data_4102556
loop_
_publ_author_name
'Michael R. Reithofer'
'Richard R. Schrock'
'Peter M\"uller'

_publ_section_title
;
 Synthesis of [(DPPNCH2CH2)3N]3- Molybdenum Complexes (DPP =
 3,5-(2,5-Diisopropylpyrrolyl)2C6H3) and Studies Relevant to Catalytic
 Reduction of Dinitrogen
;
_journal_name_full 'Journal of the American Chemical Society'
_journal_page_first 8349
_journal_page_last 8358
_journal_paper_doi 10.1021/ja1008213
_journal_volume 132
_journal_year 2010
_chemical_formula_sum 'C134 H148 B F24 Mo N11'
_chemical_formula_weight 2475.38
_chemical_name_systematic
; 
 ? 
;
_space_group_IT_number 2
_symmetry_cell_setting triclinic
_symmetry_space_group_name_Hall '-P 1'
_symmetry_space_group_name_H-M 'P -1'
_atom_sites_solution_hydrogens geom
_atom_sites_solution_primary direct
_atom_sites_solution_secondary difmap
_audit_creation_method SHELXL-97
_cell_angle_alpha 89.7950(10)
_cell_angle_beta 89.6920(10)
_cell_angle_gamma 70.3280(10)
_cell_formula_units_Z 4
_cell_length_a 14.9816(3)
_cell_length_b 20.9091(4)
_cell_length_c 43.6033(9)
_cell_measurement_reflns_used 9360
_cell_measurement_temperature 100(2)
_cell_measurement_theta_max 68.21
_cell_measurement_theta_min 3.02
_cell_volume 12861.4(5)
_computing_cell_refinement 'SAINT 7.46A (Bruker-AXS, 2009)'
_computing_data_collection 'APEX2 v2009.3.0 (Bruker-AXS, 2009)'
_computing_data_reduction 'SAINT 7.46A (Bruker-AXS, 2009)'
_computing_molecular_graphics 'Bruker SHELXTL'
_computing_publication_material 'Bruker SHELXTL'
_computing_structure_refinement 'SHELXL-97 (Sheldrick, 2008)'
_computing_structure_solution 'SHELXS-97 (Sheldrick, 2008)'
_diffrn_ambient_temperature 100(2)
_diffrn_detector_area_resol_mean 8.3
_diffrn_measured_fraction_theta_full 0.964
_diffrn_measured_fraction_theta_max 0.964
_diffrn_measurement_device_type 'Bruker Smart APEX CCD'
_diffrn_measurement_method 'omega and phi scans'
_diffrn_radiation_monochromator graphite
_diffrn_radiation_source 'fine-focus sealed tube'
_diffrn_radiation_type CuK\a
_diffrn_radiation_wavelength 1.54178
_diffrn_reflns_av_R_equivalents 0.0340
_diffrn_reflns_av_sigmaI/netI 0.0232
_diffrn_reflns_limit_h_max 17
_diffrn_reflns_limit_h_min -17
_diffrn_reflns_limit_k_max 25
_diffrn_reflns_limit_k_min -25
_diffrn_reflns_limit_l_max 52
_diffrn_reflns_limit_l_min -52
_diffrn_reflns_number 249480
_diffrn_reflns_theta_full 67.73
_diffrn_reflns_theta_max 67.73
_diffrn_reflns_theta_min 2.03
_exptl_absorpt_coefficient_mu 1.575
_exptl_absorpt_correction_T_max 0.7647
_exptl_absorpt_correction_T_min 0.6942
_exptl_absorpt_correction_type multi-scan
_exptl_absorpt_process_details 'SADABS (Sheldrick, 2009)'
_exptl_crystal_colour red
_exptl_crystal_density_diffrn 1.278
_exptl_crystal_density_method 'not measured'
_exptl_crystal_description block
_exptl_crystal_F_000 5168
_exptl_crystal_size_max 0.25
_exptl_crystal_size_mid 0.22
_exptl_crystal_size_min 0.18
_refine_diff_density_max 1.292
_refine_diff_density_min -1.018
_refine_diff_density_rms 0.057
_refine_ls_extinction_method none
_refine_ls_goodness_of_fit_ref 1.049
_refine_ls_hydrogen_treatment mixed
_refine_ls_matrix_type full
_refine_ls_number_parameters 3386
_refine_ls_number_reflns 44897
_refine_ls_number_restraints 12556
_refine_ls_restrained_S_all 1.131
_refine_ls_R_factor_all 0.0550
_refine_ls_R_factor_gt 0.0486
_refine_ls_shift/su_max 0.002
_refine_ls_shift/su_mean 0.000
_refine_ls_structure_factor_coef Fsqd
_refine_ls_weighting_details 'calc w=1/[\s^2^(Fo^2^)+(0.0554P)^2^+16.6784P] where P=(Fo^2^+2Fc^2^)/3'
_refine_ls_weighting_scheme calc
_refine_ls_wR_factor_gt 0.1215
_refine_ls_wR_factor_ref 0.1258
_reflns_number_gt 39928
_reflns_number_total 44897
_reflns_threshold_expression >2sigma(I)
_cod_data_source_file ja1008213_si_005.cif
_cod_data_source_block d09036
_cod_original_cell_volume 12861.4(4)
_cod_database_code 4102556

loop_
_symmetry_equiv_pos_as_xyz
'x, y, z'
'-x, -y, -z'

loop_
_atom_site_label
_atom_site_type_symbol
_atom_site_fract_x
_atom_site_fract_y
_atom_site_fract_z
_atom_site_U_iso_or_equiv
_atom_site_adp_type
_atom_site_occupancy
_atom_site_symmetry_multiplicity
_atom_site_calc_flag
_atom_site_refinement_flags
_atom_site_disorder_assembly
_atom_site_disorder_group
C1 C 0.02279(18) 0.33574(13) 0.10558(6) 0.0223(5) Uani 1 1 d U . .
H1A H -0.0116 0.3848 0.1086 0.027 Uiso 1 1 calc R . .
H1B H -0.0239 0.3116 0.1061 0.027 Uiso 1 1 calc R . .
C2 C 0.07445(18) 0.32419(13) 0.07508(6) 0.0223(5) Uani 1 1 d U . .
H2A H 0.0284 0.3326 0.0581 0.027 Uiso 1 1 calc R . .
H2B H 0.1106 0.3558 0.0728 0.027 Uiso 1 1 calc R . .
C3 C 0.28939(19) 0.27206(15) 0.06481(6) 0.0267(6) Uani 1 1 d U . .
H3A H 0.3493 0.2556 0.0529 0.032 Uiso 1 1 calc R . .
H3B H 0.2650 0.3223 0.0639 0.032 Uiso 1 1 calc R . .
C4 C 0.21736(19) 0.24384(14) 0.05122(6) 0.0264(6) Uani 1 1 d U . .
H4A H 0.1912 0.2683 0.0320 0.032 Uiso 1 1 calc R . .
H4B H 0.2479 0.1951 0.0464 0.032 Uiso 1 1 calc R . .
C5 C 0.1458(2) 0.13551(14) 0.08073(6) 0.0300(6) Uani 1 1 d U . .
H5A H 0.1051 0.1072 0.0838 0.036 Uiso 1 1 calc R . .
H5B H 0.1970 0.1120 0.0661 0.036 Uiso 1 1 calc R . .
C6 C 0.0875(2) 0.20490(14) 0.06829(6) 0.0273(6) Uani 1 1 d U . .
H6A H 0.0772 0.2020 0.0460 0.033 Uiso 1 1 calc R . .
H6B H 0.0249 0.2213 0.0786 0.033 Uiso 1 1 calc R . .
N10 N 0.14005(15) 0.25276(11) 0.07410(5) 0.0217(4) Uani 1 1 d U . .
N11 N 0.25934(17) 0.20819(11) 0.15642(5) 0.0260(5) Uani 1 1 d DU . .
H11 H 0.288(2) 0.1962(16) 0.1744(5) 0.031 Uiso 1 1 d D . .
Mo1 Mo 0.207598(14) 0.230422(10) 0.121017(4) 0.01822(5) Uani 1 1 d U . .
N1 N 0.09428(15) 0.30939(10) 0.13027(5) 0.0197(4) Uani 1 1 d U . .
C115 C 0.06660(18) 0.34145(13) 0.15942(6) 0.0210(5) Uani 1 1 d U . .
C116 C -0.02869(19) 0.36418(13) 0.16830(6) 0.0233(5) Uani 1 1 d U . .
H116 H -0.0749 0.3560 0.1555 0.028 Uiso 1 1 calc R . .
C117 C -0.05598(19) 0.39890(14) 0.19594(6) 0.0255(5) Uani 1 1 d U . .
N2 N -0.15385(16) 0.42520(12) 0.20465(5) 0.0270(5) Uani 1 1 d U . .
C121 C -0.1938(2) 0.40028(15) 0.22898(6) 0.0288(6) Uani 1 1 d U . .
C125 C -0.1445(2) 0.33243(16) 0.24365(7) 0.0315(6) Uani 1 1 d U . .
H125 H -0.1019 0.3025 0.2279 0.038 Uiso 1 1 calc R . .
C126 C -0.2177(2) 0.29943(19) 0.25330(8) 0.0453(8) Uani 1 1 d U . .
H12A H -0.2584 0.3265 0.2696 0.068 Uiso 1 1 calc R . .
H12B H -0.1849 0.2534 0.2609 0.068 Uiso 1 1 calc R . .
H12C H -0.2567 0.2974 0.2356 0.068 Uiso 1 1 calc R . .
C127 C -0.0835(2) 0.33546(17) 0.27139(7) 0.0382(7) Uani 1 1 d U . .
H12D H -0.0384 0.3581 0.2655 0.057 Uiso 1 1 calc R . .
H12E H -0.0488 0.2892 0.2784 0.057 Uiso 1 1 calc R . .
H12F H -0.1244 0.3609 0.2880 0.057 Uiso 1 1 calc R . .
C122 C -0.2821(2) 0.44712(16) 0.23392(7) 0.0326(6) Uani 1 1 d U . .
H122 H -0.3264 0.4437 0.2489 0.039 Uiso 1 1 calc R . .
C123 C -0.2962(2) 0.50108(16) 0.21307(7) 0.0318(6) Uani 1 1 d U . .
H123 H -0.3514 0.5403 0.2118 0.038 Uiso 1 1 calc R . .
C124 C -0.2164(2) 0.48749(15) 0.19487(6) 0.0294(6) Uani 1 1 d U . .
C128 C -0.1940(2) 0.52668(16) 0.16869(7) 0.0334(6) Uani 1 1 d U . .
H128 H -0.1251 0.5211 0.1696 0.040 Uiso 1 1 calc R . .
C129 C -0.2510(3) 0.60238(17) 0.17141(8) 0.0442(8) Uani 1 1 d U . .
H12G H -0.3189 0.6089 0.1710 0.066 Uiso 1 1 calc R . .
H12H H -0.2352 0.6269 0.1542 0.066 Uiso 1 1 calc R . .
H12I H -0.2353 0.6199 0.1907 0.066 Uiso 1 1 calc R . .
C130 C -0.2137(3) 0.50136(18) 0.13728(7) 0.0426(7) Uani 1 1 d U . .
H13A H -0.1800 0.4524 0.1357 0.064 Uiso 1 1 calc R . .
H13B H -0.1918 0.5250 0.1210 0.064 Uiso 1 1 calc R . .
H13C H -0.2820 0.5105 0.1351 0.064 Uiso 1 1 calc R . .
C118 C 0.0113(2) 0.40929(14) 0.21514(6) 0.0279(6) Uani 1 1 d U . .
H118 H -0.0074 0.4328 0.2340 0.033 Uiso 1 1 calc R . .
C119 C 0.10598(19) 0.38513(14) 0.20662(6) 0.0253(5) Uani 1 1 d U . .
N3 N 0.17487(16) 0.39477(13) 0.22721(5) 0.0287(5) Uani 1 1 d U . .
C131 C 0.2109(2) 0.35327(16) 0.25230(7) 0.0318(6) Uani 1 1 d U . .
C135 C 0.1982(2) 0.28528(17) 0.25567(7) 0.0390(7) Uani 1 1 d U . .
H135 H 0.1368 0.2883 0.2458 0.047 Uiso 1 1 calc R . .
C136 C 0.2778(3) 0.22969(19) 0.23902(9) 0.0554(10) Uani 1 1 d U . .
H13D H 0.2864 0.2454 0.2184 0.083 Uiso 1 1 calc R . .
H13E H 0.2609 0.1884 0.2376 0.083 Uiso 1 1 calc R . .
H13F H 0.3370 0.2198 0.2505 0.083 Uiso 1 1 calc R . .
C137 C 0.1931(3) 0.26623(19) 0.28904(9) 0.0520(9) Uani 1 1 d U . .
H13G H 0.2518 0.2643 0.2994 0.078 Uiso 1 1 calc R . .
H13H H 0.1850 0.2217 0.2903 0.078 Uiso 1 1 calc R . .
H13I H 0.1391 0.3003 0.2990 0.078 Uiso 1 1 calc R . .
C132 C 0.2577(2) 0.38582(17) 0.26981(7) 0.0357(7) Uani 1 1 d U . .
H132 H 0.2909 0.3690 0.2883 0.043 Uiso 1 1 calc R . .
C133 C 0.2484(2) 0.44842(18) 0.25589(7) 0.0372(7) Uani 1 1 d U . .
H133 H 0.2740 0.4811 0.2634 0.045 Uiso 1 1 calc R . .
C134 C 0.1961(2) 0.45442(16) 0.22970(7) 0.0325(6) Uani 1 1 d U . .
C138 C 0.1664(2) 0.50919(18) 0.20593(7) 0.0400(7) Uani 1 1 d U . .
H138 H 0.1013 0.5133 0.1989 0.048 Uiso 1 1 calc R . .
C139 C 0.2333(3) 0.4910(2) 0.17782(8) 0.0517(9) Uani 1 1 d U . .
H13J H 0.2982 0.4849 0.1843 0.078 Uiso 1 1 calc R . .
H13K H 0.2129 0.5278 0.1627 0.078 Uiso 1 1 calc R . .
H13L H 0.2312 0.4488 0.1686 0.078 Uiso 1 1 calc R . .
C140 C 0.1627(3) 0.57774(19) 0.21920(9) 0.0507(9) Uani 1 1 d U . .
H14A H 0.1194 0.5889 0.2368 0.076 Uiso 1 1 calc R . .
H14B H 0.1401 0.6131 0.2035 0.076 Uiso 1 1 calc R . .
H14C H 0.2263 0.5751 0.2258 0.076 Uiso 1 1 calc R . .
C120 C 0.13410(19) 0.35199(13) 0.17883(6) 0.0234(5) Uani 1 1 d U . .
H120 H 0.1991 0.3365 0.1731 0.028 Uiso 1 1 calc R . .
N4 N 0.30701(15) 0.24931(11) 0.09726(5) 0.0222(4) Uani 1 1 d U . .
C215 C 0.39977(18) 0.24339(13) 0.10803(6) 0.0221(5) Uani 1 1 d U . .
C216 C 0.47841(19) 0.19890(13) 0.09287(6) 0.0236(5) Uani 1 1 d U . .
H216 H 0.4697 0.1721 0.0763 0.028 Uiso 1 1 calc R . .
C217 C 0.56916(19) 0.19372(13) 0.10192(6) 0.0227(5) Uani 1 1 d U . .
N5 N 0.64871(16) 0.15079(11) 0.08488(5) 0.0249(5) Uani 1 1 d U . .
C221 C 0.6764(2) 0.16739(15) 0.05636(6) 0.0286(6) Uani 1 1 d U . .
C225 C 0.6267(2) 0.23458(16) 0.04116(6) 0.0316(6) Uani 1 1 d U . .
H225 H 0.5569 0.2458 0.0443 0.038 Uiso 1 1 calc R . .
C226 C 0.6465(3) 0.2310(2) 0.00670(7) 0.0510(9) Uani 1 1 d U . .
H22A H 0.7146 0.2207 0.0031 0.076 Uiso 1 1 calc R . .
H22B H 0.6114 0.2748 -0.0028 0.076 Uiso 1 1 calc R . .
H22C H 0.6264 0.1953 -0.0024 0.076 Uiso 1 1 calc R . .
C227 C 0.6553(2) 0.29162(16) 0.05493(7) 0.0362(7) Uani 1 1 d U . .
H22D H 0.6419 0.2945 0.0770 0.054 Uiso 1 1 calc R . .
H22E H 0.6192 0.3348 0.0451 0.054 Uiso 1 1 calc R . .
H22F H 0.7232 0.2823 0.0515 0.054 Uiso 1 1 calc R . .
C222 C 0.7543(2) 0.11352(17) 0.04785(7) 0.0388(7) Uani 1 1 d U . .
H222 H 0.7895 0.1103 0.0294 0.047 Uiso 1 1 calc R . .
C223 C 0.7734(2) 0.06353(17) 0.07116(8) 0.0427(8) Uani 1 1 d U . .
H223 H 0.8231 0.0209 0.0709 0.051 Uiso 1 1 calc R . .
C224 C 0.7079(2) 0.08722(15) 0.09406(7) 0.0328(6) Uani 1 1 d U . .
C228 C 0.6865(2) 0.05313(16) 0.12226(8) 0.0385(7) Uani 1 1 d U . .
H228 H 0.6626 0.0885 0.1385 0.046 Uiso 1 1 calc R . .
C229 C 0.7752(3) -0.0018(2) 0.13462(10) 0.0581(10) Uani 1 1 d U . .
H22G H 0.7996 -0.0374 0.1192 0.087 Uiso 1 1 calc R . .
H22H H 0.7589 -0.0215 0.1534 0.087 Uiso 1 1 calc R . .
H22I H 0.8238 0.0185 0.1392 0.087 Uiso 1 1 calc R . .
C230 C 0.6088(3) 0.02326(18) 0.11566(8) 0.0473(8) Uani 1 1 d U . .
H23A H 0.5516 0.0594 0.1088 0.071 Uiso 1 1 calc R . .
H23B H 0.5944 0.0024 0.1344 0.071 Uiso 1 1 calc R . .
H23C H 0.6303 -0.0112 0.0996 0.071 Uiso 1 1 calc R . .
C218 C 0.58259(19) 0.23244(13) 0.12629(6) 0.0229(5) Uani 1 1 d U . .
H218 H 0.6448 0.2284 0.1326 0.027 Uiso 1 1 calc R . .
C219 C 0.50415(19) 0.27703(13) 0.14122(6) 0.0232(5) Uani 1 1 d U . .
N6 N 0.51727(16) 0.32378(11) 0.16329(5) 0.0252(5) Uani 1 1 d U . .
C231 C 0.5246(2) 0.38619(14) 0.15505(6) 0.0272(5) Uani 1 1 d U . .
C235 C 0.5055(2) 0.41373(14) 0.12291(7) 0.0309(6) Uani 1 1 d U . .
H235 H 0.5240 0.3744 0.1084 0.037 Uiso 1 1 calc R . .
C236 C 0.4004(2) 0.45420(17) 0.11791(7) 0.0393(7) Uani 1 1 d U . .
H23D H 0.3621 0.4261 0.1237 0.059 Uiso 1 1 calc R . .
H23E H 0.3898 0.4671 0.0963 0.059 Uiso 1 1 calc R . .
H23F H 0.3821 0.4952 0.1306 0.059 Uiso 1 1 calc R . .
C237 C 0.5659(3) 0.45770(17) 0.11553(8) 0.0419(8) Uani 1 1 d U . .
H23G H 0.5493 0.4965 0.1296 0.063 Uiso 1 1 calc R . .
H23H H 0.5542 0.4742 0.0944 0.063 Uiso 1 1 calc R . .
H23I H 0.6331 0.4307 0.1179 0.063 Uiso 1 1 calc R . .
C232 C 0.5442(2) 0.41451(15) 0.18113(7) 0.0350(7) Uani 1 1 d U . .
H232 H 0.5531 0.4573 0.1825 0.042 Uiso 1 1 calc R . .
C233 C 0.5493(2) 0.36936(16) 0.20574(7) 0.0355(7) Uani 1 1 d U . .
H233 H 0.5617 0.3768 0.2265 0.043 Uiso 1 1 calc R . .
C234 C 0.5333(2) 0.31319(15) 0.19458(6) 0.0289(6) Uani 1 1 d U . .
C238 C 0.5322(2) 0.24990(15) 0.21076(7) 0.0336(6) Uani 1 1 d U . .
H238 H 0.4815 0.2352 0.2014 0.040 Uiso 1 1 calc R . .
C239 C 0.5085(3) 0.26460(19) 0.24492(8) 0.0475(8) Uani 1 1 d U . .
H23J H 0.5586 0.2776 0.2547 0.071 Uiso 1 1 calc R . .
H23K H 0.5038 0.2238 0.2549 0.071 Uiso 1 1 calc R . .
H23L H 0.4479 0.3018 0.2469 0.071 Uiso 1 1 calc R . .
C240 C 0.6265(2) 0.19158(16) 0.20768(7) 0.0390(7) Uani 1 1 d U . .
H24A H 0.6414 0.1819 0.1859 0.058 Uiso 1 1 calc R . .
H24B H 0.6216 0.1510 0.2178 0.058 Uiso 1 1 calc R . .
H24C H 0.6769 0.2045 0.2173 0.058 Uiso 1 1 calc R . .
C220 C 0.41272(19) 0.28226(13) 0.13239(6) 0.0228(5) Uani 1 1 d U . .
H220 H 0.3594 0.3122 0.1429 0.027 Uiso 1 1 calc R . .
N7 N 0.18685(16) 0.14593(11) 0.11040(5) 0.0239(4) Uani 1 1 d U . .
C315 C 0.2170(2) 0.08690(13) 0.12987(6) 0.0253(5) Uani 1 1 d U . .
C316 C 0.1492(2) 0.06749(13) 0.14553(6) 0.0261(5) Uani 1 1 d U . .
H316 H 0.0836 0.0908 0.1422 0.031 Uiso 1 1 calc R . .
C317 C 0.1781(2) 0.01379(14) 0.16608(6) 0.0261(5) Uani 1 1 d U . .
N8 N 0.10813(17) -0.00494(12) 0.18271(5) 0.0279(5) Uani 1 1 d U . .
C321 C 0.0757(2) -0.05701(18) 0.17461(8) 0.0421(7) Uani 1 1 d U . .
C325 C 0.1144(2) -0.10236(18) 0.14757(9) 0.0458(8) Uani 1 1 d U . .
H325 H 0.1683 -0.0899 0.1389 0.055 Uiso 1 1 calc R . .
C326 C 0.1531(3) -0.1766(2) 0.15702(11) 0.0681(12) Uani 1 1 d U . .
H32A H 0.2045 -0.1831 0.1718 0.102 Uiso 1 1 calc R . .
H32B H 0.1775 -0.2047 0.1389 0.102 Uiso 1 1 calc R . .
H32C H 0.1024 -0.1897 0.1664 0.102 Uiso 1 1 calc R . .
C327 C 0.0407(3) -0.0914(2) 0.12263(9) 0.0539(9) Uani 1 1 d U . .
H32D H -0.0133 -0.1030 0.1305 0.081 Uiso 1 1 calc R . .
H32E H 0.0686 -0.1204 0.1050 0.081 Uiso 1 1 calc R . .
H32F H 0.0192 -0.0437 0.1162 0.081 Uiso 1 1 calc R . .
C322 C 0.0038(3) -0.0547(2) 0.19439(10) 0.0580(10) Uani 1 1 d U . .
H322 H -0.0322 -0.0844 0.1943 0.070 Uiso 1 1 calc R . .
C323 C -0.0079(3) -0.00060(19) 0.21507(8) 0.0465(8) Uani 1 1 d U . .
H323 H -0.0528 0.0121 0.2314 0.056 Uiso 1 1 calc R . .
C324 C 0.0562(2) 0.03035(16) 0.20762(7) 0.0358(6) Uani 1 1 d U . .
C328 C 0.0787(4) 0.0868(2) 0.22279(9) 0.0614(10) Uani 1 1 d U . .
H328 H 0.0952 0.1149 0.2066 0.074 Uiso 1 1 calc R . .
C329 C 0.1632(4) 0.0592(3) 0.24438(11) 0.0857(16) Uani 1 1 d U . .
H32G H 0.1479 0.0317 0.2605 0.129 Uiso 1 1 calc R . .
H32H H 0.1774 0.0972 0.2538 0.129 Uiso 1 1 calc R . .
H32I H 0.2186 0.0311 0.2327 0.129 Uiso 1 1 calc R . .
C330 C -0.0075(4) 0.1323(2) 0.24092(9) 0.0813(16) Uani 1 1 d U . .
H33A H -0.0617 0.1498 0.2271 0.122 Uiso 1 1 calc R . .
H33B H 0.0076 0.1704 0.2498 0.122 Uiso 1 1 calc R . .
H33C H -0.0232 0.1058 0.2573 0.122 Uiso 1 1 calc R . .
C318 C 0.2738(2) -0.02069(13) 0.17104(6) 0.0272(5) Uani 1 1 d U . .
H318 H 0.2931 -0.0571 0.1854 0.033 Uiso 1 1 calc R . .
C319 C 0.3414(2) -0.00166(13) 0.15493(6) 0.0271(5) Uani 1 1 d U . .
N9 N 0.43984(17) -0.03548(11) 0.16092(5) 0.0278(5) Uani 1 1 d U . .
C331 C 0.4969(2) -0.09439(14) 0.14689(7) 0.0349(6) Uani 1 1 d U . .
C335 C 0.4624(3) -0.12485(17) 0.12020(9) 0.0478(8) Uani 1 1 d U . .
H335 H 0.4124 -0.0873 0.1095 0.057 Uiso 1 1 calc R . .
C336 C 0.4179(3) -0.17657(19) 0.13072(11) 0.0631(11) Uani 1 1 d U . .
H33D H 0.4653 -0.2137 0.1415 0.095 Uiso 1 1 calc R . .
H33E H 0.3950 -0.1947 0.1129 0.095 Uiso 1 1 calc R . .
H33F H 0.3647 -0.1547 0.1445 0.095 Uiso 1 1 calc R . .
C337 C 0.5424(3) -0.1563(2) 0.09725(10) 0.0663(11) Uani 1 1 d U . .
H33G H 0.5701 -0.1221 0.0908 0.099 Uiso 1 1 calc R . .
H33H H 0.5170 -0.1724 0.0793 0.099 Uiso 1 1 calc R . .
H33I H 0.5913 -0.1946 0.1069 0.099 Uiso 1 1 calc R . .
C332 C 0.5808(2) -0.11527(15) 0.16248(7) 0.0359(6) Uani 1 1 d U . .
H332 H 0.6338 -0.1544 0.1579 0.043 Uiso 1 1 calc R . .
C333 C 0.5754(2) -0.06891(15) 0.18652(7) 0.0317(6) Uani 1 1 d U . .
H333 H 0.6239 -0.0715 0.2009 0.038 Uiso 1 1 calc R . .
C334 C 0.4882(2) -0.01971(14) 0.18543(6) 0.0288(6) Uani 1 1 d U . .
C338 C 0.4472(2) 0.04631(16) 0.20236(7) 0.0332(6) Uani 1 1 d U . .
H338 H 0.3771 0.0570 0.2042 0.040 Uiso 1 1 calc R . .
C339 C 0.4879(3) 0.0422(2) 0.23459(8) 0.0497(9) Uani 1 1 d U . .
H33J H 0.4718 0.0078 0.2465 0.074 Uiso 1 1 calc R . .
H33K H 0.4611 0.0864 0.2447 0.074 Uiso 1 1 calc R . .
H33L H 0.5570 0.0298 0.2333 0.074 Uiso 1 1 calc R . .
C340 C 0.4657(2) 0.10373(15) 0.18439(8) 0.0380(7) Uani 1 1 d U . .
H34A H 0.5341 0.0946 0.1828 0.057 Uiso 1 1 calc R . .
H34B H 0.4359 0.1469 0.1951 0.057 Uiso 1 1 calc R . .
H34C H 0.4388 0.1065 0.1638 0.057 Uiso 1 1 calc R . .
C320 C 0.3131(2) 0.05156(13) 0.13395(6) 0.0266(5) Uani 1 1 d U . .
H320 H 0.3591 0.0637 0.1225 0.032 Uiso 1 1 calc R . .
C7 C 0.6451(2) 0.82798(16) 0.39770(6) 0.0341(6) Uani 1 1 d U . .
H7A H 0.5945 0.8694 0.4049 0.041 Uiso 1 1 calc R . .
H7B H 0.7014 0.8404 0.3923 0.041 Uiso 1 1 calc R . .
C8 C 0.6701(2) 0.77435(18) 0.42297(7) 0.0413(7) Uani 1 1 d U . .
H8A H 0.7318 0.7389 0.4184 0.050 Uiso 1 1 calc R . .
H8B H 0.6750 0.7954 0.4429 0.050 Uiso 1 1 calc R . .
C9 C 0.4251(2) 0.76927(19) 0.42968(7) 0.0401(7) Uani 1 1 d U . .
H9A H 0.3655 0.8073 0.4337 0.048 Uiso 1 1 calc R . .
H9B H 0.4232 0.7292 0.4414 0.048 Uiso 1 1 calc R . .
C10 C 0.5074(2) 0.78826(19) 0.43951(7) 0.0430(7) Uani 1 1 d U . .
H10A H 0.4967 0.8363 0.4340 0.052 Uiso 1 1 calc R . .
H10B H 0.5143 0.7836 0.4621 0.052 Uiso 1 1 calc R . .
C11 C 0.6901(2) 0.62530(16) 0.41698(7) 0.0396(7) Uani 1 1 d U . .
H11A H 0.7533 0.6304 0.4156 0.047 Uiso 1 1 calc R . .
H11B H 0.6984 0.5784 0.4238 0.047 Uiso 1 1 calc R . .
C12 C 0.6285(3) 0.67558(17) 0.43926(7) 0.0436(8) Uani 1 1 d U . .
H12Z H 0.5736 0.6620 0.4452 0.052 Uiso 1 1 calc R . .
H12Y H 0.6649 0.6770 0.4580 0.052 Uiso 1 1 calc R . .
N21 N 0.59477(17) 0.74396(13) 0.42441(5) 0.0303(5) Uani 1 1 d U . .
N22 N 0.52532(17) 0.71471(12) 0.33847(6) 0.0306(5) Uani 1 1 d DU . .
H22 H 0.510(2) 0.7062(17) 0.3196(5) 0.037 Uiso 1 1 d D . .
Mo2 Mo 0.555950(15) 0.728291(11) 0.375475(5) 0.02510(6) Uani 1 1 d U . .
N12 N 0.61226(17) 0.80012(12) 0.37037(5) 0.0293(5) Uani 1 1 d U . .
C415 C 0.6130(2) 0.83735(15) 0.34270(6) 0.0297(6) Uani 1 1 d U . .
C416 C 0.5791(2) 0.90854(16) 0.34362(7) 0.0369(7) Uani 1 1 d U . .
H416 H 0.5575 0.9313 0.3625 0.044 Uiso 1 1 calc R . .
C417 C 0.5770(2) 0.94599(16) 0.31708(7) 0.0379(7) Uani 1 1 d U . .
N13 N 0.5354(2) 1.01862(14) 0.31762(6) 0.0457(6) Uani 1 1 d U . .
C421 C 0.5854(3) 1.06392(17) 0.31228(8) 0.0505(8) Uani 1 1 d U . .
C425 C 0.6897(3) 1.0411(2) 0.31014(10) 0.0608(10) Uani 1 1 d U . .
H425 H 0.7106 1.0010 0.2961 0.073 Uiso 1 1 calc R . .
C426 C 0.7353(4) 1.0182(3) 0.34147(13) 0.0883(16) Uani 1 1 d U . .
H42A H 0.7151 1.0565 0.3558 0.132 Uiso 1 1 calc R . .
H42B H 0.8045 1.0025 0.3393 0.132 Uiso 1 1 calc R . .
H42C H 0.7155 0.9811 0.3493 0.132 Uiso 1 1 calc R . .
C427 C 0.7244(5) 1.0969(3) 0.29636(14) 0.0935(17) Uani 1 1 d U . .
H42D H 0.7001 1.1074 0.2755 0.140 Uiso 1 1 calc R . .
H42E H 0.7939 1.0807 0.2959 0.140 Uiso 1 1 calc R . .
H42F H 0.7012 1.1379 0.3090 0.140 Uiso 1 1 calc R . .
C422 C 0.5193(4) 1.1277(2) 0.31272(9) 0.0627(10) Uani 1 1 d U . .
H422 H 0.5316 1.1690 0.3099 0.075 Uiso 1 1 calc R . .
C423 C 0.4296(4) 1.12120(19) 0.31806(8) 0.0605(10) Uani 1 1 d U . .
H423 H 0.3714 1.1579 0.3193 0.073 Uiso 1 1 calc R . .
C424 C 0.4394(3) 1.05406(19) 0.32122(8) 0.0536(8) Uani 1 1 d U . .
C428 C 0.3682(3) 1.0199(2) 0.32658(9) 0.0591(9) Uani 1 1 d U . .
H428 H 0.3895 0.9896 0.3448 0.071 Uiso 1 1 calc R . .
C429 C 0.2708(3) 1.0731(3) 0.33465(11) 0.0839(16) Uani 1 1 d U . .
H42G H 0.2772 1.0988 0.3528 0.126 Uiso 1 1 calc R . .
H42H H 0.2251 1.0500 0.3390 0.126 Uiso 1 1 calc R . .
H42I H 0.2485 1.1043 0.3173 0.126 Uiso 1 1 calc R . .
C430 C 0.3551(3) 0.9758(3) 0.30002(11) 0.0732(12) Uani 1 1 d U . .
H43A H 0.3340 1.0041 0.2817 0.110 Uiso 1 1 calc R . .
H43B H 0.3075 0.9552 0.3057 0.110 Uiso 1 1 calc R . .
H43C H 0.4155 0.9399 0.2957 0.110 Uiso 1 1 calc R . .
C418 C 0.6106(2) 0.91243(16) 0.28965(7) 0.0354(6) Uani 1 1 d U . .
H418 H 0.6089 0.9379 0.2714 0.042 Uiso 1 1 calc R . .
C419 C 0.6459(2) 0.84311(16) 0.28873(7) 0.0320(6) Uani 1 1 d U . .
N14 N 0.67355(18) 0.80989(13) 0.25959(6) 0.0338(5) Uani 1 1 d U . .
C431 C 0.7564(2) 0.80281(17) 0.24335(7) 0.0396(7) Uani 1 1 d U . .
C435 C 0.8280(2) 0.83018(19) 0.25458(8) 0.0461(8) Uani 1 1 d U . .
H435 H 0.8243 0.8321 0.2775 0.055 Uiso 1 1 calc R . .
C436 C 0.9285(3) 0.7841(2) 0.24517(10) 0.0580(10) Uani 1 1 d U . .
H43M H 0.9395 0.7379 0.2528 0.087 Uiso 1 1 calc R . .
H43N H 0.9755 0.8018 0.2540 0.087 Uiso 1 1 calc R . .
H43O H 0.9341 0.7833 0.2228 0.087 Uiso 1 1 calc R . .
C437 C 0.8136(3) 0.9031(2) 0.24214(11) 0.0647(11) Uani 1 1 d U . .
H43D H 0.8232 0.9012 0.2199 0.097 Uiso 1 1 calc R . .
H43E H 0.8594 0.9207 0.2518 0.097 Uiso 1 1 calc R . .
H43F H 0.7491 0.9330 0.2469 0.097 Uiso 1 1 calc R . .
C432 C 0.7512(3) 0.76891(17) 0.21709(7) 0.0409(7) Uani 1 1 d U . .
H432 H 0.7987 0.7557 0.2016 0.049 Uiso 1 1 calc R . .
C433 C 0.6648(3) 0.75652(17) 0.21642(7) 0.0419(7) Uani 1 1 d U . .
H433 H 0.6437 0.7344 0.2004 0.050 Uiso 1 1 calc R . .
C434 C 0.6165(2) 0.78174(16) 0.24279(7) 0.0365(6) Uani 1 1 d U . .
C438 C 0.5179(2) 0.78732(18) 0.25230(8) 0.0437(7) Uani 1 1 d U . .
H438 H 0.5109 0.8012 0.2743 0.052 Uiso 1 1 calc R . .
C439 C 0.4435(3) 0.8418(2) 0.23495(12) 0.0672(12) Uani 1 1 d U . .
H43G H 0.4566 0.8846 0.2364 0.101 Uiso 1 1 calc R . .
H43H H 0.3810 0.8478 0.2438 0.101 Uiso 1 1 calc R . .
H43I H 0.4445 0.8286 0.2134 0.101 Uiso 1 1 calc R . .
C440 C 0.5035(3) 0.7194(2) 0.25068(10) 0.0576(10) Uani 1 1 d U . .
H44A H 0.5081 0.7044 0.2293 0.086 Uiso 1 1 calc R . .
H44B H 0.4408 0.7237 0.2589 0.086 Uiso 1 1 calc R . .
H44C H 0.5524 0.6861 0.2628 0.086 Uiso 1 1 calc R . .
C420 C 0.6492(2) 0.80462(15) 0.31524(7) 0.0317(6) Uani 1 1 d U . .
H420 H 0.6759 0.7565 0.3146 0.038 Uiso 1 1 calc R . .
N15 N 0.43354(17) 0.75338(13) 0.39641(5) 0.0305(5) Uani 1 1 d U . .
C515 C 0.3492(2) 0.74480(15) 0.38431(7) 0.0319(6) Uani 1 1 d U . .
C516 C 0.3163(2) 0.69673(17) 0.39765(7) 0.0377(7) Uani 1 1 d DU A .
H516 H 0.3526 0.6675 0.4131 0.045 Uiso 1 1 calc R . .
C517 C 0.2307(2) 0.69096(16) 0.38857(7) 0.0361(6) Uani 1 1 d DU . .
N16 N 0.1948(13) 0.6477(5) 0.4067(3) 0.0376(17) Uani 0.528(6) 1 d PDU A 1
C521 C 0.1556(7) 0.6625(4) 0.4360(2) 0.0420(18) Uani 0.528(6) 1 d PDU A 1
C525 C 0.1367(6) 0.7302(4) 0.45139(19) 0.0448(17) Uani 0.528(6) 1 d PDU A 1
H525 H 0.1943 0.7436 0.4485 0.054 Uiso 0.528(6) 1 calc PR A 1
C526 C 0.1213(6) 0.7255(4) 0.48528(17) 0.064(2) Uani 0.528(6) 1 d PDU A 1
H52A H 0.0637 0.7141 0.4888 0.096 Uiso 0.528(6) 1 calc PR A 1
H52B H 0.1142 0.7692 0.4949 0.096 Uiso 0.528(6) 1 calc PR A 1
H52C H 0.1758 0.6900 0.4942 0.096 Uiso 0.528(6) 1 calc PR A 1
C527 C 0.0534(5) 0.7860(4) 0.43774(18) 0.0550(18) Uani 0.528(6) 1 d PDU A 1
H52D H 0.0611 0.7867 0.4154 0.082 Uiso 0.528(6) 1 calc PR A 1
H52E H 0.0508 0.8299 0.4463 0.082 Uiso 0.528(6) 1 calc PR A 1
H52F H -0.0054 0.7774 0.4427 0.082 Uiso 0.528(6) 1 calc PR A 1
C522 C 0.1385(11) 0.6055(5) 0.4447(3) 0.047(2) Uani 0.528(6) 1 d PDU A 1
H522 H 0.1094 0.6000 0.4635 0.056 Uiso 0.528(6) 1 calc PR A 1
C523 C 0.1701(9) 0.5551(5) 0.4216(3) 0.044(2) Uani 0.528(6) 1 d PDU A 1
H523 H 0.1663 0.5107 0.4224 0.053 Uiso 0.528(6) 1 calc PR A 1
C524 C 0.2069(9) 0.5813(5) 0.3981(3) 0.0388(19) Uani 0.528(6) 1 d PDU A 1
C528 C 0.2614(6) 0.5514(5) 0.3693(2) 0.0358(19) Uani 0.528(6) 1 d PDU A 1
H528 H 0.2494 0.5885 0.3538 0.043 Uiso 0.528(6) 1 calc PR A 1
C529 C 0.2304(7) 0.4957(4) 0.3558(2) 0.057(2) Uani 0.528(6) 1 d PDU A 1
H52G H 0.2358 0.4606 0.3713 0.086 Uiso 0.528(6) 1 calc PR A 1
H52H H 0.2709 0.4755 0.3382 0.086 Uiso 0.528(6) 1 calc PR A 1
H52I H 0.1643 0.5149 0.3491 0.086 Uiso 0.528(6) 1 calc PR A 1
C530 C 0.3694(5) 0.5224(4) 0.37515(15) 0.0381(16) Uani 0.528(6) 1 d PDU A 1
H53A H 0.3919 0.5591 0.3817 0.057 Uiso 0.528(6) 1 calc PR A 1
H53B H 0.4022 0.5022 0.3562 0.057 Uiso 0.528(6) 1 calc PR A 1
H53C H 0.3826 0.4876 0.3912 0.057 Uiso 0.528(6) 1 calc PR A 1
N16E N 0.1999(15) 0.6380(6) 0.4018(3) 0.037(2) Uani 0.472(6) 1 d PDU A 2
C21E C 0.1417(7) 0.6490(5) 0.4280(2) 0.039(2) Uani 0.472(6) 1 d PDU A 2
C25E C 0.0967(6) 0.7187(4) 0.4415(2) 0.0476(19) Uani 0.472(6) 1 d PDU A 2
H25E H 0.0738 0.7519 0.4243 0.057 Uiso 0.472(6) 1 calc PR A 2
C26E C 0.0128(6) 0.7224(5) 0.46195(19) 0.060(2) Uani 0.472(6) 1 d PDU A 2
H26A H -0.0327 0.7076 0.4504 0.090 Uiso 0.472(6) 1 calc PR A 2
H26B H -0.0180 0.7693 0.4688 0.090 Uiso 0.472(6) 1 calc PR A 2
H26C H 0.0349 0.6928 0.4798 0.090 Uiso 0.472(6) 1 calc PR A 2
C27E C 0.1658(8) 0.7407(6) 0.4609(3) 0.069(3) Uani 0.472(6) 1 d PDU A 2
H27A H 0.1872 0.7094 0.4782 0.103 Uiso 0.472(6) 1 calc PR A 2
H27B H 0.1339 0.7868 0.4686 0.103 Uiso 0.472(6) 1 calc PR A 2
H27C H 0.2205 0.7400 0.4483 0.103 Uiso 0.472(6) 1 calc PR A 2
C22E C 0.1384(12) 0.5877(6) 0.4372(3) 0.043(3) Uani 0.472(6) 1 d PDU A 2
H22J H 0.1048 0.5795 0.4545 0.052 Uiso 0.472(6) 1 calc PR A 2
C23E C 0.1939(12) 0.5382(6) 0.4166(3) 0.046(3) Uani 0.472(6) 1 d PDU A 2
H23M H 0.2047 0.4908 0.4177 0.055 Uiso 0.472(6) 1 calc PR A 2
C24E C 0.2297(10) 0.5698(6) 0.3945(3) 0.040(2) Uani 0.472(6) 1 d PDU A 2
C28E C 0.2932(9) 0.5399(7) 0.3677(3) 0.048(3) Uani 0.472(6) 1 d PDU A 2
H28E H 0.3210 0.5743 0.3600 0.058 Uiso 0.472(6) 1 calc PR A 2
C29E C 0.3734(14) 0.4763(11) 0.3758(4) 0.183(10) Uani 0.472(6) 1 d PDU A 2
H29A H 0.4181 0.4878 0.3892 0.275 Uiso 0.472(6) 1 calc PR A 2
H29B H 0.4061 0.4549 0.3570 0.275 Uiso 0.472(6) 1 calc PR A 2
H29C H 0.3481 0.4447 0.3865 0.275 Uiso 0.472(6) 1 calc PR A 2
C30E C 0.2360(11) 0.5247(12) 0.3422(4) 0.139(6) Uani 0.472(6) 1 d PDU A 2
H30A H 0.2126 0.4882 0.3486 0.209 Uiso 0.472(6) 1 calc PR A 2
H30B H 0.2759 0.5104 0.3239 0.209 Uiso 0.472(6) 1 calc PR A 2
H30C H 0.1821 0.5655 0.3374 0.209 Uiso 0.472(6) 1 calc PR A 2
C518 C 0.1774(2) 0.73295(15) 0.36588(7) 0.0337(6) Uani 1 1 d DU A .
H518 H 0.1187 0.7292 0.3597 0.040 Uiso 1 1 calc R . .
C519 C 0.2109(2) 0.78059(15) 0.35232(7) 0.0335(6) Uani 1 1 d U . .
N17 N 0.15175(19) 0.82870(14) 0.33099(6) 0.0384(6) Uani 1 1 d U A .
C531 C 0.0858(3) 0.88999(17) 0.34004(8) 0.0456(8) Uani 1 1 d DU . .
C535 C 0.0754(3) 0.91308(19) 0.37305(9) 0.0600(10) Uani 1 1 d DU A .
H535 H 0.0935 0.8726 0.3869 0.072 Uiso 0.801(7) 1 calc PR B 1
H35E H 0.1376 0.8940 0.3837 0.072 Uiso 0.199(7) 1 calc PR B 2
C536 C 0.1438(4) 0.9549(3) 0.37835(12) 0.0680(16) Uani 0.801(7) 1 d PDU A 1
H53M H 0.2091 0.9262 0.3738 0.102 Uiso 0.801(7) 1 calc PR B 1
H53N H 0.1391 0.9699 0.3997 0.102 Uiso 0.801(7) 1 calc PR B 1
H53O H 0.1258 0.9946 0.3648 0.102 Uiso 0.801(7) 1 calc PR B 1
C537 C -0.0226(4) 0.9577(3) 0.38018(13) 0.0659(15) Uani 0.801(7) 1 d PDU A 1
H53D H -0.0267 0.9714 0.4017 0.099 Uiso 0.801(7) 1 calc PR B 1
H53E H -0.0667 0.9330 0.3764 0.099 Uiso 0.801(7) 1 calc PR B 1
H53F H -0.0393 0.9981 0.3671 0.099 Uiso 0.801(7) 1 calc PR B 1
C36E C -0.0012(14) 0.8827(10) 0.3885(4) 0.070(5) Uani 0.199(7) 1 d PDU A 2
H36A H -0.0105 0.8960 0.4101 0.105 Uiso 0.199(7) 1 calc PR B 2
H36B H 0.0226 0.8330 0.3869 0.105 Uiso 0.199(7) 1 calc PR B 2
H36C H -0.0617 0.9007 0.3776 0.105 Uiso 0.199(7) 1 calc PR B 2
C37E C 0.0329(17) 0.9873(7) 0.3797(5) 0.064(5) Uani 0.199(7) 1 d PDU A 2
H37A H 0.0307 0.9946 0.4019 0.097 Uiso 0.199(7) 1 calc PR B 2
H37B H -0.0315 1.0046 0.3714 0.097 Uiso 0.199(7) 1 calc PR B 2
H37C H 0.0718 1.0114 0.3701 0.097 Uiso 0.199(7) 1 calc PR B 2
C532 C 0.0443(3) 0.9227(2) 0.31404(9) 0.0576(10) Uani 1 1 d U A .
H532 H -0.0034 0.9662 0.3131 0.069 Uiso 1 1 calc R . .
C533 C 0.0844(3) 0.8808(2) 0.28875(9) 0.0562(9) Uani 1 1 d U . .
H533 H 0.0677 0.8911 0.2679 0.067 Uiso 1 1 calc R A .
C534 C 0.1507(3) 0.8233(2) 0.29920(8) 0.0452(7) Uani 1 1 d U A .
C538 C 0.2121(3) 0.7617(2) 0.28224(9) 0.0586(10) Uani 1 1 d U . .
H538 H 0.2775 0.7485 0.2909 0.070 Uiso 1 1 calc R A .
C539 C 0.2179(3) 0.7776(4) 0.24834(10) 0.0896(17) Uani 1 1 d U A .
H53G H 0.1548 0.7892 0.2392 0.134 Uiso 1 1 calc R . .
H53H H 0.2617 0.7378 0.2380 0.134 Uiso 1 1 calc R . .
H53I H 0.2409 0.8161 0.2461 0.134 Uiso 1 1 calc R . .
C540 C 0.1777(3) 0.7008(2) 0.28552(11) 0.0681(11) Uani 1 1 d U A .
H54A H 0.1768 0.6889 0.3072 0.102 Uiso 1 1 calc R . .
H54B H 0.2207 0.6620 0.2743 0.102 Uiso 1 1 calc R . .
H54C H 0.1136 0.7125 0.2771 0.102 Uiso 1 1 calc R . .
C520 C 0.2966(2) 0.78681(15) 0.36110(7) 0.0327(6) Uani 1 1 d U A .
H520 H 0.3193 0.8192 0.3514 0.039 Uiso 1 1 calc R . .
N18 N 0.64305(17) 0.63862(12) 0.38669(5) 0.0297(5) Uani 1 1 d U . .
C615 C 0.6760(2) 0.58348(14) 0.36537(6) 0.0278(6) Uani 1 1 d U . .
C616 C 0.6151(2) 0.54939(14) 0.35606(7) 0.0306(6) Uani 1 1 d U . .
H616 H 0.5537 0.5603 0.3649 0.037 Uiso 1 1 calc R . .
C617 C 0.6452(2) 0.49937(14) 0.33371(7) 0.0304(6) Uani 1 1 d U . .
N19 N 0.58485(18) 0.46251(13) 0.32429(6) 0.0355(6) Uani 1 1 d U . .
C621 C 0.5232(2) 0.47927(16) 0.29947(7) 0.0328(6) Uani 1 1 d U . .
C625 C 0.4970(2) 0.54706(16) 0.28418(7) 0.0337(6) Uani 1 1 d U . .
H625 H 0.5554 0.5597 0.2822 0.040 Uiso 1 1 calc R . .
C626 C 0.4571(2) 0.5456(2) 0.25201(7) 0.0430(8) Uani 1 1 d U . .
H62A H 0.5050 0.5127 0.2393 0.064 Uiso 1 1 calc R . .
H62B H 0.4404 0.5908 0.2427 0.064 Uiso 1 1 calc R . .
H62C H 0.4004 0.5323 0.2534 0.064 Uiso 1 1 calc R . .
C627 C 0.4242(2) 0.60167(16) 0.30343(7) 0.0404(7) Uani 1 1 d U . .
H62D H 0.3662 0.5902 0.3056 0.061 Uiso 1 1 calc R . .
H62E H 0.4094 0.6459 0.2932 0.061 Uiso 1 1 calc R . .
H62F H 0.4505 0.6038 0.3238 0.061 Uiso 1 1 calc R . .
C622 C 0.4910(2) 0.42595(18) 0.29520(9) 0.0464(8) Uani 1 1 d U . .
H622 H 0.4473 0.4232 0.2800 0.056 Uiso 1 1 calc R . .
C623 C 0.5339(3) 0.37618(19) 0.31718(12) 0.0659(12) Uani 1 1 d U . .
H623 H 0.5243 0.3337 0.3193 0.079 Uiso 1 1 calc R . .
C624 C 0.5918(3) 0.39880(18) 0.33512(11) 0.0579(10) Uani 1 1 d DU C .
C628 C 0.6533(3) 0.3670(2) 0.36239(15) 0.0853(15) Uani 1 1 d DU . .
H628 H 0.6632 0.4073 0.3721 0.102 Uiso 0.498(11) 1 calc PR C 1
H28F H 0.7083 0.3840 0.3627 0.102 Uiso 0.502(11) 1 calc PR C 2
C629 C 0.5999(8) 0.3415(7) 0.3888(2) 0.084(3) Uani 0.498(11) 1 d PDU C 1
H62G H 0.5353 0.3738 0.3911 0.126 Uiso 0.498(11) 1 calc PR C 1
H62H H 0.6342 0.3383 0.4081 0.126 Uiso 0.498(11) 1 calc PR C 1
H62I H 0.5971 0.2968 0.3834 0.126 Uiso 0.498(11) 1 calc PR C 1
C630 C 0.7479(7) 0.3226(6) 0.3580(3) 0.095(4) Uani 0.498(11) 1 d PDU C 1
H63A H 0.7771 0.3075 0.3780 0.143 Uiso 0.498(11) 1 calc PR C 1
H63B H 0.7844 0.3465 0.3470 0.143 Uiso 0.498(11) 1 calc PR C 1
H63C H 0.7475 0.2830 0.3461 0.143 Uiso 0.498(11) 1 calc PR C 1
C29F C 0.6048(8) 0.3845(6) 0.3897(2) 0.091(3) Uani 0.502(11) 1 d PDU C 2
H29D H 0.6472 0.3638 0.4067 0.137 Uiso 0.502(11) 1 calc PR C 2
H29E H 0.5507 0.3682 0.3898 0.137 Uiso 0.502(11) 1 calc PR C 2
H29F H 0.5820 0.4340 0.3919 0.137 Uiso 0.502(11) 1 calc PR C 2
C30F C 0.6923(10) 0.2877(5) 0.3534(3) 0.108(5) Uani 0.502(11) 1 d PDU C 2
H30D H 0.7279 0.2818 0.3341 0.162 Uiso 0.502(11) 1 calc PR C 2
H30E H 0.6387 0.2713 0.3510 0.162 Uiso 0.502(11) 1 calc PR C 2
H30F H 0.7339 0.2619 0.3697 0.162 Uiso 0.502(11) 1 calc PR C 2
C618 C 0.7352(2) 0.48275(14) 0.32082(6) 0.0281(6) Uani 1 1 d U . .
H618 H 0.7546 0.4497 0.3050 0.034 Uiso 1 1 calc R . .
C619 C 0.7963(2) 0.51500(14) 0.33132(6) 0.0271(5) Uani 1 1 d U . .
N20 N 0.89004(16) 0.49738(12) 0.31896(5) 0.0278(5) Uani 1 1 d U . .
C631 C 0.9176(2) 0.52148(15) 0.29184(6) 0.0317(6) Uani 1 1 d U . .
C635 C 0.8491(2) 0.56807(17) 0.26947(7) 0.0382(7) Uani 1 1 d U . .
H635 H 0.8115 0.5420 0.2598 0.046 Uiso 1 1 calc R . .
C636 C 0.9047(3) 0.58883(18) 0.24409(7) 0.0446(8) Uani 1 1 d U . .
H63M H 0.9451 0.6121 0.2532 0.067 Uiso 1 1 calc R . .
H63N H 0.8604 0.6195 0.2297 0.067 Uiso 1 1 calc R . .
H63O H 0.9443 0.5482 0.2332 0.067 Uiso 1 1 calc R . .
C637 C 0.7795(3) 0.6323(2) 0.28372(8) 0.0510(9) Uani 1 1 d U . .
H63D H 0.7356 0.6200 0.2973 0.076 Uiso 1 1 calc R . .
H63E H 0.7437 0.6623 0.2674 0.076 Uiso 1 1 calc R . .
H63F H 0.8146 0.6557 0.2955 0.076 Uiso 1 1 calc R . .
C632 C 1.0143(2) 0.49352(16) 0.29053(7) 0.0340(6) Uani 1 1 d U . .
H632 H 1.0533 0.5006 0.2746 0.041 Uiso 1 1 calc R . .
C633 C 1.0466(2) 0.45274(16) 0.31647(7) 0.0347(6) Uani 1 1 d U . .
H633 H 1.1109 0.4275 0.3210 0.042 Uiso 1 1 calc R . .
C634 C 0.9699(2) 0.45539(15) 0.33418(7) 0.0301(6) Uani 1 1 d U . .
C638 C 0.9643(2) 0.41941(16) 0.36373(7) 0.0342(6) Uani 1 1 d U . .
H638 H 0.9017 0.4438 0.3736 0.041 Uiso 1 1 calc R . .
C639 C 1.0416(4) 0.4207(3) 0.38574(10) 0.0858(17) Uani 1 1 d U . .
H63G H 1.1037 0.3998 0.3760 0.129 Uiso 1 1 calc R . .
H63H H 1.0379 0.3952 0.4043 0.129 Uiso 1 1 calc R . .
H63I H 1.0333 0.4678 0.3912 0.129 Uiso 1 1 calc R . .
C640 C 0.9704(5) 0.3471(2) 0.35845(10) 0.098(2) Uani 1 1 d U . .
H64A H 0.9192 0.3461 0.3448 0.146 Uiso 1 1 calc R . .
H64B H 0.9643 0.3260 0.3781 0.146 Uiso 1 1 calc R . .
H64C H 1.0317 0.3219 0.3491 0.146 Uiso 1 1 calc R . .
C620 C 0.76706(19) 0.56532(14) 0.35360(6) 0.0270(5) Uani 1 1 d U . .
H620 H 0.8094 0.5871 0.3607 0.032 Uiso 1 1 calc R . .
B1 B 0.7803(2) 0.31963(16) 0.93412(7) 0.0238(6) Uani 1 1 d U . .
C21 C 0.74715(19) 0.37219(13) 0.96368(6) 0.0228(5) Uani 1 1 d U . .
C22 C 0.79029(19) 0.35986(14) 0.99269(6) 0.0228(5) Uani 1 1 d U . .
H22Z H 0.8376 0.3172 0.9966 0.027 Uiso 1 1 calc R . .
C23 C 0.76568(18) 0.40829(14) 1.01582(6) 0.0232(5) Uani 1 1 d DU . .
C27 C 0.81478(19) 0.39499(14) 1.04628(6) 0.0269(5) Uani 1 1 d DU . .
F1 F 0.86809(12) 0.32924(8) 1.05044(4) 0.0311(3) Uani 1 1 d DU . .
F2 F 0.87391(12) 0.43064(9) 1.04979(4) 0.0356(4) Uani 1 1 d DU . .
F3 F 0.75407(12) 0.41210(10) 1.06996(4) 0.0396(4) Uani 1 1 d DU . .
C24 C 0.69630(19) 0.47097(14) 1.01163(6) 0.0259(5) Uani 1 1 d U . .
H24 H 0.6797 0.5038 1.0276 0.031 Uiso 1 1 calc R . .
C25 C 0.6519(2) 0.48400(13) 0.98344(6) 0.0261(5) Uani 1 1 d DU . .
C28 C 0.5761(2) 0.55125(15) 0.97757(7) 0.0350(6) Uani 1 1 d DU . .
F4 F 0.60905(16) 0.59338(9) 0.96129(5) 0.0537(5) Uani 1 1 d DU . .
F5 F 0.53902(16) 0.58449(10) 1.00325(4) 0.0562(6) Uani 1 1 d DU . .
F6 F 0.50415(13) 0.54522(9) 0.96134(4) 0.0452(5) Uani 1 1 d DU . .
C26 C 0.6769(2) 0.43560(14) 0.96020(6) 0.0254(5) Uani 1 1 d U . .
H26 H 0.6447 0.4462 0.9411 0.031 Uiso 1 1 calc R . .
C31 C 0.8632(2) 0.33932(14) 0.91528(6) 0.0265(5) Uani 1 1 d U D .
C32 C 0.8626(2) 0.40655(15) 0.91329(6) 0.0290(6) Uani 1 1 d U . .
H32 H 0.8137 0.4414 0.9234 0.035 Uiso 1 1 calc R . .
C33 C 0.9313(2) 0.42375(15) 0.89696(6) 0.0332(6) Uani 1 1 d DU . .
C37 C 0.9296(2) 0.49562(17) 0.89687(7) 0.0398(7) Uani 1 1 d DU . .
F7 F 0.96204(18) 0.51275(11) 0.87053(5) 0.0616(6) Uani 1 1 d DU . .
F8 F 0.98286(18) 0.50777(11) 0.91904(5) 0.0618(6) Uani 1 1 d DU . .
F9 F 0.84322(16) 0.54102(10) 0.90078(6) 0.0606(6) Uani 1 1 d DU . .
C34 C 1.0048(2) 0.37443(18) 0.88225(7) 0.0416(7) Uani 1 1 d U . .
H34 H 1.0522 0.3863 0.8714 0.050 Uiso 1 1 calc R . .
C35 C 1.0079(3) 0.30742(18) 0.88370(8) 0.0445(8) Uani 1 1 d DU D .
C38 C 1.0876(3) 0.2520(2) 0.86846(11) 0.0675(11) Uani 1 1 d DU . .
F10 F 1.0585(3) 0.2300(2) 0.84322(9) 0.1088(13) Uani 0.903(4) 1 d PDU D 1
F11 F 1.1606(2) 0.26998(14) 0.86104(9) 0.0813(11) Uani 0.903(4) 1 d PDU D 1
F12 F 1.1210(3) 0.19712(16) 0.88638(10) 0.1075(14) Uani 0.903(4) 1 d PDU D 1
F10A F 1.166(2) 0.2393(14) 0.8856(6) 0.1088(13) Uani 0.097(4) 1 d PDU D 2
F11A F 1.0782(17) 0.1949(8) 0.8647(5) 0.0813(11) Uani 0.097(4) 1 d PDU D 2
F12A F 1.0962(17) 0.2787(11) 0.8406(4) 0.1075(14) Uani 0.097(4) 1 d PDU D 2
C36 C 0.9376(2) 0.29071(16) 0.89968(7) 0.0356(7) Uani 1 1 d U . .
H36 H 0.9402 0.2447 0.9000 0.043 Uiso 1 1 calc R D .
C41 C 0.82334(19) 0.23953(14) 0.94521(6) 0.0241(5) Uani 1 1 d U E .
C42 C 0.7771(2) 0.19247(13) 0.94053(6) 0.0246(5) Uani 1 1 d U . .
H42 H 0.7181 0.2068 0.9301 0.030 Uiso 1 1 calc R . .
C43 C 0.8143(2) 0.12506(14) 0.95052(6) 0.0294(6) Uani 1 1 d DU . .
C47 C 0.7616(2) 0.07707(15) 0.94407(7) 0.0369(7) Uani 1 1 d DU . .
F13 F 0.66817(14) 0.10541(10) 0.94765(5) 0.0522(5) Uani 1 1 d DU . .
F14 F 0.77358(18) 0.05419(12) 0.91517(5) 0.0620(6) Uani 1 1 d DU . .
F15 F 0.78872(18) 0.02220(11) 0.96195(6) 0.0676(7) Uani 1 1 d DU . .
C44 C 0.9001(2) 0.10178(15) 0.96560(7) 0.0342(6) Uani 1 1 d U . .
H44 H 0.9252 0.0561 0.9726 0.041 Uiso 1 1 calc R . .
C45 C 0.9487(2) 0.14693(15) 0.97032(7) 0.0352(6) Uani 1 1 d DU E .
C48 C 1.0412(3) 0.12142(18) 0.98695(9) 0.0531(9) Uani 1 1 d DU . .
F16 F 1.0973(2) 0.06278(16) 0.97676(9) 0.1043(14) Uani 0.917(3) 1 d PDU E 1
F17 F 1.0279(2) 0.10803(14) 1.01731(6) 0.0673(7) Uani 0.917(3) 1 d PDU E 1
F18 F 1.08572(15) 0.16658(13) 0.98850(5) 0.0532(6) Uani 0.917(3) 1 d PDU E 1
F16A F 1.0503(17) 0.1614(10) 1.0090(4) 0.1043(14) Uani 0.083(3) 1 d PDU E 2
F17A F 1.1077(13) 0.1167(10) 0.9642(4) 0.0673(7) Uani 0.083(3) 1 d PDU E 2
F18A F 1.0761(14) 0.0662(8) 1.0007(4) 0.0532(6) Uani 0.083(3) 1 d PDU E 2
C46 C 0.9115(2) 0.21397(15) 0.96028(6) 0.0292(6) Uani 1 1 d U . .
H46 H 0.9467 0.2435 0.9637 0.035 Uiso 1 1 calc R E .
C51 C 0.6873(2) 0.33123(13) 0.91217(6) 0.0235(5) Uani 1 1 d U F .
C52 C 0.59992(19) 0.33414(13) 0.92506(6) 0.0229(5) Uani 1 1 d U . .
H52 H 0.5959 0.3288 0.9466 0.027 Uiso 1 1 calc R . .
C53 C 0.5192(2) 0.34454(13) 0.90748(6) 0.0247(5) Uani 1 1 d DU . .
C57 C 0.4271(2) 0.34973(14) 0.92252(6) 0.0299(6) Uani 1 1 d DU . .
F19 F 0.36817(12) 0.33215(10) 0.90404(4) 0.0411(4) Uani 1 1 d DU . .
F20 F 0.37887(13) 0.41358(9) 0.93175(4) 0.0420(4) Uani 1 1 d DU . .
F21 F 0.43832(12) 0.31053(10) 0.94763(4) 0.0405(4) Uani 1 1 d DU . .
C54 C 0.5221(2) 0.35247(13) 0.87590(6) 0.0276(6) Uani 1 1 d U . .
H54 H 0.4670 0.3598 0.8638 0.033 Uiso 1 1 calc R . .
C55 C 0.6073(2) 0.34937(14) 0.86266(6) 0.0291(6) Uani 1 1 d DU F .
C58 C 0.6119(2) 0.35637(16) 0.82845(6) 0.0381(7) Uani 1 1 d DU . .
F22 F 0.6673(4) 0.3870(3) 0.81943(7) 0.1046(17) Uani 0.740(3) 1 d PDU F 1
F23 F 0.5249(2) 0.3898(2) 0.81646(6) 0.0698(10) Uani 0.740(3) 1 d PDU F 1
F24 F 0.6346(3) 0.29698(16) 0.81478(6) 0.0696(10) Uani 0.740(3) 1 d PDU F 1
F22A F 0.5619(10) 0.3345(8) 0.81206(19) 0.1046(17) Uani 0.260(3) 1 d PDU F 2
F23A F 0.7014(6) 0.3278(6) 0.81672(18) 0.0698(10) Uani 0.260(3) 1 d PDU F 2
F24A F 0.5947(9) 0.4208(4) 0.81958(18) 0.0696(10) Uani 0.260(3) 1 d PDU F 2
C56 C 0.6884(2) 0.33913(13) 0.88032(6) 0.0259(5) Uani 1 1 d U . .
H56 H 0.7458 0.3375 0.8704 0.031 Uiso 1 1 calc R F .
B2 B 0.1040(3) 0.17996(18) 0.43807(8) 0.0335(7) Uani 1 1 d U . .
C61 C 0.1205(2) 0.12417(15) 0.46638(7) 0.0323(6) Uani 1 1 d U G .
C62 C 0.1151(2) 0.05979(16) 0.46111(7) 0.0382(7) Uani 1 1 d U . .
H62 H 0.0952 0.0501 0.4415 0.046 Uiso 1 1 calc R . .
C63 C 0.1379(2) 0.00901(16) 0.48350(7) 0.0394(7) Uani 1 1 d DU . .
C67 C 0.1310(3) -0.05900(18) 0.47598(8) 0.0519(9) Uani 1 1 d DU . .
F25 F 0.1290(3) -0.09582(13) 0.50082(6) 0.1025(11) Uani 1 1 d DU . .
F26 F 0.2026(2) -0.09624(13) 0.45916(8) 0.0924(9) Uani 1 1 d DU . .
F27 F 0.05347(17) -0.05500(11) 0.46044(6) 0.0636(6) Uani 1 1 d DU . .
C64 C 0.1680(2) 0.02058(17) 0.51217(7) 0.0375(7) Uani 1 1 d U . .
H64 H 0.1843 -0.0140 0.5274 0.045 Uiso 1 1 calc R . .
C65 C 0.1735(2) 0.08407(17) 0.51797(7) 0.0365(6) Uani 1 1 d DU G .
C68 C 0.2096(3) 0.0962(2) 0.54861(7) 0.0500(8) Uani 1 1 d DU . .
F28 F 0.1746(4) 0.0715(3) 0.57139(6) 0.138(2) Uani 0.883(4) 1 d PDU G 1
F29 F 0.3026(2) 0.07416(18) 0.55002(7) 0.0907(12) Uani 0.883(4) 1 d PDU G 1
F30 F 0.18736(18) 0.16208(13) 0.55561(6) 0.0576(7) Uani 0.883(4) 1 d PDU G 1
F28A F 0.2670(14) 0.1304(10) 0.5470(5) 0.138(2) Uani 0.117(4) 1 d PDU G 2
F29A F 0.1445(11) 0.1310(9) 0.5668(4) 0.0907(12) Uani 0.117(4) 1 d PDU G 2
F30A F 0.2483(12) 0.0402(7) 0.5654(4) 0.0576(7) Uani 0.117(4) 1 d PDU G 2
C66 C 0.1499(2) 0.13468(16) 0.49570(7) 0.0342(6) Uani 1 1 d U . .
H66 H 0.1538 0.1779 0.5006 0.041 Uiso 1 1 calc R G .
C71 C 0.0283(2) 0.16771(14) 0.41376(7) 0.0318(6) Uani 1 1 d U . .
C72 C 0.0407(2) 0.16567(14) 0.38184(7) 0.0327(6) Uani 1 1 d U . .
H72 H 0.0970 0.1700 0.3734 0.039 Uiso 1 1 calc R . .
C73 C -0.0278(2) 0.15747(15) 0.36221(7) 0.0347(6) Uani 1 1 d DU . .
C77 C -0.0115(2) 0.15357(17) 0.32808(7) 0.0406(7) Uani 1 1 d DU . .
F31 F 0.0240(2) 0.08966(11) 0.31817(5) 0.0683(7) Uani 1 1 d DU . .
F32 F 0.04956(15) 0.18373(11) 0.31871(4) 0.0506(5) Uani 1 1 d DU . .
F33 F -0.09111(15) 0.18312(14) 0.31253(4) 0.0631(6) Uani 1 1 d DU . .
C74 C -0.1107(2) 0.15103(15) 0.37336(7) 0.0355(6) Uani 1 1 d U . .
H74 H -0.1567 0.1450 0.3598 0.043 Uiso 1 1 calc R . .
C75 C -0.1252(2) 0.15356(15) 0.40489(7) 0.0359(6) Uani 1 1 d DU . .
C78 C -0.2139(3) 0.14702(18) 0.41798(7) 0.0442(7) Uani 1 1 d DU . .
F34 F -0.24846(18) 0.18922(16) 0.44109(6) 0.0815(8) Uani 1 1 d DU . .
F35 F -0.28377(16) 0.15890(15) 0.39785(5) 0.0691(7) Uani 1 1 d DU . .
F36 F -0.20164(19) 0.08517(13) 0.42869(7) 0.0785(8) Uani 1 1 d DU . .
C76 C -0.0563(2) 0.16103(15) 0.42441(7) 0.0342(6) Uani 1 1 d U . .
H76 H -0.0672 0.1616 0.4459 0.041 Uiso 1 1 calc R . .
C81 C 0.0616(2) 0.25891(15) 0.45090(6) 0.0320(6) Uani 1 1 d U H .
C82 C -0.0320(2) 0.30117(16) 0.44667(7) 0.0368(7) Uani 1 1 d U . .
H82 H -0.0743 0.2838 0.4361 0.044 Uiso 1 1 calc R . .
C83 C -0.0660(2) 0.36786(17) 0.45730(7) 0.0412(7) Uani 1 1 d DU H .
C87 C -0.1673(3) 0.41077(19) 0.45176(9) 0.0549(9) Uani 1 1 d DU . .
F37 F -0.1990(4) 0.4665(3) 0.4662(2) 0.116(2) Uani 0.613(4) 1 d PDU H 1
F38 F -0.1880(3) 0.4249(5) 0.42276(11) 0.1050(19) Uani 0.613(4) 1 d PDU H 1
F39 F -0.2304(3) 0.3783(3) 0.4584(2) 0.1002(15) Uani 0.613(4) 1 d PDU H 1
F37A F -0.2096(6) 0.3869(5) 0.4330(3) 0.116(2) Uani 0.387(4) 1 d PDU H 2
F38A F -0.2111(5) 0.4258(7) 0.47760(17) 0.1050(19) Uani 0.387(4) 1 d PDU H 2
F39A F -0.1680(5) 0.4696(4) 0.4396(3) 0.1002(15) Uani 0.387(4) 1 d PDU H 2
C84 C -0.0074(2) 0.39547(16) 0.47274(7) 0.0404(7) Uani 1 1 d U . .
H84 H -0.0306 0.4408 0.4802 0.048 Uiso 1 1 calc R H .
C85 C 0.0867(2) 0.35514(16) 0.47713(7) 0.0384(7) Uani 1 1 d DU H .
C88 C 0.1522(3) 0.38341(18) 0.49389(9) 0.0540(9) Uani 1 1 d DU . .
F40 F 0.1331(2) 0.44977(14) 0.48850(10) 0.0947(12) Uani 0.892(4) 1 d PDU H 1
F41 F 0.1478(3) 0.3765(3) 0.52385(7) 0.1071(14) Uani 0.892(4) 1 d PDU H 1
F42 F 0.24225(18) 0.35467(14) 0.48721(7) 0.0672(8) Uani 0.892(4) 1 d PDU H 1
F40A F 0.2108(10) 0.3355(7) 0.5106(3) 0.0947(12) Uani 0.108(4) 1 d PDU H 2
F41A F 0.1992(11) 0.4080(7) 0.4745(4) 0.1071(14) Uani 0.108(4) 1 d PDU H 2
F42A F 0.1036(12) 0.4326(6) 0.5127(3) 0.0672(8) Uani 0.108(4) 1 d PDU H 2
C86 C 0.1201(2) 0.28858(15) 0.46642(7) 0.0333(6) Uani 1 1 d U . .
H86 H 0.1847 0.2622 0.4697 0.040 Uiso 1 1 calc R H .
C91 C 0.2088(2) 0.16765(16) 0.42213(6) 0.0343(6) Uani 1 1 d U . .
C92 C 0.2311(2) 0.21963(17) 0.40682(7) 0.0366(6) Uani 1 1 d U . .
H92 H 0.1829 0.2627 0.4046 0.044 Uiso 1 1 calc R . .
C93 C 0.3207(2) 0.21074(18) 0.39481(7) 0.0436(7) Uani 1 1 d DU . .
C97 C 0.3399(3) 0.2700(2) 0.38084(9) 0.0531(8) Uani 1 1 d DU . .
F43 F 0.2810(2) 0.29729(16) 0.35797(6) 0.0870(9) Uani 1 1 d DU . .
F44 F 0.3286(2) 0.31977(14) 0.40053(6) 0.0868(9) Uani 1 1 d DU . .
F45 F 0.4262(2) 0.25534(16) 0.36960(9) 0.1104(12) Uani 1 1 d DU . .
C94 C 0.3931(3) 0.1484(2) 0.39713(8) 0.0488(8) Uani 1 1 d U . .
H94 H 0.4545 0.1422 0.3891 0.059 Uiso 1 1 calc R . .
C95 C 0.3729(3) 0.09603(19) 0.41149(8) 0.0466(8) Uani 1 1 d DU . .
C98 C 0.4484(3) 0.0276(2) 0.41549(8) 0.0595(10) Uani 1 1 d DU . .
F46 F 0.4676(2) 0.01147(16) 0.44467(6) 0.1072(13) Uani 1 1 d DU . .
F47 F 0.52923(17) 0.02327(14) 0.40166(7) 0.0810(8) Uani 1 1 d DU . .
F48 F 0.42165(17) -0.02216(11) 0.40395(5) 0.0628(6) Uani 1 1 d DU . .
C96 C 0.2830(2) 0.10557(17) 0.42382(7) 0.0407(7) Uani 1 1 d U . .
H96 H 0.2719 0.0684 0.4337 0.049 Uiso 1 1 calc R . .
C1U C 0.0529(12) 0.2981(7) 0.6726(2) 0.065(3) Uani 0.492(13) 1 d PDU I 1
H1U H 0.0476 0.2986 0.6943 0.077 Uiso 0.492(13) 1 calc PR I 1
C2U C 0.0320(11) 0.3580(7) 0.6563(3) 0.062(3) Uani 0.492(13) 1 d PDU I 1
H2U H 0.0116 0.4001 0.6669 0.075 Uiso 0.492(13) 1 calc PR I 1
C3U C 0.0405(12) 0.3571(7) 0.6251(3) 0.065(3) Uani 0.492(13) 1 d PDU I 1
H3U H 0.0258 0.3988 0.6141 0.078 Uiso 0.492(13) 1 calc PR I 1
C4U C 0.0701(9) 0.2965(9) 0.6091(2) 0.063(3) Uani 0.492(13) 1 d PDU I 1
H4U H 0.0763 0.2964 0.5874 0.076 Uiso 0.492(13) 1 calc PR I 1
C5U C 0.0907(9) 0.2364(6) 0.6251(3) 0.061(3) Uani 0.492(13) 1 d PDU I 1
H5U H 0.1111 0.1944 0.6144 0.073 Uiso 0.492(13) 1 calc PR I 1
C6U C 0.0815(10) 0.2372(5) 0.6568(3) 0.067(3) Uani 0.492(13) 1 d PDU I 1
H6U H 0.0950 0.1957 0.6677 0.080 Uiso 0.492(13) 1 calc PR I 1
C1T C 0.0549(11) 0.3363(7) 0.6189(3) 0.064(3) Uani 0.508(13) 1 d PDU I 2
H1T H 0.0533 0.3627 0.6010 0.076 Uiso 0.508(13) 1 calc PR I 2
C2T C 0.0197(10) 0.3686(7) 0.6463(4) 0.066(3) Uani 0.508(13) 1 d PDU I 2
H2T H -0.0058 0.4167 0.6476 0.080 Uiso 0.508(13) 1 calc PR I 2
C3T C 0.0233(10) 0.3275(9) 0.6719(3) 0.073(3) Uani 0.508(13) 1 d PDU I 2
H3T H 0.0004 0.3485 0.6911 0.087 Uiso 0.508(13) 1 calc PR I 2
C4T C 0.0593(9) 0.2567(9) 0.6705(3) 0.080(3) Uani 0.508(13) 1 d PDU I 2
H4T H 0.0596 0.2302 0.6883 0.096 Uiso 0.508(13) 1 calc PR I 2
C5T C 0.0944(9) 0.2256(6) 0.6431(4) 0.076(3) Uani 0.508(13) 1 d PDU I 2
H5T H 0.1195 0.1775 0.6417 0.091 Uiso 0.508(13) 1 calc PR I 2
C6T C 0.0924(11) 0.2662(7) 0.6173(3) 0.067(3) Uani 0.508(13) 1 d PDU I 2
H6T H 0.1172 0.2452 0.5983 0.080 Uiso 0.508(13) 1 calc PR I 2
C1V C 0.1096(3) 0.3288(3) 0.96500(9) 0.0700(12) Uani 1 1 d DU . .
H1V H 0.0907 0.3016 0.9508 0.084 Uiso 1 1 calc R . .
C2V C 0.0432(3) 0.3733(3) 0.98369(10) 0.0702(12) Uani 1 1 d DU . .
H2V H -0.0215 0.3767 0.9823 0.084 Uiso 1 1 calc R . .
C3V C 0.0698(3) 0.4129(2) 1.00426(9) 0.0570(9) Uani 1 1 d DU . .
H3V H 0.0238 0.4434 1.0172 0.068 Uiso 1 1 calc R . .
C4V C 0.1634(3) 0.40818(18) 1.00608(8) 0.0491(8) Uani 1 1 d DU . .
H4V H 0.1819 0.4357 1.0203 0.059 Uiso 1 1 calc R . .
C5V C 0.2303(3) 0.36398(19) 0.98757(8) 0.0457(8) Uani 1 1 d DU . .
H5V H 0.2948 0.3611 0.9890 0.055 Uiso 1 1 calc R . .
C6V C 0.2042(3) 0.3237(2) 0.96694(8) 0.0545(9) Uani 1 1 d DU . .
H6V H 0.2505 0.2927 0.9542 0.065 Uiso 1 1 calc R . .
C1W C 0.8735(3) 0.1581(2) 0.15727(9) 0.0609(10) Uani 1 1 d DU . .
H1W H 0.8979 0.1175 0.1689 0.073 Uiso 1 1 calc R . .
C2W C 0.8321(3) 0.2191(3) 0.17196(9) 0.0610(10) Uani 1 1 d DU . .
H2W H 0.8277 0.2203 0.1937 0.073 Uiso 1 1 calc R . .
C3W C 0.7970(3) 0.2779(2) 0.15548(8) 0.0540(9) Uani 1 1 d DU . .
H3W H 0.7675 0.3199 0.1657 0.065 Uiso 1 1 calc R . .
C4W C 0.8049(2) 0.2759(2) 0.12390(8) 0.0460(8) Uani 1 1 d DU . .
H4W H 0.7817 0.3169 0.1125 0.055 Uiso 1 1 calc R . .
C5W C 0.8459(2) 0.2154(2) 0.10878(8) 0.0455(8) Uani 1 1 d DU . .
H5W H 0.8507 0.2146 0.0870 0.055 Uiso 1 1 calc R . .
C6W C 0.8801(2) 0.1556(2) 0.12539(9) 0.0502(8) Uani 1 1 d DU . .
H6W H 0.9076 0.1134 0.1152 0.060 Uiso 1 1 calc R . .
C1X C 0.4241(4) 0.6369(3) 0.49644(15) 0.0969(16) Uani 1 1 d DU . .
H1X H 0.3783 0.6739 0.5065 0.116 Uiso 1 1 calc R . .
C2X C 0.3968(4) 0.6033(3) 0.47298(14) 0.0943(16) Uani 1 1 d DU . .
H2X H 0.3322 0.6166 0.4671 0.113 Uiso 1 1 calc R . .
C3X C 0.4641(4) 0.5501(3) 0.45814(13) 0.0858(14) Uani 1 1 d DU . .
H3X H 0.4462 0.5272 0.4417 0.103 Uiso 1 1 calc R . .
C4X C 0.5574(3) 0.5307(2) 0.46738(12) 0.0706(11) Uani 1 1 d DU . .
H4X H 0.6037 0.4940 0.4573 0.085 Uiso 1 1 calc R . .
C5X C 0.5841(3) 0.5630(2) 0.49061(12) 0.0719(11) Uani 1 1 d DU . .
H5X H 0.6486 0.5487 0.4968 0.086 Uiso 1 1 calc R . .
C6X C 0.5182(4) 0.6165(3) 0.50525(13) 0.0814(13) Uani 1 1 d DU . .
H6X H 0.5372 0.6394 0.5214 0.098 Uiso 1 1 calc R . .
C1Y C 0.4660(3) 0.1017(2) 0.50127(10) 0.0615(10) Uani 1 1 d DU . .
H1Y H 0.4450 0.0693 0.5116 0.074 Uiso 1 1 calc R . .
C2Y C 0.4016(3) 0.1581(2) 0.48795(9) 0.0615(10) Uani 1 1 d DU . .
H2Y H 0.3357 0.1648 0.4894 0.074 Uiso 1 1 calc R . .
C3Y C 0.4315(3) 0.2046(2) 0.47264(9) 0.0640(10) Uani 1 1 d DU . .
H3Y H 0.3866 0.2435 0.4635 0.077 Uiso 1 1 calc R . .
C4Y C 0.5272(3) 0.1948(2) 0.47051(10) 0.0694(11) Uani 1 1 d DU . .
H4Y H 0.5483 0.2265 0.4597 0.083 Uiso 1 1 calc R . .
C5Y C 0.5924(3) 0.1385(2) 0.48418(10) 0.0677(11) Uani 1 1 d DU . .
H5Y H 0.6582 0.1320 0.4829 0.081 Uiso 1 1 calc R . .
C6Y C 0.5623(3) 0.0926(2) 0.49942(10) 0.0646(10) Uani 1 1 d DU . .
H6Y H 0.6071 0.0542 0.5088 0.078 Uiso 1 1 calc R . .
C1Z C 0.4934(3) 0.1090(2) 0.01788(10) 0.0699(12) Uani 1 1 d DU . .
H1Z H 0.5488 0.1202 0.0214 0.084 Uiso 1 1 calc R . .
C2Z C 0.4287(4) 0.1435(2) -0.00392(10) 0.0741(12) Uani 1 1 d DU . .
H2Z H 0.4392 0.1790 -0.0154 0.089 Uiso 1 1 calc R . .
C3Z C 0.3486(3) 0.1266(2) -0.00902(10) 0.0671(10) Uani 1 1 d DU . .
H3Z H 0.3038 0.1504 -0.0240 0.080 Uiso 1 1 calc R . .
C4Z C 0.3338(3) 0.0756(2) 0.00745(10) 0.0567(9) Uani 1 1 d DU . .
H4Z H 0.2790 0.0637 0.0037 0.068 Uiso 1 1 calc R . .
C5Z C 0.3969(3) 0.04134(19) 0.02927(9) 0.0533(9) Uani 1 1 d DU . .
H5Z H 0.3857 0.0061 0.0408 0.064 Uiso 1 1 calc R . .
C6Z C 0.4769(3) 0.0580(2) 0.03453(9) 0.0595(10) Uani 1 1 d DU . .
H6Z H 0.5210 0.0342 0.0497 0.071 Uiso 1 1 calc R . .

loop_
_atom_site_aniso_label
_atom_site_aniso_U_11
_atom_site_aniso_U_22
_atom_site_aniso_U_33
_atom_site_aniso_U_23
_atom_site_aniso_U_13
_atom_site_aniso_U_12
C1 0.0172(13) 0.0252(13) 0.0222(12) 0.0001(10) -0.0024(9) -0.0039(11)
C2 0.0206(13) 0.0237(12) 0.0215(12) 0.0018(10) -0.0034(9) -0.0057(11)
C3 0.0228(14) 0.0345(15) 0.0210(12) 0.0023(11) 0.0024(10) -0.0073(12)
C4 0.0275(14) 0.0310(14) 0.0180(12) -0.0016(10) 0.0017(10) -0.0063(12)
C5 0.0399(17) 0.0259(13) 0.0266(13) -0.0051(10) -0.0072(11) -0.0141(13)
C6 0.0303(15) 0.0286(13) 0.0264(13) -0.0028(10) -0.0084(11) -0.0141(12)
N10 0.0215(11) 0.0232(10) 0.0203(10) -0.0016(8) -0.0008(8) -0.0072(9)
N11 0.0279(13) 0.0253(11) 0.0231(11) 0.0002(9) -0.0049(9) -0.0066(10)
Mo1 0.01813(11) 0.01832(10) 0.01783(10) -0.00107(7) -0.00138(7) -0.00562(8)
N1 0.0177(10) 0.0210(10) 0.0196(10) -0.0020(8) 0.0005(8) -0.0053(9)
C115 0.0230(13) 0.0208(12) 0.0199(11) -0.0018(9) 0.0025(9) -0.0084(11)
C116 0.0217(13) 0.0259(13) 0.0239(12) -0.0011(10) -0.0012(10) -0.0100(11)
C117 0.0226(13) 0.0287(13) 0.0259(13) -0.0034(10) 0.0033(10) -0.0094(11)
N2 0.0215(11) 0.0329(12) 0.0265(11) -0.0070(9) 0.0029(9) -0.0093(10)
C121 0.0250(14) 0.0384(14) 0.0251(13) -0.0089(11) 0.0036(10) -0.0135(12)
C125 0.0277(15) 0.0389(15) 0.0287(14) -0.0062(11) 0.0049(11) -0.0123(13)
C126 0.0373(19) 0.057(2) 0.0477(19) 0.0121(16) -0.0032(14) -0.0232(17)
C127 0.0315(17) 0.0406(17) 0.0376(16) -0.0043(13) -0.0031(12) -0.0055(14)
C122 0.0239(14) 0.0421(16) 0.0323(15) -0.0105(12) 0.0060(11) -0.0117(13)
C123 0.0208(14) 0.0355(15) 0.0372(15) -0.0106(12) 0.0009(11) -0.0070(12)
C124 0.0244(14) 0.0326(14) 0.0316(14) -0.0084(11) 0.0001(11) -0.0102(12)
C128 0.0233(15) 0.0374(15) 0.0375(15) -0.0013(12) -0.0018(11) -0.0076(13)
C129 0.043(2) 0.0372(16) 0.052(2) -0.0013(14) -0.0085(15) -0.0131(16)
C130 0.043(2) 0.0424(18) 0.0358(16) -0.0022(13) -0.0013(14) -0.0063(16)
C118 0.0269(14) 0.0319(14) 0.0247(13) -0.0085(11) 0.0040(10) -0.0097(12)
C119 0.0236(13) 0.0294(14) 0.0255(13) -0.0051(10) 0.0009(10) -0.0124(12)
N3 0.0233(12) 0.0405(13) 0.0254(11) -0.0096(9) 0.0029(9) -0.0146(11)
C131 0.0215(14) 0.0422(15) 0.0293(14) -0.0090(11) 0.0018(11) -0.0077(13)
C135 0.0314(17) 0.0415(16) 0.0405(17) -0.0014(13) -0.0108(13) -0.0073(14)
C136 0.068(3) 0.0424(19) 0.046(2) -0.0100(16) 0.0008(17) -0.0060(19)
C137 0.055(2) 0.046(2) 0.050(2) 0.0012(16) 0.0075(16) -0.0097(18)
C132 0.0234(15) 0.0548(18) 0.0280(14) -0.0138(12) 0.0011(11) -0.0121(14)
C133 0.0278(16) 0.0566(19) 0.0350(15) -0.0160(13) 0.0057(12) -0.0243(15)
C134 0.0275(15) 0.0467(16) 0.0305(14) -0.0130(11) 0.0081(11) -0.0219(14)
C138 0.0429(19) 0.0517(19) 0.0376(16) -0.0054(13) 0.0040(13) -0.0322(16)
C139 0.067(2) 0.068(2) 0.0378(18) -0.0054(16) 0.0101(16) -0.046(2)
C140 0.054(2) 0.051(2) 0.058(2) -0.0052(16) 0.0066(17) -0.0332(19)
C120 0.0192(13) 0.0256(13) 0.0258(13) -0.0028(10) 0.0022(10) -0.0079(11)
N4 0.0185(11) 0.0256(11) 0.0218(10) -0.0011(8) 0.0019(8) -0.0065(9)
C215 0.0185(12) 0.0234(12) 0.0247(12) 0.0005(10) 0.0009(9) -0.0073(11)
C216 0.0246(13) 0.0239(13) 0.0224(12) -0.0029(10) 0.0021(10) -0.0083(11)
C217 0.0221(13) 0.0206(12) 0.0247(12) 0.0004(9) 0.0056(10) -0.0064(11)
N5 0.0213(11) 0.0262(11) 0.0266(11) -0.0037(9) 0.0066(9) -0.0073(9)
C221 0.0269(14) 0.0343(14) 0.0271(13) -0.0060(11) 0.0070(11) -0.0136(12)
C225 0.0275(15) 0.0412(16) 0.0278(14) 0.0012(11) 0.0038(11) -0.0140(13)
C226 0.069(3) 0.064(2) 0.0293(16) 0.0023(15) 0.0052(16) -0.035(2)
C227 0.0361(17) 0.0338(15) 0.0379(16) 0.0039(12) 0.0030(13) -0.0109(14)
C222 0.0337(17) 0.0434(17) 0.0384(16) -0.0116(13) 0.0175(13) -0.0118(14)
C223 0.0337(18) 0.0326(15) 0.0537(19) -0.0063(13) 0.0153(14) -0.0007(14)
C224 0.0278(15) 0.0270(14) 0.0399(15) -0.0015(11) 0.0062(12) -0.0044(12)
C228 0.0366(18) 0.0284(15) 0.0429(17) 0.0051(12) 0.0062(13) -0.0011(13)
C229 0.050(2) 0.047(2) 0.066(3) 0.0187(18) -0.0027(18) -0.0030(18)
C230 0.052(2) 0.0414(18) 0.049(2) 0.0100(15) 0.0074(15) -0.0166(17)
C218 0.0206(13) 0.0243(13) 0.0255(13) 0.0025(10) 0.0008(10) -0.0100(11)
C219 0.0268(14) 0.0224(12) 0.0228(12) -0.0019(10) 0.0017(10) -0.0113(11)
N6 0.0252(12) 0.0255(11) 0.0275(11) -0.0045(9) 0.0028(9) -0.0120(10)
C231 0.0242(14) 0.0249(13) 0.0338(14) -0.0037(10) 0.0026(11) -0.0102(12)
C235 0.0364(16) 0.0266(14) 0.0310(14) -0.0039(11) 0.0066(12) -0.0122(13)
C236 0.0409(17) 0.0415(17) 0.0351(16) 0.0068(13) 0.0005(13) -0.0134(15)
C237 0.048(2) 0.0368(17) 0.0450(18) -0.0017(14) 0.0148(15) -0.0196(16)
C232 0.0419(18) 0.0277(14) 0.0398(16) -0.0032(12) -0.0053(13) -0.0176(14)
C233 0.0449(18) 0.0351(15) 0.0307(14) -0.0043(12) -0.0077(13) -0.0186(15)
C234 0.0306(15) 0.0304(14) 0.0277(13) -0.0027(10) -0.0011(11) -0.0127(12)
C238 0.0400(17) 0.0340(15) 0.0318(15) 0.0003(12) -0.0020(12) -0.0189(14)
C239 0.062(2) 0.0472(19) 0.0358(17) 0.0023(14) 0.0075(15) -0.0215(18)
C240 0.0461(19) 0.0362(16) 0.0375(17) 0.0014(13) -0.0027(13) -0.0175(14)
C220 0.0211(13) 0.0218(12) 0.0252(13) -0.0031(10) 0.0059(10) -0.0068(11)
N7 0.0281(12) 0.0207(10) 0.0238(11) -0.0023(8) -0.0035(9) -0.0094(9)
C315 0.0317(15) 0.0179(12) 0.0272(13) -0.0017(10) -0.0034(10) -0.0093(11)
C316 0.0260(14) 0.0219(12) 0.0306(14) -0.0031(10) -0.0026(10) -0.0082(11)
C317 0.0299(14) 0.0236(13) 0.0254(13) -0.0040(10) -0.0017(10) -0.0098(12)
N8 0.0276(12) 0.0286(12) 0.0262(11) 0.0004(9) 0.0004(9) -0.0076(10)
C321 0.0377(18) 0.0444(17) 0.0503(18) -0.0122(14) 0.0135(14) -0.0218(15)
C325 0.0391(19) 0.0469(18) 0.061(2) -0.0204(15) 0.0198(15) -0.0271(16)
C326 0.066(3) 0.052(2) 0.075(3) -0.0179(19) -0.009(2) -0.004(2)
C327 0.063(2) 0.050(2) 0.0454(19) -0.0086(16) 0.0130(16) -0.0150(19)
C322 0.052(2) 0.071(3) 0.063(2) -0.0179(19) 0.0256(18) -0.037(2)
C323 0.0411(19) 0.056(2) 0.0367(17) 0.0004(14) 0.0141(14) -0.0097(16)
C324 0.0411(18) 0.0348(15) 0.0241(14) 0.0013(11) -0.0002(11) -0.0029(14)
C328 0.098(3) 0.053(2) 0.0368(19) -0.0140(15) 0.0151(18) -0.031(2)
C329 0.072(3) 0.130(5) 0.068(3) -0.049(3) 0.013(2) -0.051(3)
C330 0.119(4) 0.060(3) 0.038(2) -0.0160(18) -0.002(2) 0.006(3)
C318 0.0319(14) 0.0213(13) 0.0284(14) -0.0003(10) -0.0032(11) -0.0091(12)
C319 0.0283(14) 0.0198(12) 0.0336(14) -0.0025(10) -0.0041(11) -0.0084(11)
N9 0.0269(12) 0.0210(11) 0.0353(12) 0.0015(9) -0.0025(9) -0.0079(10)
C331 0.0371(17) 0.0210(13) 0.0441(16) -0.0006(11) -0.0038(12) -0.0063(12)
C335 0.050(2) 0.0272(15) 0.056(2) -0.0105(14) -0.0124(15) -0.0002(15)
C336 0.055(2) 0.039(2) 0.095(3) -0.023(2) -0.014(2) -0.0155(18)
C337 0.077(3) 0.053(2) 0.058(2) -0.0239(19) -0.0031(19) -0.009(2)
C332 0.0326(16) 0.0240(14) 0.0460(17) 0.0011(12) -0.0018(12) -0.0028(13)
C333 0.0296(15) 0.0290(14) 0.0368(15) 0.0060(11) -0.0047(11) -0.0102(12)
C334 0.0268(14) 0.0288(13) 0.0326(14) 0.0035(11) -0.0025(11) -0.0116(12)
C338 0.0259(15) 0.0351(15) 0.0371(16) -0.0041(12) -0.0020(12) -0.0081(13)
C339 0.048(2) 0.054(2) 0.0401(18) -0.0065(15) -0.0068(15) -0.0081(18)
C340 0.0343(17) 0.0273(14) 0.0516(18) -0.0074(13) -0.0059(14) -0.0093(14)
C320 0.0302(14) 0.0216(12) 0.0300(14) -0.0025(10) 0.0008(11) -0.0114(11)
C7 0.0382(17) 0.0412(16) 0.0266(14) -0.0037(12) -0.0035(12) -0.0180(14)
C8 0.0416(18) 0.0529(19) 0.0297(15) -0.0019(13) -0.0052(13) -0.0163(16)
C9 0.0306(16) 0.054(2) 0.0308(15) -0.0031(14) 0.0079(12) -0.0078(15)
C10 0.0401(18) 0.0538(19) 0.0293(15) -0.0099(14) 0.0062(13) -0.0082(16)
C11 0.0401(19) 0.0365(16) 0.0311(15) 0.0052(12) -0.0079(13) 0.0016(14)
C12 0.052(2) 0.0454(17) 0.0276(15) 0.0047(13) -0.0028(13) -0.0085(16)
N21 0.0263(12) 0.0348(12) 0.0246(11) 0.0005(9) 0.0001(9) -0.0035(11)
N22 0.0295(13) 0.0308(12) 0.0282(12) -0.0026(10) -0.0013(9) -0.0059(11)
Mo2 0.02249(12) 0.02707(11) 0.02168(11) -0.00116(8) -0.00075(8) -0.00298(9)
N12 0.0308(13) 0.0318(12) 0.0232(11) -0.0035(9) 0.0005(9) -0.0078(11)
C415 0.0292(15) 0.0337(14) 0.0242(13) 0.0004(11) 0.0025(11) -0.0080(13)
C416 0.0385(18) 0.0386(15) 0.0292(14) -0.0044(12) 0.0013(12) -0.0071(14)
C417 0.0380(18) 0.0345(15) 0.0357(16) -0.0015(12) 0.0003(13) -0.0051(14)
N13 0.0537(17) 0.0365(13) 0.0368(14) -0.0034(11) 0.0023(12) -0.0018(13)
C421 0.083(2) 0.0345(16) 0.0342(17) 0.0008(13) -0.0061(16) -0.0192(16)
C425 0.078(2) 0.050(2) 0.060(2) -0.0013(18) -0.006(2) -0.030(2)
C426 0.096(4) 0.093(4) 0.089(3) 0.029(3) -0.031(3) -0.048(3)
C427 0.119(5) 0.085(4) 0.099(4) 0.022(3) -0.011(3) -0.063(4)
C422 0.098(3) 0.0378(18) 0.044(2) -0.0004(15) -0.008(2) -0.0120(19)
C423 0.083(3) 0.0395(17) 0.0362(18) -0.0018(15) -0.0054(18) 0.0100(18)
C424 0.060(2) 0.0485(19) 0.0340(17) -0.0022(15) 0.0041(15) 0.0059(16)
C428 0.048(2) 0.067(2) 0.0426(19) -0.0002(17) 0.0045(16) 0.0068(18)
C429 0.053(2) 0.109(4) 0.058(3) -0.008(3) 0.008(2) 0.014(3)
C430 0.044(2) 0.089(3) 0.077(3) -0.011(2) 0.008(2) -0.009(2)
C418 0.0365(17) 0.0366(15) 0.0292(14) 0.0026(11) 0.0050(12) -0.0074(14)
C419 0.0296(15) 0.0396(15) 0.0284(13) -0.0025(11) 0.0045(11) -0.0140(13)
N14 0.0362(14) 0.0358(13) 0.0295(12) 0.0000(10) 0.0055(10) -0.0121(12)
C431 0.0383(17) 0.0402(17) 0.0378(16) -0.0003(13) 0.0085(13) -0.0102(15)
C435 0.0384(18) 0.057(2) 0.0422(18) -0.0023(15) 0.0079(14) -0.0146(16)
C436 0.0372(19) 0.070(2) 0.067(3) -0.001(2) 0.0057(17) -0.0174(18)
C437 0.049(2) 0.063(2) 0.089(3) -0.005(2) 0.014(2) -0.028(2)
C432 0.0473(19) 0.0391(17) 0.0292(15) -0.0001(12) 0.0085(13) -0.0052(15)
C433 0.053(2) 0.0378(17) 0.0321(15) -0.0033(13) -0.0027(13) -0.0111(16)
C434 0.0445(17) 0.0333(15) 0.0308(15) -0.0008(12) -0.0033(12) -0.0118(14)
C438 0.0434(18) 0.0473(19) 0.0455(19) -0.0020(15) -0.0036(14) -0.0221(16)
C439 0.045(2) 0.063(2) 0.096(3) 0.024(2) -0.003(2) -0.022(2)
C440 0.059(3) 0.053(2) 0.067(3) 0.0074(19) 0.0000(19) -0.029(2)
C420 0.0294(16) 0.0309(14) 0.0333(14) -0.0014(11) 0.0022(11) -0.0082(13)
N15 0.0227(12) 0.0363(13) 0.0285(12) -0.0004(10) 0.0038(9) -0.0045(10)
C515 0.0215(14) 0.0328(15) 0.0362(15) -0.0024(12) 0.0031(11) -0.0022(12)
C516 0.0221(15) 0.0417(17) 0.0424(17) 0.0091(13) 0.0005(12) -0.0017(13)
C517 0.0239(15) 0.0361(15) 0.0431(17) 0.0006(12) 0.0064(12) -0.0031(13)
N16 0.022(4) 0.042(3) 0.045(4) 0.000(2) 0.006(3) -0.006(3)
C521 0.031(4) 0.048(3) 0.045(4) -0.002(3) 0.009(3) -0.011(3)
C525 0.034(4) 0.051(4) 0.048(4) -0.007(3) 0.006(3) -0.013(3)
C526 0.069(5) 0.068(5) 0.053(4) -0.010(3) 0.011(4) -0.020(4)
C527 0.045(4) 0.049(4) 0.067(4) -0.011(3) 0.005(3) -0.010(3)
C522 0.038(4) 0.053(5) 0.048(5) -0.003(3) 0.015(4) -0.013(4)
C523 0.033(6) 0.049(4) 0.056(5) -0.006(4) 0.016(4) -0.020(5)
C524 0.026(5) 0.050(4) 0.044(4) -0.005(3) 0.005(3) -0.018(4)
C528 0.032(4) 0.043(4) 0.042(4) -0.005(3) 0.003(3) -0.026(4)
C529 0.062(5) 0.048(4) 0.074(6) -0.015(4) -0.004(4) -0.036(4)
C530 0.030(3) 0.055(4) 0.036(3) -0.008(3) 0.010(2) -0.022(3)
N16E 0.023(4) 0.047(4) 0.037(4) 0.004(3) 0.012(3) -0.007(4)
C21E 0.034(4) 0.042(4) 0.036(4) 0.001(3) 0.005(3) -0.008(3)
C25E 0.037(4) 0.043(4) 0.050(5) -0.001(3) 0.016(3) 0.002(4)
C26E 0.039(4) 0.073(6) 0.049(5) 0.006(4) 0.019(3) 0.005(4)
C27E 0.069(6) 0.056(5) 0.085(8) -0.034(5) 0.033(5) -0.024(5)
C22E 0.038(5) 0.047(5) 0.044(6) 0.003(4) 0.016(4) -0.014(5)
C23E 0.042(7) 0.047(4) 0.052(5) -0.004(4) 0.021(4) -0.018(5)
C24E 0.033(6) 0.048(4) 0.046(4) -0.001(3) 0.010(3) -0.024(4)
C28E 0.053(7) 0.049(5) 0.053(4) -0.014(4) 0.024(4) -0.033(5)
C29E 0.147(13) 0.196(17) 0.092(10) 0.014(11) 0.038(8) 0.093(12)
C30E 0.088(9) 0.237(17) 0.095(10) -0.089(10) 0.016(7) -0.058(10)
C518 0.0221(15) 0.0360(15) 0.0369(16) -0.0079(11) 0.0009(11) -0.0017(13)
C519 0.0331(16) 0.0288(14) 0.0324(15) -0.0073(11) -0.0030(11) -0.0023(13)
N17 0.0382(15) 0.0384(14) 0.0339(13) -0.0030(10) -0.0087(10) -0.0065(12)
C531 0.049(2) 0.0326(16) 0.0467(17) -0.0017(13) -0.0163(14) -0.0022(15)
C535 0.070(3) 0.0391(19) 0.0492(19) -0.0074(15) -0.0153(18) 0.0100(18)
C536 0.074(3) 0.056(3) 0.058(3) -0.022(2) -0.018(3) 0.000(3)
C537 0.070(3) 0.046(3) 0.065(3) -0.006(2) 0.000(3) 0.002(3)
C36E 0.097(14) 0.047(10) 0.050(9) 0.000(8) -0.006(8) -0.005(9)
C37E 0.081(14) 0.042(6) 0.058(10) -0.013(6) -0.024(10) -0.004(8)
C532 0.066(3) 0.0423(19) 0.056(2) 0.0064(15) -0.0250(18) -0.0070(18)
C533 0.063(2) 0.064(2) 0.0420(18) 0.0112(16) -0.0174(17) -0.0212(19)
C534 0.0420(19) 0.0611(19) 0.0338(15) -0.0032(14) -0.0034(13) -0.0191(16)
C538 0.0332(19) 0.089(3) 0.0464(19) -0.0195(19) -0.0007(15) -0.0113(19)
C539 0.054(3) 0.168(5) 0.047(2) -0.025(3) 0.0119(19) -0.037(3)
C540 0.050(2) 0.071(3) 0.072(3) -0.035(2) -0.012(2) -0.005(2)
C520 0.0342(16) 0.0273(14) 0.0330(15) -0.0047(11) 0.0009(11) -0.0054(13)
N18 0.0260(12) 0.0300(12) 0.0281(12) 0.0020(9) -0.0007(9) -0.0027(10)
C615 0.0250(14) 0.0242(13) 0.0297(14) 0.0022(10) -0.0005(10) -0.0022(11)
C616 0.0212(14) 0.0277(14) 0.0401(16) 0.0056(11) 0.0030(11) -0.0046(12)
C617 0.0235(14) 0.0262(14) 0.0407(16) 0.0050(11) -0.0031(11) -0.0074(12)
N19 0.0241(13) 0.0279(12) 0.0549(16) 0.0006(11) -0.0005(10) -0.0093(11)
C621 0.0254(15) 0.0373(15) 0.0375(15) -0.0096(12) 0.0069(11) -0.0128(13)
C625 0.0320(16) 0.0471(17) 0.0289(14) -0.0020(12) 0.0008(11) -0.0225(14)
C626 0.0352(18) 0.066(2) 0.0321(16) -0.0045(14) 0.0004(13) -0.0231(17)
C627 0.048(2) 0.0381(16) 0.0335(16) 0.0020(13) -0.0041(13) -0.0120(15)
C622 0.0315(18) 0.0396(17) 0.071(2) -0.0147(15) 0.0031(15) -0.0164(15)
C623 0.041(2) 0.0323(18) 0.130(4) 0.009(2) -0.015(2) -0.0195(17)
C624 0.036(2) 0.0345(17) 0.106(3) 0.0215(18) -0.0152(18) -0.0148(16)
C628 0.051(3) 0.055(3) 0.157(4) 0.057(3) -0.044(3) -0.027(2)
C629 0.082(6) 0.086(8) 0.080(6) 0.023(6) -0.033(4) -0.022(6)
C630 0.064(5) 0.080(7) 0.131(9) 0.049(7) -0.035(5) -0.010(5)
C29F 0.108(8) 0.063(6) 0.106(4) 0.031(5) -0.072(4) -0.033(6)
C30F 0.091(9) 0.061(4) 0.142(9) 0.059(5) 0.001(7) 0.014(6)
C618 0.0254(14) 0.0250(13) 0.0318(14) 0.0002(11) -0.0025(11) -0.0057(12)
C619 0.0233(13) 0.0284(14) 0.0280(13) 0.0028(10) -0.0009(10) -0.0069(12)
N20 0.0236(11) 0.0323(12) 0.0278(11) -0.0032(9) 0.0016(9) -0.0097(10)
C631 0.0346(15) 0.0355(15) 0.0282(14) -0.0047(11) 0.0019(11) -0.0160(13)
C635 0.0397(17) 0.0435(17) 0.0353(16) 0.0036(13) -0.0036(13) -0.0192(15)
C636 0.056(2) 0.0440(18) 0.0341(16) -0.0011(13) 0.0037(14) -0.0171(17)
C637 0.039(2) 0.061(2) 0.0443(19) 0.0151(16) -0.0022(14) -0.0063(17)
C632 0.0318(15) 0.0420(17) 0.0330(15) -0.0122(12) 0.0087(11) -0.0189(14)
C633 0.0243(14) 0.0414(17) 0.0366(15) -0.0122(12) 0.0028(11) -0.0089(13)
C634 0.0245(14) 0.0333(15) 0.0304(14) -0.0077(11) 0.0008(10) -0.0070(12)
C638 0.0297(16) 0.0372(16) 0.0306(14) -0.0027(12) 0.0004(11) -0.0044(14)
C639 0.091(4) 0.143(5) 0.049(2) 0.034(3) -0.032(2) -0.073(4)
C640 0.207(7) 0.055(2) 0.040(2) 0.0027(19) -0.001(3) -0.057(3)
C620 0.0214(13) 0.0285(14) 0.0302(14) 0.0014(10) -0.0032(10) -0.0071(12)
B1 0.0279(15) 0.0259(14) 0.0199(13) -0.0020(11) 0.0024(11) -0.0122(13)
C21 0.0264(14) 0.0246(12) 0.0202(12) -0.0006(9) 0.0028(10) -0.0125(11)
C22 0.0211(13) 0.0250(13) 0.0230(12) 0.0002(10) 0.0026(10) -0.0086(11)
C23 0.0203(13) 0.0295(13) 0.0214(12) -0.0010(10) 0.0022(9) -0.0105(11)
C27 0.0246(14) 0.0319(14) 0.0239(13) -0.0028(10) 0.0010(10) -0.0092(12)
F1 0.0319(9) 0.0320(8) 0.0283(8) 0.0031(6) -0.0082(6) -0.0094(7)
F2 0.0350(10) 0.0368(9) 0.0386(9) -0.0007(7) -0.0122(7) -0.0168(8)
F3 0.0352(10) 0.0576(11) 0.0197(8) -0.0031(7) 0.0031(7) -0.0074(9)
C24 0.0274(14) 0.0282(13) 0.0229(12) -0.0056(10) 0.0017(10) -0.0103(11)
C25 0.0268(14) 0.0245(12) 0.0267(13) -0.0012(10) -0.0008(10) -0.0082(11)
C28 0.0404(18) 0.0286(14) 0.0312(15) -0.0039(11) -0.0074(12) -0.0050(13)
F4 0.0603(14) 0.0312(10) 0.0665(13) 0.0135(9) -0.0123(10) -0.0114(10)
F5 0.0629(14) 0.0415(11) 0.0385(10) -0.0149(8) -0.0094(9) 0.0163(10)
F6 0.0354(10) 0.0375(10) 0.0526(11) -0.0065(8) -0.0159(8) 0.0012(8)
C26 0.0295(15) 0.0271(13) 0.0201(12) 0.0002(10) -0.0026(10) -0.0100(11)
C31 0.0337(15) 0.0319(14) 0.0197(12) -0.0030(10) 0.0014(10) -0.0185(12)
C32 0.0345(16) 0.0314(14) 0.0242(13) -0.0009(11) 0.0006(11) -0.0153(13)
C33 0.0438(17) 0.0371(14) 0.0269(14) -0.0021(11) 0.0019(12) -0.0243(14)
C37 0.0451(18) 0.0411(16) 0.0418(17) 0.0032(13) 0.0033(13) -0.0260(15)
F7 0.0881(17) 0.0536(12) 0.0560(12) 0.0112(10) 0.0151(11) -0.0410(13)
F8 0.0898(17) 0.0441(11) 0.0664(14) 0.0064(10) -0.0281(12) -0.0417(12)
F9 0.0560(13) 0.0353(10) 0.0952(17) 0.0048(10) 0.0102(11) -0.0220(10)
C34 0.0511(19) 0.0518(17) 0.0359(16) -0.0087(14) 0.0151(14) -0.0361(16)
C35 0.0556(19) 0.0478(16) 0.0423(17) -0.0178(14) 0.0206(15) -0.0337(15)
C38 0.075(3) 0.060(2) 0.084(3) -0.0339(19) 0.051(2) -0.046(2)
F10 0.095(2) 0.125(3) 0.114(2) -0.088(2) 0.0532(18) -0.048(2)
F11 0.0635(18) 0.0628(16) 0.129(3) -0.0387(17) 0.0600(18) -0.0372(15)
F12 0.100(3) 0.0568(16) 0.146(3) -0.0048(18) 0.082(2) -0.0020(17)
F10A 0.095(2) 0.125(3) 0.114(2) -0.088(2) 0.0532(18) -0.048(2)
F11A 0.0635(18) 0.0628(16) 0.129(3) -0.0387(17) 0.0600(18) -0.0372(15)
F12A 0.100(3) 0.0568(16) 0.146(3) -0.0048(18) 0.082(2) -0.0020(17)
C36 0.0425(17) 0.0362(15) 0.0364(16) -0.0126(12) 0.0129(13) -0.0243(14)
C41 0.0260(14) 0.0278(13) 0.0177(12) -0.0041(9) 0.0050(9) -0.0079(11)
C42 0.0274(14) 0.0259(12) 0.0204(12) -0.0011(10) 0.0027(10) -0.0086(11)
C43 0.0357(15) 0.0271(13) 0.0238(13) -0.0010(10) 0.0028(11) -0.0086(12)
C47 0.0457(18) 0.0252(14) 0.0401(16) 0.0032(12) 0.0003(13) -0.0126(14)
F13 0.0437(11) 0.0389(10) 0.0799(15) -0.0066(10) 0.0055(10) -0.0219(9)
F14 0.0840(16) 0.0668(14) 0.0542(12) -0.0253(10) 0.0152(11) -0.0503(13)
F15 0.0767(16) 0.0435(12) 0.0916(17) 0.0342(12) -0.0264(13) -0.0320(12)
C44 0.0419(17) 0.0241(13) 0.0294(14) -0.0028(11) -0.0026(12) -0.0017(13)
C45 0.0365(15) 0.0315(14) 0.0299(14) -0.0096(11) -0.0040(11) -0.0010(12)
C48 0.048(2) 0.0392(17) 0.060(2) -0.0186(15) -0.0193(15) 0.0009(16)
F16 0.0622(18) 0.0783(18) 0.127(3) -0.0657(19) -0.0549(17) 0.0372(16)
F17 0.0786(18) 0.0698(17) 0.0600(14) 0.0222(12) -0.0378(12) -0.0333(15)
F18 0.0316(11) 0.0721(14) 0.0545(14) 0.0080(11) -0.0141(9) -0.0154(11)
F16A 0.0622(18) 0.0783(18) 0.127(3) -0.0657(19) -0.0549(17) 0.0372(16)
F17A 0.0786(18) 0.0698(17) 0.0600(14) 0.0222(12) -0.0378(12) -0.0333(15)
F18A 0.0316(11) 0.0721(14) 0.0545(14) 0.0080(11) -0.0141(9) -0.0154(11)
C46 0.0277(14) 0.0299(13) 0.0290(14) -0.0100(11) 0.0018(11) -0.0083(12)
C51 0.0318(14) 0.0182(12) 0.0212(12) -0.0016(9) 0.0004(10) -0.0095(11)
C52 0.0319(14) 0.0195(12) 0.0179(12) -0.0010(9) 0.0008(10) -0.0094(11)
C53 0.0307(14) 0.0179(12) 0.0247(12) -0.0020(10) -0.0013(10) -0.0071(11)
C57 0.0300(15) 0.0296(14) 0.0282(14) -0.0044(11) -0.0030(11) -0.0075(13)
F19 0.0330(10) 0.0545(11) 0.0397(10) -0.0111(8) -0.0034(7) -0.0198(9)
F20 0.0384(10) 0.0354(9) 0.0470(10) -0.0136(8) 0.0089(8) -0.0054(8)
F21 0.0330(10) 0.0524(11) 0.0375(9) 0.0108(8) 0.0020(7) -0.0162(9)
C54 0.0345(15) 0.0230(13) 0.0250(13) -0.0002(10) -0.0063(10) -0.0092(12)
C55 0.0442(17) 0.0233(13) 0.0220(12) -0.0001(10) -0.0015(10) -0.0141(13)
C58 0.0519(18) 0.0462(17) 0.0219(13) 0.0014(12) -0.0033(12) -0.0240(15)
F22 0.159(3) 0.204(5) 0.0264(14) 0.031(2) -0.019(2) -0.160(4)
F23 0.0649(17) 0.096(2) 0.0238(12) 0.0148(14) -0.0050(11) 0.0055(17)
F24 0.116(3) 0.0555(16) 0.0208(12) -0.0079(11) 0.0007(15) -0.0071(16)
F22A 0.159(3) 0.204(5) 0.0264(14) 0.031(2) -0.019(2) -0.160(4)
F23A 0.0649(17) 0.096(2) 0.0238(12) 0.0148(14) -0.0050(11) 0.0055(17)
F24A 0.116(3) 0.0555(16) 0.0208(12) -0.0079(11) 0.0007(15) -0.0071(16)
C56 0.0358(15) 0.0236(13) 0.0212(12) -0.0021(10) 0.0036(10) -0.0137(12)
B2 0.0373(18) 0.0308(15) 0.0268(15) -0.0047(12) 0.0004(13) -0.0039(14)
C61 0.0285(15) 0.0328(14) 0.0303(14) -0.0051(11) 0.0011(11) -0.0033(13)
C62 0.0437(19) 0.0333(15) 0.0315(15) -0.0046(11) -0.0089(13) -0.0047(15)
C63 0.0404(18) 0.0340(15) 0.0396(16) -0.0015(12) -0.0048(13) -0.0067(14)
C67 0.066(2) 0.0367(17) 0.049(2) 0.0035(14) -0.0197(17) -0.0125(18)
F25 0.204(4) 0.0561(15) 0.0654(16) 0.0227(12) -0.0489(18) -0.066(2)
F26 0.0754(18) 0.0492(14) 0.144(3) -0.0425(16) 0.0085(17) -0.0095(14)
F27 0.0729(15) 0.0482(12) 0.0750(15) 0.0029(11) -0.0250(12) -0.0271(12)
C64 0.0355(17) 0.0413(16) 0.0332(15) 0.0033(12) -0.0018(12) -0.0098(15)
C65 0.0356(17) 0.0473(17) 0.0280(13) -0.0031(12) 0.0052(11) -0.0161(15)
C68 0.069(2) 0.062(2) 0.0288(15) 0.0006(14) 0.0012(14) -0.0350(19)
F28 0.271(5) 0.210(4) 0.0294(13) 0.006(2) -0.001(2) -0.205(4)
F29 0.0615(16) 0.096(2) 0.0756(19) -0.0441(17) -0.0413(13) 0.0260(16)
F30 0.0500(15) 0.0659(14) 0.0476(13) -0.0243(11) -0.0143(11) -0.0068(12)
F28A 0.271(5) 0.210(4) 0.0294(13) 0.006(2) -0.001(2) -0.205(4)
F29A 0.0615(16) 0.096(2) 0.0756(19) -0.0441(17) -0.0413(13) 0.0260(16)
F30A 0.0500(15) 0.0659(14) 0.0476(13) -0.0243(11) -0.0143(11) -0.0068(12)
C66 0.0377(17) 0.0378(15) 0.0281(14) -0.0069(11) 0.0064(12) -0.0138(14)
C71 0.0363(16) 0.0233(13) 0.0286(13) -0.0029(11) -0.0003(11) -0.0007(13)
C72 0.0349(16) 0.0282(14) 0.0291(14) -0.0027(11) 0.0016(11) -0.0027(13)
C73 0.0401(17) 0.0299(14) 0.0282(14) -0.0009(11) -0.0011(11) -0.0039(14)
C77 0.0448(19) 0.0443(17) 0.0281(15) -0.0023(13) -0.0025(12) -0.0087(15)
F31 0.114(2) 0.0482(12) 0.0367(11) -0.0129(9) 0.0124(12) -0.0189(13)
F32 0.0558(12) 0.0677(13) 0.0308(9) 0.0018(9) 0.0022(8) -0.0239(11)
F33 0.0473(12) 0.1033(18) 0.0298(10) 0.0068(11) -0.0056(8) -0.0138(12)
C74 0.0392(17) 0.0320(15) 0.0317(14) -0.0007(12) -0.0054(12) -0.0072(14)
C75 0.0400(17) 0.0304(15) 0.0335(15) 0.0014(12) -0.0005(12) -0.0067(14)
C78 0.049(2) 0.0495(19) 0.0352(16) 0.0043(14) -0.0028(13) -0.0174(17)
F34 0.0619(15) 0.115(2) 0.0805(17) -0.0468(16) 0.0342(13) -0.0464(16)
F35 0.0513(13) 0.111(2) 0.0539(13) 0.0181(13) -0.0092(10) -0.0392(14)
F36 0.0685(17) 0.0712(15) 0.0962(19) 0.0386(14) 0.0082(14) -0.0248(14)
C76 0.0413(17) 0.0290(14) 0.0265(14) -0.0016(11) 0.0010(11) -0.0044(14)
C81 0.0364(16) 0.0306(14) 0.0243(13) -0.0016(11) 0.0042(11) -0.0052(12)
C82 0.0345(16) 0.0383(16) 0.0338(16) -0.0086(12) 0.0022(12) -0.0069(13)
C83 0.0394(16) 0.0397(16) 0.0373(16) -0.0091(13) 0.0018(12) -0.0036(13)
C87 0.044(2) 0.0468(19) 0.062(2) -0.0205(16) -0.0010(16) 0.0000(16)
F37 0.051(3) 0.081(3) 0.181(5) -0.086(3) -0.045(3) 0.026(2)
F38 0.035(2) 0.171(5) 0.070(2) 0.012(2) -0.0003(15) 0.018(3)
F39 0.040(2) 0.079(2) 0.168(5) 0.028(3) 0.001(3) -0.0014(19)
F37A 0.051(3) 0.081(3) 0.181(5) -0.086(3) -0.045(3) 0.026(2)
F38A 0.035(2) 0.171(5) 0.070(2) 0.012(2) -0.0003(15) 0.018(3)
F39A 0.040(2) 0.079(2) 0.168(5) 0.028(3) 0.001(3) -0.0014(19)
C84 0.0474(18) 0.0297(15) 0.0359(16) -0.0078(12) -0.0006(13) -0.0021(14)
C85 0.0443(17) 0.0318(15) 0.0334(15) -0.0020(12) -0.0019(12) -0.0053(14)
C88 0.054(2) 0.0387(17) 0.060(2) -0.0166(15) -0.0104(16) -0.0034(16)
F40 0.075(2) 0.0392(13) 0.167(3) -0.0110(16) -0.047(2) -0.0143(13)
F41 0.107(3) 0.195(4) 0.0497(15) -0.0268(18) -0.0073(15) -0.090(3)
F42 0.0463(14) 0.0625(16) 0.092(2) -0.0299(14) -0.0056(12) -0.0167(12)
F40A 0.075(2) 0.0392(13) 0.167(3) -0.0110(16) -0.047(2) -0.0143(13)
F41A 0.107(3) 0.195(4) 0.0497(15) -0.0268(18) -0.0073(15) -0.090(3)
F42A 0.0463(14) 0.0625(16) 0.092(2) -0.0299(14) -0.0056(12) -0.0167(12)
C86 0.0343(16) 0.0307(14) 0.0298(15) -0.0020(11) 0.0006(12) -0.0043(13)
C91 0.0359(16) 0.0355(15) 0.0257(14) -0.0065(11) 0.0000(11) -0.0045(13)
C92 0.0365(16) 0.0376(16) 0.0307(15) -0.0059(12) -0.0006(12) -0.0059(14)
C93 0.0408(18) 0.0534(18) 0.0341(16) -0.0075(13) 0.0046(13) -0.0126(15)
C97 0.051(2) 0.061(2) 0.049(2) -0.0074(16) 0.0124(16) -0.0217(19)
F43 0.112(2) 0.105(2) 0.0680(16) 0.0353(15) -0.0241(15) -0.0683(19)
F44 0.141(3) 0.0727(17) 0.0636(15) -0.0180(13) 0.0180(16) -0.0589(18)
F45 0.0740(18) 0.083(2) 0.176(3) -0.001(2) 0.062(2) -0.0298(17)
C94 0.0403(19) 0.0621(19) 0.0379(18) -0.0135(15) 0.0054(14) -0.0094(16)
C95 0.0421(18) 0.0514(17) 0.0335(16) -0.0102(14) 0.0010(13) 0.0011(15)
C98 0.052(2) 0.068(2) 0.0413(19) -0.0193(17) 0.0017(16) 0.0040(19)
F46 0.109(2) 0.097(2) 0.0483(14) -0.0161(13) -0.0197(13) 0.0542(18)
F47 0.0438(14) 0.0726(17) 0.110(2) -0.0337(15) 0.0089(13) 0.0029(12)
F48 0.0584(14) 0.0490(12) 0.0630(14) -0.0075(10) 0.0100(11) 0.0056(11)
C96 0.0422(17) 0.0396(16) 0.0300(15) -0.0037(13) 0.0003(13) -0.0002(14)
C1U 0.072(8) 0.078(7) 0.051(4) -0.032(4) -0.003(5) -0.033(7)
C2U 0.048(6) 0.081(5) 0.063(6) -0.026(5) 0.002(5) -0.029(5)
C3U 0.047(7) 0.087(6) 0.065(6) -0.018(5) -0.010(5) -0.028(6)
C4U 0.042(6) 0.095(8) 0.057(5) -0.023(4) -0.006(4) -0.027(6)
C5U 0.039(5) 0.085(5) 0.051(6) -0.033(5) -0.005(5) -0.010(6)
C6U 0.066(7) 0.080(5) 0.048(6) -0.032(5) -0.012(6) -0.016(5)
C1T 0.042(5) 0.087(6) 0.064(5) -0.030(5) 0.007(5) -0.025(6)
C2T 0.044(5) 0.098(5) 0.068(7) -0.041(4) 0.011(6) -0.037(5)
C3T 0.044(6) 0.111(8) 0.064(5) -0.032(5) 0.001(4) -0.028(6)
C4T 0.059(6) 0.113(7) 0.050(5) -0.016(6) -0.011(5) -0.005(7)
C5T 0.048(5) 0.094(6) 0.063(8) -0.015(5) -0.001(7) 0.005(5)
C6T 0.036(6) 0.091(7) 0.060(5) -0.025(5) 0.012(5) -0.004(7)
C1V 0.082(3) 0.112(4) 0.043(2) 0.006(2) -0.0058(19) -0.067(3)
C2V 0.044(2) 0.119(4) 0.057(2) 0.038(2) -0.0079(16) -0.040(2)
C3V 0.050(2) 0.054(2) 0.059(2) 0.0261(16) 0.0141(17) -0.0077(18)
C4V 0.062(2) 0.0455(19) 0.0464(19) 0.0057(14) 0.0109(16) -0.0276(18)
C5V 0.0431(19) 0.058(2) 0.0439(18) 0.0055(15) 0.0042(14) -0.0273(17)
C6V 0.065(2) 0.064(2) 0.0429(19) -0.0027(16) 0.0140(17) -0.034(2)
C1W 0.048(2) 0.088(3) 0.054(2) 0.0334(19) -0.0185(17) -0.032(2)
C2W 0.048(2) 0.108(3) 0.0367(18) 0.0078(18) -0.0039(15) -0.039(2)
C3W 0.041(2) 0.085(3) 0.0489(19) -0.0046(18) -0.0020(15) -0.038(2)
C4W 0.0386(19) 0.063(2) 0.0474(18) 0.0113(15) -0.0056(14) -0.0326(17)
C5W 0.0320(18) 0.076(2) 0.0352(16) 0.0106(15) -0.0054(13) -0.0274(18)
C6W 0.0317(18) 0.065(2) 0.057(2) 0.0072(17) -0.0093(15) -0.0200(18)
C1X 0.072(3) 0.080(3) 0.113(4) 0.045(3) 0.028(3) 0.006(3)
C2X 0.049(3) 0.106(4) 0.115(4) 0.072(3) 0.000(2) -0.011(2)
C3X 0.073(3) 0.095(3) 0.092(3) 0.047(3) -0.008(2) -0.033(3)
C4X 0.057(2) 0.062(3) 0.089(3) 0.028(2) 0.010(2) -0.015(2)
C5X 0.056(2) 0.064(3) 0.093(3) 0.028(2) 0.006(2) -0.017(2)
C6X 0.082(3) 0.068(3) 0.089(3) 0.024(2) 0.016(2) -0.019(3)
C1Y 0.067(2) 0.053(2) 0.059(2) -0.0151(17) -0.0057(19) -0.012(2)
C2Y 0.055(2) 0.069(3) 0.054(2) -0.0126(18) -0.0146(17) -0.0123(19)
C3Y 0.062(2) 0.072(3) 0.039(2) -0.0035(17) -0.0059(17) 0.001(2)
C4Y 0.070(3) 0.076(3) 0.049(2) 0.0000(19) 0.016(2) -0.007(2)
C5Y 0.051(2) 0.076(3) 0.057(2) -0.008(2) 0.0148(18) 0.002(2)
C6Y 0.061(2) 0.055(2) 0.055(2) -0.0113(17) 0.0028(19) 0.010(2)
C1Z 0.078(3) 0.091(3) 0.063(2) -0.045(2) 0.0292(19) -0.058(3)
C2Z 0.115(4) 0.059(2) 0.060(2) -0.0184(18) 0.041(2) -0.044(3)
C3Z 0.075(3) 0.056(2) 0.059(2) -0.0092(18) 0.014(2) -0.007(2)
C4Z 0.048(2) 0.054(2) 0.067(2) -0.0176(17) 0.0101(17) -0.0151(19)
C5Z 0.062(2) 0.0438(19) 0.057(2) -0.0136(15) 0.0172(17) -0.0211(18)
C6Z 0.061(2) 0.070(2) 0.045(2) -0.0258(17) 0.0054(17) -0.018(2)

loop_
_atom_type_symbol
_atom_type_description
_atom_type_scat_dispersion_real
_atom_type_scat_dispersion_imag
_atom_type_scat_source
C C 0.0181 0.0091 'International Tables Vol C Tables 4.2.6.8 and 6.1.1.4'
H H 0.0000 0.0000 'International Tables Vol C Tables 4.2.6.8 and 6.1.1.4'
B B 0.0090 0.0039 'International Tables Vol C Tables 4.2.6.8 and 6.1.1.4'
N N 0.0311 0.0180 'International Tables Vol C Tables 4.2.6.8 and 6.1.1.4'
F F 0.0727 0.0534 'International Tables Vol C Tables 4.2.6.8 and 6.1.1.4'
Mo Mo -0.0483 2.7339 'International Tables Vol C Tables 4.2.6.8 and 6.1.1.4'

loop_
_geom_angle_atom_site_label_1
_geom_angle_atom_site_label_2
_geom_angle_atom_site_label_3
_geom_angle
N1 C1 C2 108.1(2)
N1 C1 H1A 110.1
C2 C1 H1A 110.1
N1 C1 H1B 110.1
C2 C1 H1B 110.1
H1A C1 H1B 108.4
N10 C2 C1 108.4(2)
N10 C2 H2A 110.0
C1 C2 H2A 110.0
N10 C2 H2B 110.0
C1 C2 H2B 110.0
H2A C2 H2B 108.4
N4 C3 C4 109.0(2)
N4 C3 H3A 109.9
C4 C3 H3A 109.9
N4 C3 H3B 109.9
C4 C3 H3B 109.9
H3A C3 H3B 108.3
N10 C4 C3 108.2(2)
N10 C4 H4A 110.1
C3 C4 H4A 110.1
N10 C4 H4B 110.1
C3 C4 H4B 110.1
H4A C4 H4B 108.4
N7 C5 C6 107.8(2)
N7 C5 H5A 110.2
C6 C5 H5A 110.2
N7 C5 H5B 110.2
C6 C5 H5B 110.2
H5A C5 H5B 108.5
N10 C6 C5 108.4(2)
N10 C6 H6A 110.0
C5 C6 H6A 110.0
N10 C6 H6B 110.0
C5 C6 H6B 110.0
H6A C6 H6B 108.4
C2 N10 C4 111.6(2)
C2 N10 C6 111.1(2)
C4 N10 C6 111.3(2)
C2 N10 Mo1 106.23(14)
C4 N10 Mo1 107.62(15)
C6 N10 Mo1 108.70(15)
Mo1 N11 H11 178(2)
N11 Mo1 N7 99.60(10)
N11 Mo1 N4 102.81(10)
N7 Mo1 N4 114.85(9)
N11 Mo1 N1 103.09(10)
N7 Mo1 N1 116.92(9)
N4 Mo1 N1 115.94(9)
N11 Mo1 N10 176.39(9)
N7 Mo1 N10 76.81(8)
N4 Mo1 N10 78.52(8)
N1 Mo1 N10 79.15(8)
C115 N1 C1 114.3(2)
C115 N1 Mo1 127.21(17)
C1 N1 Mo1 118.17(15)
C120 C115 C116 119.4(2)
C120 C115 N1 120.4(2)
C116 C115 N1 120.2(2)
C117 C116 C115 120.0(2)
C117 C116 H116 120.0
C115 C116 H116 120.0
C118 C117 C116 120.4(3)
C118 C117 N2 119.0(2)
C116 C117 N2 120.6(2)
C124 N2 C121 110.0(2)
C124 N2 C117 124.1(2)
C121 N2 C117 124.4(2)
C122 C121 N2 106.3(3)
C122 C121 C125 131.1(3)
N2 C121 C125 122.5(2)
C121 C125 C127 114.0(2)
C121 C125 C126 109.9(3)
C127 C125 C126 109.3(3)
C121 C125 H125 107.8
C127 C125 H125 107.8
C126 C125 H125 107.8
C125 C126 H12A 109.5
C125 C126 H12B 109.5
H12A C126 H12B 109.5
C125 C126 H12C 109.5
H12A C126 H12C 109.5
H12B C126 H12C 109.5
C125 C127 H12D 109.5
C125 C127 H12E 109.5
H12D C127 H12E 109.5
C125 C127 H12F 109.5
H12D C127 H12F 109.5
H12E C127 H12F 109.5
C121 C122 C123 108.8(3)
C121 C122 H122 125.6
C123 C122 H122 125.6
C124 C123 C122 108.5(3)
C124 C123 H123 125.8
C122 C123 H123 125.8
C123 C124 N2 106.4(3)
C123 C124 C128 131.0(3)
N2 C124 C128 122.5(2)
C124 C128 C129 110.8(3)
C124 C128 C130 112.6(3)
C129 C128 C130 108.8(3)
C124 C128 H128 108.2
C129 C128 H128 108.2
C130 C128 H128 108.2
C128 C129 H12G 109.5
C128 C129 H12H 109.5
H12G C129 H12H 109.5
C128 C129 H12I 109.5
H12G C129 H12I 109.5
H12H C129 H12I 109.5
C128 C130 H13A 109.5
C128 C130 H13B 109.5
H13A C130 H13B 109.5
C128 C130 H13C 109.5
H13A C130 H13C 109.5
H13B C130 H13C 109.5
C119 C118 C117 119.4(2)
C119 C118 H118 120.3
C117 C118 H118 120.3
C118 C119 C120 120.9(2)
C118 C119 N3 118.6(2)
C120 C119 N3 120.5(2)
C131 N3 C134 109.7(2)
C131 N3 C119 123.7(2)
C134 N3 C119 124.7(3)
C132 C131 N3 106.8(3)
C132 C131 C135 131.9(3)
N3 C131 C135 121.3(2)
C131 C135 C137 111.8(3)
C131 C135 C136 111.0(3)
C137 C135 C136 110.3(3)
C131 C135 H135 107.8
C137 C135 H135 107.8
C136 C135 H135 107.8
C135 C136 H13D 109.5
C135 C136 H13E 109.5
H13D C136 H13E 109.5
C135 C136 H13F 109.5
H13D C136 H13F 109.5
H13E C136 H13F 109.5
C135 C137 H13G 109.5
C135 C137 H13H 109.5
H13G C137 H13H 109.5
C135 C137 H13I 109.5
H13G C137 H13I 109.5
H13H C137 H13I 109.5
C131 C132 C133 108.4(3)
C131 C132 H132 125.8
C133 C132 H132 125.8
C134 C133 C132 108.6(3)
C134 C133 H133 125.7
C132 C133 H133 125.7
C133 C134 N3 106.4(3)
C133 C134 C138 131.5(3)
N3 C134 C138 122.0(3)
C134 C138 C140 111.1(3)
C134 C138 C139 111.0(3)
C140 C138 C139 110.4(3)
C134 C138 H138 108.1
C140 C138 H138 108.1
C139 C138 H138 108.1
C138 C139 H13J 109.5
C138 C139 H13K 109.5
H13J C139 H13K 109.5
C138 C139 H13L 109.5
H13J C139 H13L 109.5
H13K C139 H13L 109.5
C138 C140 H14A 109.5
C138 C140 H14B 109.5
H14A C140 H14B 109.5
C138 C140 H14C 109.5
H14A C140 H14C 109.5
H14B C140 H14C 109.5
C119 C120 C115 119.8(2)
C119 C120 H120 120.1
C115 C120 H120 120.1
C215 N4 C3 114.0(2)
C215 N4 Mo1 126.13(16)
C3 N4 Mo1 119.91(16)
C220 C215 C216 119.8(2)
C220 C215 N4 121.7(2)
C216 C215 N4 118.5(2)
C217 C216 C215 120.0(2)
C217 C216 H216 120.0
C215 C216 H216 120.0
C216 C217 C218 120.4(2)
C216 C217 N5 119.1(2)
C218 C217 N5 120.4(2)
C224 N5 C221 110.4(2)
C224 N5 C217 125.5(2)
C221 N5 C217 124.1(2)
C222 C221 N5 106.2(3)
C222 C221 C225 131.7(3)
N5 C221 C225 122.1(2)
C221 C225 C227 112.0(2)
C221 C225 C226 111.1(3)
C227 C225 C226 109.2(3)
C221 C225 H225 108.2
C227 C225 H225 108.2
C226 C225 H225 108.2
C225 C226 H22A 109.5
C225 C226 H22B 109.5
H22A C226 H22B 109.5
C225 C226 H22C 109.5
H22A C226 H22C 109.5
H22B C226 H22C 109.5
C225 C227 H22D 109.5
C225 C227 H22E 109.5
H22D C227 H22E 109.5
C225 C227 H22F 109.5
H22D C227 H22F 109.5
H22E C227 H22F 109.5
C221 C222 C223 108.5(3)
C221 C222 H222 125.7
C223 C222 H222 125.7
C224 C223 C222 108.2(3)
C224 C223 H223 125.9
C222 C223 H223 125.9
C223 C224 N5 106.7(3)
C223 C224 C228 131.4(3)
N5 C224 C228 121.3(2)
C224 C228 C230 110.5(3)
C224 C228 C229 111.9(3)
C230 C228 C229 110.5(3)
C224 C228 H228 107.9
C230 C228 H228 107.9
C229 C228 H228 107.9
C228 C229 H22G 109.5
C228 C229 H22H 109.5
H22G C229 H22H 109.5
C228 C229 H22I 109.5
H22G C229 H22I 109.5
H22H C229 H22I 109.5
C228 C230 H23A 109.5
C228 C230 H23B 109.5
H23A C230 H23B 109.5
C228 C230 H23C 109.5
H23A C230 H23C 109.5
H23B C230 H23C 109.5
C219 C218 C217 119.4(2)
C219 C218 H218 120.3
C217 C218 H218 120.3
C218 C219 C220 120.6(2)
C218 C219 N6 119.5(2)
C220 C219 N6 119.5(2)
C234 N6 C231 109.6(2)
C234 N6 C219 127.5(2)
C231 N6 C219 122.6(2)
C232 C231 N6 106.9(2)
C232 C231 C235 130.9(3)
N6 C231 C235 122.1(2)
C231 C235 C237 110.3(3)
C231 C235 C236 112.0(2)
C237 C235 C236 110.2(3)
C231 C235 H235 108.1
C237 C235 H235 108.1
C236 C235 H235 108.1
C235 C236 H23D 109.5
C235 C236 H23E 109.5
H23D C236 H23E 109.5
C235 C236 H23F 109.5
H23D C236 H23F 109.5
H23E C236 H23F 109.5
C235 C237 H23G 109.5
C235 C237 H23H 109.5
H23G C237 H23H 109.5
C235 C237 H23I 109.5
H23G C237 H23I 109.5
H23H C237 H23I 109.5
C231 C232 C233 108.4(3)
C231 C232 H232 125.8
C233 C232 H232 125.8
C234 C233 C232 108.4(3)
C234 C233 H233 125.8
C232 C233 H233 125.8
C233 C234 N6 106.7(2)
C233 C234 C238 130.3(3)
N6 C234 C238 123.0(2)
C234 C238 C240 112.4(3)
C234 C238 C239 110.2(3)
C240 C238 C239 109.4(3)
C234 C238 H238 108.2
C240 C238 H238 108.2
C239 C238 H238 108.2
C238 C239 H23J 109.5
C238 C239 H23K 109.5
H23J C239 H23K 109.5
C238 C239 H23L 109.5
H23J C239 H23L 109.5
H23K C239 H23L 109.5
C238 C240 H24A 109.5
C238 C240 H24B 109.5
H24A C240 H24B 109.5
C238 C240 H24C 109.5
H24A C240 H24C 109.5
H24B C240 H24C 109.5
C215 C220 C219 119.7(2)
C215 C220 H220 120.1
C219 C220 H220 120.1
C315 N7 C5 114.5(2)
C315 N7 Mo1 122.33(16)
C5 N7 Mo1 122.98(17)
C316 C315 C320 120.6(2)
C316 C315 N7 119.2(2)
C320 C315 N7 120.2(2)
C317 C316 C315 119.4(3)
C317 C316 H316 120.3
C315 C316 H316 120.3
C316 C317 C318 120.6(3)
C316 C317 N8 119.2(3)
C318 C317 N8 120.1(2)
C321 N8 C324 109.8(3)
C321 N8 C317 124.7(2)
C324 N8 C317 125.2(2)
C322 C321 N8 106.9(3)
C322 C321 C325 130.3(3)
N8 C321 C325 122.7(3)
C321 C325 C327 111.4(3)
C321 C325 C326 111.5(3)
C327 C325 C326 111.0(3)
C321 C325 H325 107.6
C327 C325 H325 107.6
C326 C325 H325 107.6
C325 C326 H32A 109.5
C325 C326 H32B 109.5
H32A C326 H32B 109.5
C325 C326 H32C 109.5
H32A C326 H32C 109.5
H32B C326 H32C 109.5
C325 C327 H32D 109.5
C325 C327 H32E 109.5
H32D C327 H32E 109.5
C325 C327 H32F 109.5
H32D C327 H32F 109.5
H32E C327 H32F 109.5
C321 C322 C323 108.3(3)
C321 C322 H322 125.8
C323 C322 H322 125.8
C324 C323 C322 108.2(3)
C324 C323 H323 125.9
C322 C323 H323 125.9
C323 C324 N8 106.7(3)
C323 C324 C328 130.9(3)
N8 C324 C328 122.3(3)
C324 C328 C329 111.0(4)
C324 C328 C330 110.7(4)
C329 C328 C330 109.5(3)
C324 C328 H328 108.6
C329 C328 H328 108.6
C330 C328 H328 108.6
C328 C329 H32G 109.5
C328 C329 H32H 109.5
H32G C329 H32H 109.5
C328 C329 H32I 109.5
H32G C329 H32I 109.5
H32H C329 H32I 109.5
C328 C330 H33A 109.5
C328 C330 H33B 109.5
H33A C330 H33B 109.5
C328 C330 H33C 109.5
H33A C330 H33C 109.5
H33B C330 H33C 109.5
C317 C318 C319 119.7(3)
C317 C318 H318 120.2
C319 C318 H318 120.2
C320 C319 C318 120.1(3)
C320 C319 N9 120.2(3)
C318 C319 N9 119.6(2)
C331 N9 C334 109.6(2)
C331 N9 C319 125.7(2)
C334 N9 C319 123.9(2)
C332 C331 N9 106.8(3)
C332 C331 C335 131.6(3)
N9 C331 C335 121.5(3)
C331 C335 C336 111.5(3)
C331 C335 C337 111.0(3)
C336 C335 C337 110.9(3)
C331 C335 H335 107.8
C336 C335 H335 107.8
C337 C335 H335 107.8
C335 C336 H33D 109.5
C335 C336 H33E 109.5
H33D C336 H33E 109.5
C335 C336 H33F 109.5
H33D C336 H33F 109.5
H33E C336 H33F 109.5
C335 C337 H33G 109.5
C335 C337 H33H 109.5
H33G C337 H33H 109.5
C335 C337 H33I 109.5
H33G C337 H33I 109.5
H33H C337 H33I 109.5
C331 C332 C333 108.6(3)
C331 C332 H332 125.7
C333 C332 H332 125.7
C334 C333 C332 108.0(3)
C334 C333 H333 126.0
C332 C333 H333 126.0
C333 C334 N9 107.0(3)
C333 C334 C338 131.7(3)
N9 C334 C338 120.8(2)
C334 C338 C339 111.8(3)
C334 C338 C340 110.1(2)
C339 C338 C340 109.8(3)
C334 C338 H338 108.4
C339 C338 H338 108.4
C340 C338 H338 108.4
C338 C339 H33J 109.5
C338 C339 H33K 109.5
H33J C339 H33K 109.5
C338 C339 H33L 109.5
H33J C339 H33L 109.5
H33K C339 H33L 109.5
C338 C340 H34A 109.5
C338 C340 H34B 109.5
H34A C340 H34B 109.5
C338 C340 H34C 109.5
H34A C340 H34C 109.5
H34B C340 H34C 109.5
C319 C320 C315 119.5(3)
C319 C320 H320 120.2
C315 C320 H320 120.2
N12 C7 C8 108.9(2)
N12 C7 H7A 109.9
C8 C7 H7A 109.9
N12 C7 H7B 109.9
C8 C7 H7B 109.9
H7A C7 H7B 108.3
N21 C8 C7 108.1(3)
N21 C8 H8A 110.1
C7 C8 H8A 110.1
N21 C8 H8B 110.1
C7 C8 H8B 110.1
H8A C8 H8B 108.4
C10 C9 N15 109.4(2)
C10 C9 H9A 109.8
N15 C9 H9A 109.8
C10 C9 H9B 109.8
N15 C9 H9B 109.8
H9A C9 H9B 108.2
N21 C10 C9 110.1(3)
N21 C10 H10A 109.7
C9 C10 H10A 109.7
N21 C10 H10B 109.7
C9 C10 H10B 109.7
H10A C10 H10B 108.2
N18 C11 C12 107.7(2)
N18 C11 H11A 110.2
C12 C11 H11A 110.2
N18 C11 H11B 110.2
C12 C11 H11B 110.2
H11A C11 H11B 108.5
N21 C12 C11 108.8(2)
N21 C12 H12Z 109.9
C11 C12 H12Z 109.9
N21 C12 H12Y 109.9
C11 C12 H12Y 109.9
H12Z C12 H12Y 108.3
C8 N21 C10 113.1(3)
C8 N21 C12 111.6(3)
C10 N21 C12 110.6(2)
C8 N21 Mo2 107.38(17)
C10 N21 Mo2 106.97(18)
C12 N21 Mo2 106.82(18)
Mo2 N22 H22 178(2)
N22 Mo2 N15 101.55(11)
N22 Mo2 N18 101.84(11)
N15 Mo2 N18 113.94(10)
N22 Mo2 N12 103.29(11)
N15 Mo2 N12 116.80(10)
N18 Mo2 N12 116.16(10)
N22 Mo2 N21 178.54(11)
N15 Mo2 N21 77.74(9)
N18 Mo2 N21 77.37(9)
N12 Mo2 N21 78.16(9)
C415 N12 C7 113.5(2)
C415 N12 Mo2 126.06(19)
C7 N12 Mo2 119.77(18)
C420 C415 C416 119.3(3)
C420 C415 N12 121.8(3)
C416 C415 N12 118.9(3)
C417 C416 C415 120.3(3)
C417 C416 H416 119.9
C415 C416 H416 119.9
C416 C417 C418 119.6(3)
C416 C417 N13 120.1(3)
C418 C417 N13 120.2(3)
C424 N13 C421 110.4(3)
C424 N13 C417 124.8(3)
C421 N13 C417 124.6(3)
C422 C421 N13 106.2(4)
C422 C421 C425 131.1(4)
N13 C421 C425 122.5(3)
C421 C425 C426 111.2(4)
C421 C425 C427 111.5(4)
C426 C425 C427 110.5(4)
C421 C425 H425 107.8
C426 C425 H425 107.8
C427 C425 H425 107.8
C425 C426 H42A 109.5
C425 C426 H42B 109.5
H42A C426 H42B 109.5
C425 C426 H42C 109.5
H42A C426 H42C 109.5
H42B C426 H42C 109.5
C425 C427 H42D 109.5
C425 C427 H42E 109.5
H42D C427 H42E 109.5
C425 C427 H42F 109.5
H42D C427 H42F 109.5
H42E C427 H42F 109.5
C421 C422 C423 108.0(4)
C421 C422 H422 126.0
C423 C422 H422 126.0
C424 C423 C422 109.7(4)
C424 C423 H423 125.2
C422 C423 H423 125.2
C423 C424 N13 105.8(4)
C423 C424 C428 131.4(4)
N13 C424 C428 122.8(3)
C424 C428 C430 115.5(3)
C424 C428 C429 110.1(4)
C430 C428 C429 108.8(4)
C424 C428 H428 107.4
C430 C428 H428 107.4
C429 C428 H428 107.4
C428 C429 H42G 109.5
C428 C429 H42H 109.5
H42G C429 H42H 109.5
C428 C429 H42I 109.5
H42G C429 H42I 109.5
H42H C429 H42I 109.5
C428 C430 H43A 109.5
C428 C430 H43B 109.5
H43A C430 H43B 109.5
C428 C430 H43C 109.5
H43A C430 H43C 109.5
H43B C430 H43C 109.5
C419 C418 C417 120.4(3)
C419 C418 H418 119.8
C417 C418 H418 119.8
C418 C419 C420 120.8(3)
C418 C419 N14 119.0(3)
C420 C419 N14 120.1(3)
C431 N14 C434 109.8(3)
C431 N14 C419 126.7(3)
C434 N14 C419 123.4(3)
C432 C431 N14 105.9(3)
C432 C431 C435 131.9(3)
N14 C431 C435 122.2(3)
C431 C435 C436 110.8(3)
C431 C435 C437 112.7(3)
C436 C435 C437 107.8(3)
C431 C435 H435 108.5
C436 C435 H435 108.5
C437 C435 H435 108.5
C435 C436 H43M 109.5
C435 C436 H43N 109.5
H43M C436 H43N 109.5
C435 C436 H43O 109.5
H43M C436 H43O 109.5
H43N C436 H43O 109.5
C435 C437 H43D 109.5
C435 C437 H43E 109.5
H43D C437 H43E 109.5
C435 C437 H43F 109.5
H43D C437 H43F 109.5
H43E C437 H43F 109.5
C431 C432 C433 109.6(3)
C431 C432 H432 125.2
C433 C432 H432 125.2
C434 C433 C432 108.0(3)
C434 C433 H433 126.0
C432 C433 H433 126.0
C433 C434 N14 106.7(3)
C433 C434 C438 129.7(3)
N14 C434 C438 123.3(3)
C434 C438 C439 112.4(3)
C434 C438 C440 111.2(3)
C439 C438 C440 112.6(3)
C434 C438 H438 106.7
C439 C438 H438 106.7
C440 C438 H438 106.7
C438 C439 H43G 109.5
C438 C439 H43H 109.5
H43G C439 H43H 109.5
C438 C439 H43I 109.5
H43G C439 H43I 109.5
H43H C439 H43I 109.5
C438 C440 H44A 109.5
C438 C440 H44B 109.5
H44A C440 H44B 109.5
C438 C440 H44C 109.5
H44A C440 H44C 109.5
H44B C440 H44C 109.5
C415 C420 C419 119.5(3)
C415 C420 H420 120.2
C419 C420 H420 120.2
C515 N15 C9 112.3(2)
C515 N15 Mo2 125.43(19)
C9 N15 Mo2 121.00(19)
C516 C515 C520 119.7(3)
C516 C515 N15 118.6(3)
C520 C515 N15 121.6(3)
C515 C516 C517 120.5(3)
C515 C516 H516 119.8
C517 C516 H516 119.8
C518 C517 C516 120.3(3)
C518 C517 N16 122.2(9)
C516 C517 N16 116.8(9)
C518 C517 N16E 120.1(10)
C516 C517 N16E 119.5(10)
N16 C517 N16E 11.3(7)
C524 N16 C521 111.9(7)
C524 N16 C517 122.2(7)
C521 N16 C517 125.5(8)
C522 C521 N16 104.4(7)
C522 C521 C525 132.2(8)
N16 C521 C525 123.4(7)
C526 C525 C521 111.2(7)
C526 C525 C527 109.5(7)
C521 C525 C527 113.1(8)
C526 C525 H525 107.6
C521 C525 H525 107.6
C527 C525 H525 107.6
C521 C522 C523 110.0(7)
C521 C522 H522 125.0
C523 C522 H522 125.0
C524 C523 C522 108.2(8)
C524 C523 H523 125.9
C522 C523 H523 125.9
C523 C524 N16 105.4(7)
C523 C524 C528 133.7(8)
N16 C524 C528 120.6(8)
C524 C528 C529 112.5(8)
C524 C528 C530 111.8(8)
C529 C528 C530 108.4(8)
C524 C528 H528 108.0
C529 C528 H528 108.0
C530 C528 H528 108.0
C24E N16E C21E 109.0(7)
C24E N16E C517 128.2(8)
C21E N16E C517 122.3(8)
C22E C21E N16E 107.4(8)
C22E C21E C25E 130.9(8)
N16E C21E C25E 121.7(8)
C21E C25E C26E 111.8(8)
C21E C25E C27E 112.4(8)
C26E C25E C27E 106.9(8)
C21E C25E H25E 108.5
C26E C25E H25E 108.5
C27E C25E H25E 108.5
C25E C26E H26A 109.5
C25E C26E H26B 109.5
H26A C26E H26B 109.5
C25E C26E H26C 109.5
H26A C26E H26C 109.5
H26B C26E H26C 109.5
C25E C27E H27A 109.5
C25E C27E H27B 109.5
H27A C27E H27B 109.5
C25E C27E H27C 109.5
H27A C27E H27C 109.5
H27B C27E H27C 109.5
C21E C22E C23E 107.9(8)
C21E C22E H22J 126.1
C23E C22E H22J 126.1
C24E C23E C22E 108.7(8)
C24E C23E H23M 125.6
C22E C23E H23M 125.6
C23E C24E N16E 106.9(8)
C23E C24E C28E 129.6(9)
N16E C24E C28E 123.5(9)
C24E C28E C29E 112.9(11)
C24E C28E C30E 109.7(11)
C29E C28E C30E 109.3(14)
C24E C28E H28E 108.3
C29E C28E H28E 108.3
C30E C28E H28E 108.3
C28E C29E H29A 109.5
C28E C29E H29B 109.5
H29A C29E H29B 109.5
C28E C29E H29C 109.5
H29A C29E H29C 109.5
H29B C29E H29C 109.5
C28E C30E H30A 109.5
C28E C30E H30B 109.5
H30A C30E H30B 109.5
C28E C30E H30C 109.5
H30A C30E H30C 109.5
H30B C30E H30C 109.5
C517 C518 C519 119.1(3)
C517 C518 H518 120.4
C519 C518 H518 120.4
C518 C519 C520 121.2(3)
C518 C519 N17 119.3(3)
C520 C519 N17 119.2(3)
C531 N17 C534 109.5(3)
C531 N17 C519 122.9(3)
C534 N17 C519 127.6(3)
C532 C531 N17 106.9(3)
C532 C531 C535 130.8(3)
N17 C531 C535 122.1(3)
C537 C535 C37E 47.3(10)
C537 C535 C531 111.9(4)
C37E C535 C531 118.7(8)
C537 C535 C536 108.2(4)
C37E C535 C536 61.5(10)
C531 C535 C536 107.8(4)
C537 C535 C36E 58.8(8)
C37E C535 C36E 102.5(12)
C531 C535 C36E 106.0(8)
C536 C535 C36E 146.2(8)
C537 C535 H535 109.7
C37E C535 H535 131.4
C531 C535 H535 109.7
C536 C535 H535 109.7
C36E C535 H535 56.6
C537 C535 H35E 138.4
C37E C535 H35E 109.7
C531 C535 H35E 109.7
C536 C535 H35E 57.0
C36E C535 H35E 109.7
H535 C535 H35E 55.0
C535 C536 H53M 109.5
C535 C536 H53N 109.5
H53M C536 H53N 109.5
C535 C536 H53O 109.5
H53M C536 H53O 109.5
H53N C536 H53O 109.5
C535 C537 H53D 109.5
C535 C537 H53E 109.5
H53D C537 H53E 109.5
C535 C537 H53F 109.5
H53D C537 H53F 109.5
H53E C537 H53F 109.5
C535 C36E H36A 109.5
C535 C36E H36B 109.5
H36A C36E H36B 109.5
C535 C36E H36C 109.5
H36A C36E H36C 109.5
H36B C36E H36C 109.5
C535 C37E H37A 109.5
C535 C37E H37B 109.5
H37A C37E H37B 109.5
C535 C37E H37C 109.5
H37A C37E H37C 109.5
H37B C37E H37C 109.5
C531 C532 C533 108.2(3)
C531 C532 H532 125.9
C533 C532 H532 125.9
C534 C533 C532 108.6(3)
C534 C533 H533 125.7
C532 C533 H533 125.7
C533 C534 N17 106.8(3)
C533 C534 C538 130.5(3)
N17 C534 C538 122.7(3)
C534 C538 C539 110.7(4)
C534 C538 C540 112.9(3)
C539 C538 C540 109.1(4)
C534 C538 H538 108.0
C539 C538 H538 108.0
C540 C538 H538 108.0
C538 C539 H53G 109.5
C538 C539 H53H 109.5
H53G C539 H53H 109.5
C538 C539 H53I 109.5
H53G C539 H53I 109.5
H53H C539 H53I 109.5
C538 C540 H54A 109.5
C538 C540 H54B 109.5
H54A C540 H54B 109.5
C538 C540 H54C 109.5
H54A C540 H54C 109.5
H54B C540 H54C 109.5
C519 C520 C515 119.2(3)
C519 C520 H520 120.4
C515 C520 H520 120.4
C615 N18 C11 114.6(2)
C615 N18 Mo2 123.17(18)
C11 N18 Mo2 121.77(19)
C620 C615 C616 120.3(3)
C620 C615 N18 119.9(3)
C616 C615 N18 119.7(3)
C617 C616 C615 119.4(3)
C617 C616 H616 120.3
C615 C616 H616 120.3
C616 C617 C618 120.7(3)
C616 C617 N19 120.4(3)
C618 C617 N19 118.9(3)
C624 N19 C621 109.6(3)
C624 N19 C617 124.2(3)
C621 N19 C617 125.3(3)
C622 C621 N19 106.9(3)
C622 C621 C625 131.2(3)
N19 C621 C625 121.7(3)
C621 C625 C626 111.6(3)
C621 C625 C627 111.0(2)
C626 C625 C627 109.4(3)
C621 C625 H625 108.3
C626 C625 H625 108.3
C627 C625 H625 108.3
C625 C626 H62A 109.5
C625 C626 H62B 109.5
H62A C626 H62B 109.5
C625 C626 H62C 109.5
H62A C626 H62C 109.5
H62B C626 H62C 109.5
C625 C627 H62D 109.5
C625 C627 H62E 109.5
H62D C627 H62E 109.5
C625 C627 H62F 109.5
H62D C627 H62F 109.5
H62E C627 H62F 109.5
C621 C622 C623 108.1(3)
C621 C622 H622 126.0
C623 C622 H622 126.0
C624 C623 C622 108.8(3)
C624 C623 H623 125.6
C622 C623 H623 125.6
C623 C624 N19 106.7(3)
C623 C624 C628 131.6(4)
N19 C624 C628 121.7(3)
C29F C628 C630 127.4(8)
C29F C628 C624 111.9(5)
C630 C628 C624 120.6(7)
C29F C628 C629 35.6(6)
C630 C628 C629 112.2(6)
C624 C628 C629 114.4(5)
C29F C628 C30F 117.4(7)
C630 C628 C30F 50.1(6)
C624 C628 C30F 102.4(6)
C629 C628 C30F 83.0(7)
C29F C628 H628 67.7
C630 C628 H628 102.0
C624 C628 H628 102.0
C629 C628 H628 102.0
C30F C628 H628 150.1
C29F C628 H28F 108.2
C630 C628 H28F 58.3
C624 C628 H28F 108.2
C629 C628 H28F 132.3
C30F C628 H28F 108.2
H628 C628 H28F 47.2
C628 C629 H62G 109.5
C628 C629 H62H 109.5
H62G C629 H62H 109.5
C628 C629 H62I 109.5
H62G C629 H62I 109.5
H62H C629 H62I 109.5
C628 C630 H63A 109.5
C628 C630 H63B 109.5
H63A C630 H63B 109.5
C628 C630 H63C 109.5
H63A C630 H63C 109.5
H63B C630 H63C 109.5
C628 C29F H29D 109.5
C628 C29F H29E 109.5
H29D C29F H29E 109.5
C628 C29F H29F 109.5
H29D C29F H29F 109.5
H29E C29F H29F 109.5
C628 C30F H30D 109.5
C628 C30F H30E 109.5
H30D C30F H30E 109.5
C628 C30F H30F 109.5
H30D C30F H30F 109.5
H30E C30F H30F 109.5
C619 C618 C617 119.2(3)
C619 C618 H618 120.4
C617 C618 H618 120.4
C618 C619 C620 120.7(3)
C618 C619 N20 120.1(3)
C620 C619 N20 119.2(2)
C634 N20 C631 109.6(2)
C634 N20 C619 123.0(2)
C631 N20 C619 127.2(2)
C632 C631 N20 106.0(3)
C632 C631 C635 130.0(3)
N20 C631 C635 124.0(3)
C631 C635 C637 114.7(3)
C631 C635 C636 109.4(3)
C637 C635 C636 108.6(3)
C631 C635 H635 108.0
C637 C635 H635 108.0
C636 C635 H635 108.0
C635 C636 H63M 109.5
C635 C636 H63N 109.5
H63M C636 H63N 109.5
C635 C636 H63O 109.5
H63M C636 H63O 109.5
H63N C636 H63O 109.5
C635 C637 H63D 109.5
C635 C637 H63E 109.5
H63D C637 H63E 109.5
C635 C637 H63F 109.5
H63D C637 H63F 109.5
H63E C637 H63F 109.5
C631 C632 C633 109.2(3)
C631 C632 H632 125.4
C633 C632 H632 125.4
C634 C633 C632 108.3(3)
C634 C633 H633 125.8
C632 C633 H633 125.8
C633 C634 N20 106.8(3)
C633 C634 C638 130.2(3)
N20 C634 C638 122.9(3)
C640 C638 C634 112.0(3)
C640 C638 C639 109.2(4)
C634 C638 C639 111.3(3)
C640 C638 H638 108.0
C634 C638 H638 108.0
C639 C638 H638 108.0
C638 C639 H63G 109.5
C638 C639 H63H 109.5
H63G C639 H63H 109.5
C638 C639 H63I 109.5
H63G C639 H63I 109.5
H63H C639 H63I 109.5
C638 C640 H64A 109.5
C638 C640 H64B 109.5
H64A C640 H64B 109.5
C638 C640 H64C 109.5
H64A C640 H64C 109.5
H64B C640 H64C 109.5
C615 C620 C619 119.6(3)
C615 C620 H620 120.2
C619 C620 H620 120.2
C51 B1 C31 110.3(2)
C51 B1 C41 110.1(2)
C31 B1 C41 109.1(2)
C51 B1 C21 108.0(2)
C31 B1 C21 107.5(2)
C41 B1 C21 111.9(2)
C26 C21 C22 115.2(2)
C26 C21 B1 120.4(2)
C22 C21 B1 124.3(2)
C23 C22 C21 121.9(3)
C23 C22 H22Z 119.0
C21 C22 H22Z 119.0
C24 C23 C22 121.6(2)
C24 C23 C27 117.3(2)
C22 C23 C27 121.1(2)
F3 C27 F2 106.0(2)
F3 C27 F1 106.6(2)
F2 C27 F1 105.9(2)
F3 C27 C23 112.7(2)
F2 C27 C23 112.1(2)
F1 C27 C23 113.1(2)
C25 C24 C23 117.6(2)
C25 C24 H24 121.2
C23 C24 H24 121.2
C24 C25 C26 120.8(3)
C24 C25 C28 119.9(2)
C26 C25 C28 119.3(2)
F6 C28 F5 106.8(3)
F6 C28 F4 105.5(2)
F5 C28 F4 106.1(2)
F6 C28 C25 112.5(2)
F5 C28 C25 113.3(2)
F4 C28 C25 112.0(3)
C25 C26 C21 122.8(2)
C25 C26 H26 118.6
C21 C26 H26 118.6
C36 C31 C32 115.6(3)
C36 C31 B1 122.6(2)
C32 C31 B1 121.8(3)
C33 C32 C31 122.1(3)
C33 C32 H32 118.9
C31 C32 H32 118.9
C34 C33 C32 120.9(3)
C34 C33 C37 119.3(3)
C32 C33 C37 119.7(3)
F9 C37 F8 105.8(3)
F9 C37 F7 105.6(3)
F8 C37 F7 106.1(3)
F9 C37 C33 113.6(3)
F8 C37 C33 112.5(3)
F7 C37 C33 112.6(3)
C33 C34 C35 118.7(3)
C33 C34 H34 120.7
C35 C34 H34 120.7
C34 C35 C36 120.1(3)
C34 C35 C38 120.4(3)
C36 C35 C38 119.5(3)
F11A C38 F11 127.7(11)
F11A C38 F10 53.5(10)
F11 C38 F10 107.6(4)
F11A C38 F12 52.8(10)
F11 C38 F12 106.3(4)
F10 C38 F12 105.1(4)
F11A C38 F10A 104.9(15)
F11 C38 F10A 55.6(10)
F10 C38 F10A 140.1(12)
F12 C38 F10A 56.9(11)
F11A C38 F12A 109.0(13)
F11 C38 F12A 57.5(10)
F10 C38 F12A 59.1(10)
F12 C38 F12A 144.4(10)
F10A C38 F12A 112.6(15)
F11A C38 C35 118.3(11)
F11 C38 C35 114.0(3)
F10 C38 C35 111.3(4)
F12 C38 C35 112.0(3)
F10A C38 C35 108.6(12)
F12A C38 C35 103.6(10)
C35 C36 C31 122.6(3)
C35 C36 H36 118.7
C31 C36 H36 118.7
C42 C41 C46 115.3(2)
C42 C41 B1 123.6(2)
C46 C41 B1 121.1(2)
C41 C42 C43 122.6(3)
C41 C42 H42 118.7
C43 C42 H42 118.7
C44 C43 C42 120.8(3)
C44 C43 C47 119.6(3)
C42 C43 C47 119.6(3)
F15 C47 F13 106.7(3)
F15 C47 F14 106.1(3)
F13 C47 F14 105.1(3)
F15 C47 C43 112.8(3)
F13 C47 C43 113.1(2)
F14 C47 C43 112.5(2)
C43 C44 C45 118.2(3)
C43 C44 H44 120.9
C45 C44 H44 120.9
C44 C45 C46 120.8(3)
C44 C45 C48 117.8(3)
C46 C45 C48 121.3(3)
F18A C48 F16 50.1(8)
F18A C48 F16A 97.8(13)
F16 C48 F16A 132.4(11)
F18A C48 F18 118.4(11)
F16 C48 F18 111.5(4)
F16A C48 F18 47.3(10)
F18A C48 F17 53.0(9)
F16 C48 F17 103.1(3)
F16A C48 F17 58.5(10)
F18 C48 F17 103.4(3)
F18A C48 F17A 102.0(11)
F16 C48 F17A 58.1(8)
F16A C48 F17A 110.0(12)
F18 C48 F17A 64.4(9)
F17 C48 F17A 145.0(9)
F18A C48 C45 127.8(11)
F16 C48 C45 113.2(3)
F16A C48 C45 114.5(11)
F18 C48 C45 113.6(3)
F17 C48 C45 111.1(3)
F17A C48 C45 103.7(9)
C45 C46 C41 122.3(3)
C45 C46 H46 118.9
C41 C46 H46 118.9
C56 C51 C52 115.8(2)
C56 C51 B1 123.9(2)
C52 C51 B1 120.4(2)
C53 C52 C51 122.5(2)
C53 C52 H52 118.8
C51 C52 H52 118.8
C54 C53 C52 120.6(3)
C54 C53 C57 119.1(2)
C52 C53 C57 120.2(2)
F19 C57 F21 106.5(2)
F19 C57 F20 105.7(2)
F21 C57 F20 106.0(2)
F19 C57 C53 113.2(2)
F21 C57 C53 112.7(2)
F20 C57 C53 112.1(2)
C55 C54 C53 118.0(3)
C55 C54 H54 121.0
C53 C54 H54 121.0
C54 C55 C56 121.4(2)
C54 C55 C58 118.5(3)
C56 C55 C58 120.1(3)
F22A C58 F22 126.3(5)
F22A C58 F24 51.7(7)
F22 C58 F24 109.4(4)
F22A C58 F24A 105.7(8)
F22 C58 F24A 48.8(5)
F24 C58 F24A 136.0(4)
F22A C58 F23 50.8(7)
F22 C58 F23 107.4(4)
F24 C58 F23 101.9(3)
F24A C58 F23 63.0(6)
F22A C58 F23A 104.5(8)
F22 C58 F23A 52.8(5)
F24 C58 F23A 61.0(5)
F24A C58 F23A 99.3(7)
F23 C58 F23A 135.2(4)
F22A C58 C55 119.4(5)
F22 C58 C55 114.3(3)
F24 C58 C55 111.4(3)
F24A C58 C55 112.5(4)
F23 C58 C55 111.6(3)
F23A C58 C55 113.3(4)
C55 C56 C51 121.7(3)
C55 C56 H56 119.1
C51 C56 H56 119.1
C71 B2 C91 112.1(2)
C71 B2 C81 108.9(2)
C91 B2 C81 108.8(3)
C71 B2 C61 108.7(3)
C91 B2 C61 106.9(2)
C81 B2 C61 111.5(2)
C62 C61 C66 115.5(3)
C62 C61 B2 120.7(3)
C66 C61 B2 123.5(3)
C61 C62 C63 122.5(3)
C61 C62 H62 118.8
C63 C62 H62 118.8
C64 C63 C62 120.7(3)
C64 C63 C67 120.0(3)
C62 C63 C67 119.3(3)
F26 C67 F27 105.9(3)
F26 C67 F25 106.3(3)
F27 C67 F25 105.4(3)
F26 C67 C63 112.5(3)
F27 C67 C63 113.2(3)
F25 C67 C63 113.0(3)
C63 C64 C65 117.8(3)
C63 C64 H64 121.1
C65 C64 H64 121.1
C64 C65 C66 121.2(3)
C64 C65 C68 118.1(3)
C66 C65 C68 120.6(3)
F29A C68 F28A 103.7(12)
F29A C68 F28 54.8(9)
F28A C68 F28 133.4(9)
F29A C68 F29 133.2(9)
F28A C68 F29 51.1(10)
F28 C68 F29 110.0(4)
F29A C68 F30A 100.6(10)
F28A C68 F30A 109.8(11)
F28 C68 F30A 49.6(7)
F29 C68 F30A 64.4(8)
F29A C68 F30 52.7(9)
F28A C68 F30 54.7(10)
F28 C68 F30 103.8(4)
F29 C68 F30 102.4(3)
F30A C68 F30 131.3(8)
F29A C68 C65 113.6(9)
F28A C68 C65 113.3(9)
F28 C68 C65 113.3(3)
F29 C68 C65 112.8(3)
F30A C68 C65 114.6(8)
F30 C68 C65 113.6(3)
C65 C66 C61 122.2(3)
C65 C66 H66 118.9
C61 C66 H66 118.9
C76 C71 C72 115.9(3)
C76 C71 B2 120.1(3)
C72 C71 B2 124.0(3)
C73 C72 C71 121.4(3)
C73 C72 H72 119.3
C71 C72 H72 119.3
C74 C73 C72 121.5(3)
C74 C73 C77 118.2(3)
C72 C73 C77 120.3(3)
F33 C77 F31 106.9(3)
F33 C77 F32 106.0(3)
F31 C77 F32 105.6(3)
F33 C77 C73 112.2(3)
F31 C77 C73 112.3(3)
F32 C77 C73 113.3(3)
C73 C74 C75 118.3(3)
C73 C74 H74 120.9
C75 C74 H74 120.9
C74 C75 C76 120.1(3)
C74 C75 C78 120.2(3)
C76 C75 C78 119.7(3)
F34 C78 F35 106.0(3)
F34 C78 F36 106.2(3)
F35 C78 F36 104.9(3)
F34 C78 C75 112.7(3)
F35 C78 C75 113.7(3)
F36 C78 C75 112.7(3)
C75 C76 C71 122.9(3)
C75 C76 H76 118.6
C71 C76 H76 118.6
C82 C81 C86 115.4(3)
C82 C81 B2 123.5(3)
C86 C81 B2 121.1(3)
C83 C82 C81 122.6(3)
C83 C82 H82 118.7
C81 C82 H82 118.7
C84 C83 C82 120.9(3)
C84 C83 C87 119.2(3)
C82 C83 C87 119.9(3)
F37A C87 F37 127.9(5)
F37A C87 F38A 113.0(8)
F37 C87 F38A 48.6(5)
F37A C87 F38 48.5(6)
F37 C87 F38 106.6(5)
F38A C87 F38 136.5(5)
F37A C87 F39A 105.3(7)
F37 C87 F39A 57.6(5)
F38A C87 F39A 105.9(7)
F38 C87 F39A 59.0(5)
F37A C87 F39 53.4(6)
F37 C87 F39 104.2(5)
F38A C87 F39 63.9(6)
F38 C87 F39 99.2(5)
F39A C87 F39 138.4(5)
F37A C87 C83 114.8(4)
F37 C87 C83 117.3(4)
F38A C87 C83 109.4(5)
F38 C87 C83 114.0(4)
F39A C87 C83 107.9(5)
F39 C87 C83 113.5(4)
C83 C84 C85 118.2(3)
C83 C84 H84 120.9
C85 C84 H84 120.9
C84 C85 C86 120.6(3)
C84 C85 C88 119.6(3)
C86 C85 C88 119.8(3)
F41A C88 F40A 110.3(9)
F41A C88 F42 55.4(6)
F40A C88 F42 56.6(6)
F41A C88 F41 137.1(10)
F40A C88 F41 53.9(6)
F42 C88 F41 104.4(3)
F41A C88 F42A 108.6(9)
F40A C88 F42A 107.6(9)
F42 C88 F42A 134.6(9)
F41 C88 F42A 55.8(6)
F41A C88 F40 55.7(6)
F40A C88 F40 138.1(9)
F42 C88 F40 105.4(4)
F41 C88 F40 106.5(4)
F42A C88 F40 55.4(6)
F41A C88 C85 110.5(9)
F40A C88 C85 109.4(9)
F42 C88 C85 114.9(3)
F41 C88 C85 112.4(3)
F42A C88 C85 110.5(9)
F40 C88 C85 112.5(3)
C85 C86 C81 122.4(3)
C85 C86 H86 118.8
C81 C86 H86 118.8
C96 C91 C92 114.9(3)
C96 C91 B2 122.6(3)
C92 C91 B2 122.4(3)
C93 C92 C91 122.8(3)
C93 C92 H92 118.6
C91 C92 H92 118.6
C94 C93 C92 120.7(3)
C94 C93 C97 120.1(3)
C92 C93 C97 119.1(3)
F45 C97 F44 106.2(4)
F45 C97 F43 106.3(3)
F44 C97 F43 105.2(4)
F45 C97 C93 113.9(3)
F44 C97 C93 112.5(3)
F43 C97 C93 112.1(3)
C95 C94 C93 117.9(3)
C95 C94 H94 121.1
C93 C94 H94 121.1
C94 C95 C96 121.1(3)
C94 C95 C98 120.8(3)
C96 C95 C98 118.1(4)
F46 C98 F47 107.4(4)
F46 C98 F48 105.3(4)
F47 C98 F48 106.3(3)
F46 C98 C95 112.6(3)
F47 C98 C95 112.9(4)
F48 C98 C95 111.7(3)
C91 C96 C95 122.6(3)
C91 C96 H96 118.7
C95 C96 H96 118.7
C2U C1U C6U 119.0(10)
C2U C1U H1U 120.5
C6U C1U H1U 120.5
C3U C2U C1U 120.5(11)
C3U C2U H2U 119.8
C1U C2U H2U 119.8
C2U C3U C4U 120.9(11)
C2U C3U H3U 119.6
C4U C3U H3U 119.6
C5U C4U C3U 119.3(10)
C5U C4U H4U 120.4
C3U C4U H4U 120.4
C4U C5U C6U 119.9(9)
C4U C5U H5U 120.1
C6U C5U H5U 120.1
C1U C6U C5U 120.5(10)
C1U C6U H6U 119.8
C5U C6U H6U 119.8
C6T C1T C2T 120.9(11)
C6T C1T H1T 119.5
C2T C1T H1T 119.5
C1T C2T C3T 117.3(11)
C1T C2T H2T 121.3
C3T C2T H2T 121.3
C4T C3T C2T 122.3(10)
C4T C3T H3T 118.8
C2T C3T H3T 118.8
C5T C4T C3T 119.5(11)
C5T C4T H4T 120.3
C3T C4T H4T 120.3
C4T C5T C6T 118.8(10)
C4T C5T H5T 120.6
C6T C5T H5T 120.6
C1T C6T C5T 121.2(10)
C1T C6T H6T 119.4
C5T C6T H6T 119.4
C2V C1V C6V 120.0(4)
C2V C1V H1V 120.0
C6V C1V H1V 120.0
C3V C2V C1V 120.4(4)
C3V C2V H2V 119.8
C1V C2V H2V 119.8
C2V C3V C4V 119.7(4)
C2V C3V H3V 120.2
C4V C3V H3V 120.2
C5V C4V C3V 120.4(4)
C5V C4V H4V 119.8
C3V C4V H4V 119.8
C4V C5V C6V 120.3(3)
C4V C5V H5V 119.9
C6V C5V H5V 119.9
C5V C6V C1V 119.2(4)
C5V C6V H6V 120.4
C1V C6V H6V 120.4
C2W C1W C6W 120.4(4)
C2W C1W H1W 119.8
C6W C1W H1W 119.8
C3W C2W C1W 120.4(4)
C3W C2W H2W 119.8
C1W C2W H2W 119.8
C2W C3W C4W 119.5(4)
C2W C3W H3W 120.2
C4W C3W H3W 120.2
C5W C4W C3W 120.9(4)
C5W C4W H4W 119.6
C3W C4W H4W 119.6
C4W C5W C6W 119.7(3)
C4W C5W H5W 120.1
C6W C5W H5W 120.1
C5W C6W C1W 119.1(4)
C5W C6W H6W 120.5
C1W C6W H6W 120.5
C2X C1X C6X 119.8(5)
C2X C1X H1X 120.1
C6X C1X H1X 120.1
C1X C2X C3X 119.7(5)
C1X C2X H2X 120.1
C3X C2X H2X 120.1
C4X C3X C2X 119.3(6)
C4X C3X H3X 120.3
C2X C3X H3X 120.3
C5X C4X C3X 121.1(5)
C5X C4X H4X 119.5
C3X C4X H4X 119.5
C4X C5X C6X 120.2(5)
C4X C5X H5X 119.9
C6X C5X H5X 119.9
C5X C6X C1X 119.9(6)
C5X C6X H6X 120.1
C1X C6X H6X 120.1
C2Y C1Y C6Y 119.4(4)
C2Y C1Y H1Y 120.3
C6Y C1Y H1Y 120.3
C3Y C2Y C1Y 120.6(4)
C3Y C2Y H2Y 119.7
C1Y C2Y H2Y 119.7
C2Y C3Y C4Y 119.7(4)
C2Y C3Y H3Y 120.2
C4Y C3Y H3Y 120.2
C3Y C4Y C5Y 120.0(4)
C3Y C4Y H4Y 120.0
C5Y C4Y H4Y 120.0
C6Y C5Y C4Y 120.0(4)
C6Y C5Y H5Y 120.0
C4Y C5Y H5Y 120.0
C5Y C6Y C1Y 120.3(4)
C5Y C6Y H6Y 119.9
C1Y C6Y H6Y 119.9
C6Z C1Z C2Z 119.4(4)
C6Z C1Z H1Z 120.3
C2Z C1Z H1Z 120.3
C1Z C2Z C3Z 120.0(4)
C1Z C2Z H2Z 120.0
C3Z C2Z H2Z 120.0
C4Z C3Z C2Z 119.9(5)
C4Z C3Z H3Z 120.1
C2Z C3Z H3Z 120.1
C3Z C4Z C5Z 120.7(4)
C3Z C4Z H4Z 119.6
C5Z C4Z H4Z 119.6
C4Z C5Z C6Z 119.8(4)
C4Z C5Z H5Z 120.1
C6Z C5Z H5Z 120.1
C1Z C6Z C5Z 120.2(4)
C1Z C6Z H6Z 119.9
C5Z C6Z H6Z 119.9

loop_
_geom_bond_atom_site_label_1
_geom_bond_atom_site_label_2
_geom_bond_distance
C1 N1 1.490(3)
C1 C2 1.514(3)
C1 H1A 0.9900
C1 H1B 0.9900
C2 N10 1.487(3)
C2 H2A 0.9900
C2 H2B 0.9900
C3 N4 1.487(3)
C3 C4 1.517(4)
C3 H3A 0.9900
C3 H3B 0.9900
C4 N10 1.488(3)
C4 H4A 0.9900
C4 H4B 0.9900
C5 N7 1.483(3)
C5 C6 1.519(4)
C5 H5A 0.9900
C5 H5B 0.9900
C6 N10 1.490(3)
C6 H6A 0.9900
C6 H6B 0.9900
N10 Mo1 2.264(2)
N11 Mo1 1.722(2)
N11 H11 0.891(19)
Mo1 N7 1.952(2)
Mo1 N4 1.955(2)
Mo1 N1 1.970(2)
N1 C115 1.432(3)
C115 C120 1.396(4)
C115 C116 1.397(4)
C116 C117 1.395(4)
C116 H116 0.9500
C117 C118 1.386(4)
C117 N2 1.431(3)
N2 C124 1.391(4)
N2 C121 1.398(4)
C121 C122 1.372(4)
C121 C125 1.503(4)
C125 C127 1.534(4)
C125 C126 1.536(4)
C125 H125 1.0000
C126 H12A 0.9800
C126 H12B 0.9800
C126 H12C 0.9800
C127 H12D 0.9800
C127 H12E 0.9800
C127 H12F 0.9800
C122 C123 1.407(4)
C122 H122 0.9500
C123 C124 1.379(4)
C123 H123 0.9500
C124 C128 1.504(4)
C128 C129 1.529(4)
C128 C130 1.536(4)
C128 H128 1.0000
C129 H12G 0.9800
C129 H12H 0.9800
C129 H12I 0.9800
C130 H13A 0.9800
C130 H13B 0.9800
C130 H13C 0.9800
C118 C119 1.385(4)
C118 H118 0.9500
C119 C120 1.389(4)
C119 N3 1.436(3)
N3 C131 1.388(4)
N3 C134 1.392(4)
C131 C132 1.367(4)
C131 C135 1.503(4)
C135 C137 1.515(5)
C135 C136 1.537(5)
C135 H135 1.0000
C136 H13D 0.9800
C136 H13E 0.9800
C136 H13F 0.9800
C137 H13G 0.9800
C137 H13H 0.9800
C137 H13I 0.9800
C132 C133 1.405(5)
C132 H132 0.9500
C133 C134 1.369(4)
C133 H133 0.9500
C134 C138 1.496(5)
C138 C140 1.531(5)
C138 C139 1.544(5)
C138 H138 1.0000
C139 H13J 0.9800
C139 H13K 0.9800
C139 H13L 0.9800
C140 H14A 0.9800
C140 H14B 0.9800
C140 H14C 0.9800
C120 H120 0.9500
N4 C215 1.435(3)
C215 C220 1.393(4)
C215 C216 1.396(4)
C216 C217 1.387(4)
C216 H216 0.9500
C217 C218 1.394(4)
C217 N5 1.433(3)
N5 C224 1.386(4)
N5 C221 1.388(3)
C221 C222 1.372(4)
C221 C225 1.504(4)
C225 C227 1.523(4)
C225 C226 1.527(4)
C225 H225 1.0000
C226 H22A 0.9800
C226 H22B 0.9800
C226 H22C 0.9800
C227 H22D 0.9800
C227 H22E 0.9800
C227 H22F 0.9800
C222 C223 1.415(5)
C222 H222 0.9500
C223 C224 1.368(4)
C223 H223 0.9500
C224 C228 1.506(4)
C228 C230 1.524(5)
C228 C229 1.533(5)
C228 H228 1.0000
C229 H22G 0.9800
C229 H22H 0.9800
C229 H22I 0.9800
C230 H23A 0.9800
C230 H23B 0.9800
C230 H23C 0.9800
C218 C219 1.390(4)
C218 H218 0.9500
C219 C220 1.393(4)
C219 N6 1.435(3)
N6 C234 1.391(4)
N6 C231 1.392(3)
C231 C232 1.363(4)
C231 C235 1.505(4)
C235 C237 1.524(4)
C235 C236 1.533(4)
C235 H235 1.0000
C236 H23D 0.9800
C236 H23E 0.9800
C236 H23F 0.9800
C237 H23G 0.9800
C237 H23H 0.9800
C237 H23I 0.9800
C232 C233 1.412(4)
C232 H232 0.9500
C233 C234 1.367(4)
C233 H233 0.9500
C234 C238 1.502(4)
C238 C240 1.530(5)
C238 C239 1.537(4)
C238 H238 1.0000
C239 H23J 0.9800
C239 H23K 0.9800
C239 H23L 0.9800
C240 H24A 0.9800
C240 H24B 0.9800
C240 H24C 0.9800
C220 H220 0.9500
N7 C315 1.439(3)
C315 C316 1.390(4)
C315 C320 1.391(4)
C316 C317 1.386(4)
C316 H316 0.9500
C317 C318 1.389(4)
C317 N8 1.430(4)
N8 C321 1.381(4)
N8 C324 1.393(4)
C321 C322 1.365(5)
C321 C325 1.502(4)
C325 C327 1.514(5)
C325 C326 1.519(6)
C325 H325 1.0000
C326 H32A 0.9800
C326 H32B 0.9800
C326 H32C 0.9800
C327 H32D 0.9800
C327 H32E 0.9800
C327 H32F 0.9800
C322 C323 1.413(5)
C322 H322 0.9500
C323 C324 1.364(5)
C323 H323 0.9500
C324 C328 1.490(5)
C328 C329 1.530(7)
C328 C330 1.538(6)
C328 H328 1.0000
C329 H32G 0.9800
C329 H32H 0.9800
C329 H32I 0.9800
C330 H33A 0.9800
C330 H33B 0.9800
C330 H33C 0.9800
C318 C319 1.392(4)
C318 H318 0.9500
C319 C320 1.391(4)
C319 N9 1.430(4)
N9 C331 1.383(4)
N9 C334 1.395(4)
C331 C332 1.367(4)
C331 C335 1.504(4)
C335 C336 1.518(6)
C335 C337 1.526(6)
C335 H335 1.0000
C336 H33D 0.9800
C336 H33E 0.9800
C336 H33F 0.9800
C337 H33G 0.9800
C337 H33H 0.9800
C337 H33I 0.9800
C332 C333 1.413(4)
C332 H332 0.9500
C333 C334 1.365(4)
C333 H333 0.9500
C334 C338 1.503(4)
C338 C339 1.525(4)
C338 C340 1.532(4)
C338 H338 1.0000
C339 H33J 0.9800
C339 H33K 0.9800
C339 H33L 0.9800
C340 H34A 0.9800
C340 H34B 0.9800
C340 H34C 0.9800
C320 H320 0.9500
C7 N12 1.485(3)
C7 C8 1.525(4)
C7 H7A 0.9900
C7 H7B 0.9900
C8 N21 1.471(4)
C8 H8A 0.9900
C8 H8B 0.9900
C9 C10 1.483(5)
C9 N15 1.485(4)
C9 H9A 0.9900
C9 H9B 0.9900
C10 N21 1.478(4)
C10 H10A 0.9900
C10 H10B 0.9900
C11 N18 1.481(4)
C11 C12 1.499(4)
C11 H11A 0.9900
C11 H11B 0.9900
C12 N21 1.493(4)
C12 H12Z 0.9900
C12 H12Y 0.9900
N21 Mo2 2.268(2)
N22 Mo2 1.730(2)
N22 H22 0.892(19)
Mo2 N15 1.952(2)
Mo2 N18 1.952(2)
Mo2 N12 1.966(2)
N12 C415 1.435(4)
C415 C420 1.395(4)
C415 C416 1.402(4)
C416 C417 1.389(4)
C416 H416 0.9500
C417 C418 1.392(4)
C417 N13 1.435(4)
N13 C424 1.386(5)
N13 C421 1.410(5)
C421 C422 1.367(5)
C421 C425 1.476(6)
C425 C426 1.532(6)
C425 C427 1.547(6)
C425 H425 1.0000
C426 H42A 0.9800
C426 H42B 0.9800
C426 H42C 0.9800
C427 H42D 0.9800
C427 H42E 0.9800
C427 H42F 0.9800
C422 C423 1.413(7)
C422 H422 0.9500
C423 C424 1.368(6)
C423 H423 0.9500
C424 C428 1.488(6)
C428 C430 1.537(6)
C428 C429 1.548(6)
C428 H428 1.0000
C429 H42G 0.9800
C429 H42H 0.9800
C429 H42I 0.9800
C430 H43A 0.9800
C430 H43B 0.9800
C430 H43C 0.9800
C418 C419 1.366(4)
C418 H418 0.9500
C419 C420 1.397(4)
C419 N14 1.441(4)
N14 C431 1.390(4)
N14 C434 1.401(4)
C431 C432 1.366(5)
C431 C435 1.462(5)
C435 C436 1.543(5)
C435 C437 1.561(6)
C435 H435 1.0000
C436 H43M 0.9800
C436 H43N 0.9800
C436 H43O 0.9800
C437 H43D 0.9800
C437 H43E 0.9800
C437 H43F 0.9800
C432 C433 1.403(5)
C432 H432 0.9500
C433 C434 1.365(5)
C433 H433 0.9500
C434 C438 1.498(5)
C438 C439 1.503(5)
C438 C440 1.507(5)
C438 H438 1.0000
C439 H43G 0.9800
C439 H43H 0.9800
C439 H43I 0.9800
C440 H44A 0.9800
C440 H44B 0.9800
C440 H44C 0.9800
C420 H420 0.9500
N15 C515 1.438(4)
C515 C516 1.384(4)
C515 C520 1.397(4)
C516 C517 1.387(4)
C516 H516 0.9500
C517 C518 1.385(4)
C517 N16 1.431(8)
C517 N16E 1.453(9)
N16 C524 1.391(10)
N16 C521 1.395(10)
C521 C522 1.354(10)
C521 C525 1.508(11)
C525 C526 1.503(10)
C525 C527 1.514(10)
C525 H525 1.0000
C526 H52A 0.9800
C526 H52B 0.9800
C526 H52C 0.9800
C527 H52D 0.9800
C527 H52E 0.9800
C527 H52F 0.9800
C522 C523 1.419(11)
C522 H522 0.9500
C523 C524 1.359(10)
C523 H523 0.9500
C524 C528 1.510(9)
C528 C529 1.515(11)
C528 C530 1.548(10)
C528 H528 1.0000
C529 H52G 0.9800
C529 H52H 0.9800
C529 H52I 0.9800
C530 H53A 0.9800
C530 H53B 0.9800
C530 H53C 0.9800
N16E C24E 1.382(11)
N16E C21E 1.405(10)
C21E C22E 1.358(11)
C21E C25E 1.504(10)
C25E C26E 1.518(9)
C25E C27E 1.527(12)
C25E H25E 1.0000
C26E H26A 0.9800
C26E H26B 0.9800
C26E H26C 0.9800
C27E H27A 0.9800
C27E H27B 0.9800
C27E H27C 0.9800
C22E C23E 1.412(12)
C22E H22J 0.9500
C23E C24E 1.371(11)
C23E H23M 0.9500
C24E C28E 1.502(10)
C28E C29E 1.504(15)
C28E C30E 1.507(16)
C28E H28E 1.0000
C29E H29A 0.9800
C29E H29B 0.9800
C29E H29C 0.9800
C30E H30A 0.9800
C30E H30B 0.9800
C30E H30C 0.9800
C518 C519 1.386(4)
C518 H518 0.9500
C519 C520 1.390(4)
C519 N17 1.437(4)
N17 C531 1.386(4)
N17 C534 1.392(4)
C531 C532 1.362(5)
C531 C535 1.510(5)
C535 C537 1.482(6)
C535 C37E 1.494(12)
C535 C536 1.574(7)
C535 C36E 1.627(14)
C535 H535 1.0000
C535 H35E 1.0000
C536 H53M 0.9800
C536 H53N 0.9800
C536 H53O 0.9800
C537 H53D 0.9800
C537 H53E 0.9800
C537 H53F 0.9800
C36E H36A 0.9800
C36E H36B 0.9800
C36E H36C 0.9800
C37E H37A 0.9800
C37E H37B 0.9800
C37E H37C 0.9800
C532 C533 1.411(6)
C532 H532 0.9500
C533 C534 1.355(5)
C533 H533 0.9500
C534 C538 1.501(5)
C538 C539 1.522(6)
C538 C540 1.533(6)
C538 H538 1.0000
C539 H53G 0.9800
C539 H53H 0.9800
C539 H53I 0.9800
C540 H54A 0.9800
C540 H54B 0.9800
C540 H54C 0.9800
C520 H520 0.9500
N18 C615 1.434(4)
C615 C620 1.384(4)
C615 C616 1.396(4)
C616 C617 1.390(4)
C616 H616 0.9500
C617 C618 1.390(4)
C617 N19 1.434(4)
N19 C624 1.382(4)
N19 C621 1.392(4)
C621 C622 1.369(4)
C621 C625 1.493(4)
C625 C626 1.532(4)
C625 C627 1.535(4)
C625 H625 1.0000
C626 H62A 0.9800
C626 H62B 0.9800
C626 H62C 0.9800
C627 H62D 0.9800
C627 H62E 0.9800
C627 H62F 0.9800
C622 C623 1.401(6)
C622 H622 0.9500
C623 C624 1.369(6)
C623 H623 0.9500
C624 C628 1.516(6)
C628 C29F 1.376(11)
C628 C630 1.422(10)
C628 C629 1.588(10)
C628 C30F 1.611(10)
C628 H628 1.0000
C628 H28F 1.0000
C629 H62G 0.9800
C629 H62H 0.9800
C629 H62I 0.9800
C630 H63A 0.9800
C630 H63B 0.9800
C630 H63C 0.9800
C29F H29D 0.9800
C29F H29E 0.9800
C29F H29F 0.9800
C30F H30D 0.9800
C30F H30E 0.9800
C30F H30F 0.9800
C618 C619 1.388(4)
C618 H618 0.9500
C619 C620 1.391(4)
C619 N20 1.429(4)
N20 C634 1.393(4)
N20 C631 1.398(4)
C631 C632 1.368(4)
C631 C635 1.511(4)
C635 C637 1.527(5)
C635 C636 1.529(4)
C635 H635 1.0000
C636 H63M 0.9800
C636 H63N 0.9800
C636 H63O 0.9800
C637 H63D 0.9800
C637 H63E 0.9800
C637 H63F 0.9800
C632 C633 1.401(5)
C632 H632 0.9500
C633 C634 1.367(4)
C633 H633 0.9500
C634 C638 1.506(4)
C638 C640 1.503(5)
C638 C639 1.515(5)
C638 H638 1.0000
C639 H63G 0.9800
C639 H63H 0.9800
C639 H63I 0.9800
C640 H64A 0.9800
C640 H64B 0.9800
C640 H64C 0.9800
C620 H620 0.9500
B1 C51 1.643(4)
B1 C31 1.649(4)
B1 C41 1.651(4)
B1 C21 1.659(4)
C21 C26 1.396(4)
C21 C22 1.407(4)
C22 C23 1.390(4)
C22 H22Z 0.9500
C23 C24 1.384(4)
C23 C27 1.501(4)
C27 F3 1.340(3)
C27 F2 1.346(3)
C27 F1 1.350(3)
C24 C25 1.383(4)
C24 H24 0.9500
C25 C26 1.393(4)
C25 C28 1.502(4)
C28 F6 1.334(3)
C28 F5 1.336(3)
C28 F4 1.344(4)
C26 H26 0.9500
C31 C36 1.404(4)
C31 C32 1.405(4)
C32 C33 1.391(4)
C32 H32 0.9500
C33 C34 1.386(5)
C33 C37 1.494(4)
C37 F9 1.332(4)
C37 F8 1.336(4)
C37 F7 1.339(4)
C34 C35 1.387(5)
C34 H34 0.9500
C35 C36 1.399(4)
C35 C38 1.509(5)
C38 F11A 1.259(13)
C38 F11 1.310(4)
C38 F10 1.325(5)
C38 F12 1.337(6)
C38 F10A 1.34(3)
C38 F12A 1.360(13)
C36 H36 0.9500
C41 C42 1.397(4)
C41 C46 1.412(4)
C42 C43 1.399(4)
C42 H42 0.9500
C43 C44 1.381(4)
C43 C47 1.500(4)
C47 F15 1.331(3)
C47 F13 1.332(4)
C47 F14 1.339(4)
C44 C45 1.389(4)
C44 H44 0.9500
C45 C46 1.393(4)
C45 C48 1.497(4)
C48 F18A 1.247(12)
C48 F16 1.309(4)
C48 F16A 1.313(12)
C48 F18 1.329(4)
C48 F17 1.379(5)
C48 F17A 1.382(12)
C46 H46 0.9500
C51 C56 1.399(4)
C51 C52 1.405(4)
C52 C53 1.389(4)
C52 H52 0.9500
C53 C54 1.389(4)
C53 C57 1.495(4)
C57 F19 1.339(3)
C57 F21 1.342(3)
C57 F20 1.348(3)
C54 C55 1.380(4)
C54 H54 0.9500
C55 C56 1.396(4)
C55 C58 1.502(4)
C58 F22A 1.233(8)
C58 F22 1.267(4)
C58 F24 1.316(4)
C58 F24A 1.339(8)
C58 F23 1.360(4)
C58 F23A 1.368(8)
C56 H56 0.9500
B2 C71 1.639(5)
B2 C91 1.652(5)
B2 C81 1.655(4)
B2 C61 1.657(4)
C61 C62 1.395(4)
C61 C66 1.396(4)
C62 C63 1.396(4)
C62 H62 0.9500
C63 C64 1.380(4)
C63 C67 1.498(5)
C67 F26 1.314(5)
C67 F27 1.326(4)
C67 F25 1.332(4)
C64 C65 1.382(5)
C64 H64 0.9500
C65 C66 1.390(4)
C65 C68 1.497(4)
C68 F29A 1.276(12)
C68 F28A 1.293(12)
C68 F28 1.303(4)
C68 F29 1.314(5)
C68 F30A 1.335(11)
C68 F30 1.340(4)
C66 H66 0.9500
C71 C76 1.398(4)
C71 C72 1.402(4)
C72 C73 1.395(4)
C72 H72 0.9500
C73 C74 1.380(5)
C73 C77 1.505(4)
C77 F33 1.332(4)
C77 F31 1.334(4)
C77 F32 1.336(4)
C74 C75 1.389(4)
C74 H74 0.9500
C75 C76 1.391(4)
C75 C78 1.491(5)
C78 F34 1.325(4)
C78 F35 1.327(4)
C78 F36 1.327(4)
C76 H76 0.9500
C81 C82 1.397(4)
C81 C86 1.410(4)
C82 C83 1.394(4)
C82 H82 0.9500
C83 C84 1.382(5)
C83 C87 1.501(5)
C87 F37A 1.240(7)
C87 F37 1.267(5)
C87 F38A 1.286(7)
C87 F38 1.312(6)
C87 F39A 1.335(8)
C87 F39 1.366(6)
C84 C85 1.391(5)
C84 H84 0.9500
C85 C86 1.392(4)
C85 C88 1.499(5)
C88 F41A 1.307(12)
C88 F40A 1.309(11)
C88 F42 1.310(4)
C88 F41 1.318(5)
C88 F42A 1.325(11)
C88 F40 1.339(5)
C86 H86 0.9500
C91 C96 1.398(4)
C91 C92 1.406(5)
C92 C93 1.392(5)
C92 H92 0.9500
C93 C94 1.390(5)
C93 C97 1.490(5)
C97 F45 1.317(4)
C97 F44 1.317(4)
C97 F43 1.329(5)
C94 C95 1.379(5)
C94 H94 0.9500
C95 C96 1.399(5)
C95 C98 1.505(5)
C98 F46 1.323(4)
C98 F47 1.326(5)
C98 F48 1.336(5)
C96 H96 0.9500
C1U C2U 1.380(12)
C1U C6U 1.383(11)
C1U H1U 0.9500
C2U C3U 1.368(11)
C2U H2U 0.9500
C3U C4U 1.382(11)
C3U H3U 0.9500
C4U C5U 1.376(11)
C4U H4U 0.9500
C5U C6U 1.389(11)
C5U H5U 0.9500
C6U H6U 0.9500
C1T C6T 1.384(12)
C1T C2T 1.385(11)
C1T H1T 0.9500
C2T C3T 1.398(12)
C2T H2T 0.9500
C3T C4T 1.396(12)
C3T H3T 0.9500
C4T C5T 1.378(11)
C4T H4T 0.9500
C5T C6T 1.401(12)
C5T H5T 0.9500
C6T H6T 0.9500
C1V C2V 1.376(6)
C1V C6V 1.387(5)
C1V H1V 0.9500
C2V C3V 1.370(6)
C2V H2V 0.9500
C3V C4V 1.375(5)
C3V H3V 0.9500
C4V C5V 1.372(5)
C4V H4V 0.9500
C5V C6V 1.380(5)
C5V H5V 0.9500
C6V H6V 0.9500
C1W C2W 1.374(6)
C1W C6W 1.393(5)
C1W H1W 0.9500
C2W C3W 1.367(6)
C2W H2W 0.9500
C3W C4W 1.381(5)
C3W H3W 0.9500
C4W C5W 1.375(5)
C4W H4W 0.9500
C5W C6W 1.385(5)
C5W H5W 0.9500
C6W H6W 0.9500
C1X C2X 1.382(8)
C1X C6X 1.385(7)
C1X H1X 0.9500
C2X C3X 1.384(7)
C2X H2X 0.9500
C3X C4X 1.380(6)
C3X H3X 0.9500
C4X C5X 1.354(6)
C4X H4X 0.9500
C5X C6X 1.374(6)
C5X H5X 0.9500
C6X H6X 0.9500
C1Y C2Y 1.376(6)
C1Y C6Y 1.391(6)
C1Y H1Y 0.9500
C2Y C3Y 1.371(6)
C2Y H2Y 0.9500
C3Y C4Y 1.380(6)
C3Y H3Y 0.9500
C4Y C5Y 1.386(6)
C4Y H4Y 0.9500
C5Y C6Y 1.361(6)
C5Y H5Y 0.9500
C6Y H6Y 0.9500
C1Z C6Z 1.376(6)
C1Z C2Z 1.378(6)
C1Z H1Z 0.9500
C2Z C3Z 1.380(6)
C2Z H2Z 0.9500
C3Z C4Z 1.361(6)
C3Z H3Z 0.9500
C4Z C5Z 1.364(5)
C4Z H4Z 0.9500
C5Z C6Z 1.377(5)
C5Z H5Z 0.9500
C6Z H6Z 0.9500
